data_4108060
loop_
_publ_author_name
'Xing Lu'
'Hidefumi Nikawa'
'Tsukasa Nakahodo'
'Takahiro Tsuchiya'
'Midori O. Ishitsuka'
'Yutaka Maeda'
'Takeshi Akasaka'
'Makoto Toki'
'Hiroshi Sawa'
'Zdenek Slanina'
'Naomi Mizorogi'
'Shigeru Nagase'

_publ_contact_author_address
;Aspect of Creation of New Materials
Center for Tsukuba Advanced Research Alliance
University of Tsukuba
Tsukuba, Ibaraki 305-8577, Japan
;
_publ_contact_author_email akasaka@tara.tsukuba.ac.jp
_publ_contact_author_fax +81-298-53-6409
_publ_contact_author_name 'Takeshi AKASAKA'
_publ_contact_author_phone +81-298-53-6409
_publ_section_title
;
 Chemical Understanding of a Non-IPR Metallofullerene: Stabilization of
 Encaged Metals on Fused-Pentagon Bonds in La2@C72
;
_journal_name_full 'Journal of the American Chemical Society'
_journal_page_first 9129
_journal_page_last 9136
_journal_paper_doi 10.1021/ja8019577
_journal_volume 130
_journal_year 2008
_chemical_formula_moiety 'C82 H14 La2, 2(C6 H4 Cl2)'
_chemical_formula_sum 'C94 H22 Cl4 La2'
_chemical_formula_weight 1570.74
_chemical_name_common La@C72Ad
_chemical_name_systematic La@C72Ad
_space_group_IT_number 2
_symmetry_cell_setting triclinic
_symmetry_Int_Tables_number 2
_symmetry_space_group_name_Hall '-P 1'
_symmetry_space_group_name_H-M 'P -1'
_atom_sites_solution_hydrogens geom
_atom_sites_solution_primary direct
_atom_sites_solution_secondary difmap
_audit_creation_method SHELXL-97
_cell_angle_alpha 110.931(5)
_cell_angle_beta 95.813(4)
_cell_angle_gamma 104.328(5)
_cell_formula_units_Z 2
_cell_length_a 10.4412(9)
_cell_length_b 15.5000(16)
_cell_length_c 17.9190(14)
_cell_measurement_reflns_used 28597
_cell_measurement_temperature 100(2)
_cell_measurement_theta_max 140.53
_cell_measurement_theta_min 4.15
_cell_volume 2566.1(4)
_computing_cell_refinement PROCESS-AUTO
_computing_data_collection PROCESS-AUTO
_computing_data_reduction Yadokari-XG
_computing_molecular_graphics 'Bruker SHELXTL'
_computing_publication_material 'Bruker SHELXTL'
_computing_structure_refinement 'SHELXL-97 (Sheldrick, 1997)'
_computing_structure_solution 'SHELXS-97 (Sheldrick, 1990)'
_diffrn_ambient_temperature 100(2)
_diffrn_measured_fraction_theta_full 0.716
_diffrn_measured_fraction_theta_max 0.716
_diffrn_measurement_device_type IPDSC
_diffrn_measurement_method \w
_diffrn_radiation_monochromator Si(111)
_diffrn_radiation_probe x-ray
_diffrn_radiation_type synchrotron
_diffrn_radiation_wavelength 0.99830
_diffrn_reflns_av_R_equivalents 0.0348
_diffrn_reflns_av_sigmaI/netI 0.0446
_diffrn_reflns_limit_h_max 15
_diffrn_reflns_limit_h_min -15
_diffrn_reflns_limit_k_max 16
_diffrn_reflns_limit_k_min -19
_diffrn_reflns_limit_l_max 25
_diffrn_reflns_limit_l_min -25
_diffrn_reflns_number 25678
_diffrn_reflns_theta_full 46.00
_diffrn_reflns_theta_max 46.00
_diffrn_reflns_theta_min 2.07
_diffrn_source synchrotron
_diffrn_source_type 'KEK-PF BL-1A'
_exptl_absorpt_coefficient_mu 1.918
_exptl_absorpt_correction_T_max 0.9811
_exptl_absorpt_correction_T_min 0.5702
_exptl_absorpt_correction_type multi-scan
_exptl_absorpt_process_details
; 
 Higashi, T. (1995). Program for Absorption Correction.
 Rigaku Corporation, Tokyo, Japan.
;
_exptl_crystal_colour black
_exptl_crystal_density_diffrn 2.033
_exptl_crystal_description plate
_exptl_crystal_F_000 1536
_exptl_crystal_size_max 0.33
_exptl_crystal_size_mid 0.18
_exptl_crystal_size_min 0.01
_refine_diff_density_max 1.427
_refine_diff_density_min -1.567
_refine_diff_density_rms 0.145
_refine_ls_extinction_coef 0.0004(3)
_refine_ls_extinction_expression Fc^*^=kFc[1+0.001xFc^2^\l^3^/sin(2\q)]^-1/4^
_refine_ls_extinction_method SHELXL
_refine_ls_goodness_of_fit_ref 1.060
_refine_ls_hydrogen_treatment constr
_refine_ls_matrix_type full
_refine_ls_number_parameters 1151
_refine_ls_number_reflns 11510
_refine_ls_number_restraints 1226
_refine_ls_restrained_S_all 1.098
_refine_ls_R_factor_all 0.0844
_refine_ls_R_factor_gt 0.0670
_refine_ls_shift/su_max 0.000
_refine_ls_shift/su_mean 0.000
_refine_ls_structure_factor_coef Fsqd
_refine_ls_weighting_details 'calc w=1/[\s^2^(Fo^2^)+(0.1566P)^2^+0.0000P] where P=(Fo^2^+2Fc^2^)/3'
_refine_ls_weighting_scheme calc
_refine_ls_wR_factor_gt 0.2015
_refine_ls_wR_factor_ref 0.2131
_reflns_number_gt 8398
_reflns_number_total 11510
_reflns_threshold_expression >2sigma(I)
_cod_data_source_file ja8019577-file003.cif
_cod_data_source_block La2@C72(Ad)-2d
_cod_database_code 4108060

loop_
_symmetry_equiv_pos_as_xyz
'x, y, z'
'-x, -y, -z'

loop_
_atom_site_label
_atom_site_type_symbol
_atom_site_fract_x
_atom_site_fract_y
_atom_site_fract_z
_atom_site_U_iso_or_equiv
_atom_site_adp_type
_atom_site_occupancy
_atom_site_symmetry_multiplicity
_atom_site_calc_flag
_atom_site_refinement_flags
_atom_site_disorder_assembly
_atom_site_disorder_group
C1A C 0.4417(7) 0.2195(7) 0.0145(5) 0.041(2) Uani 0.614(4) 1 d PDU A 3
C2A C 0.5039(5) 0.3255(5) 0.0521(4) 0.0506(15) Uani 1 1 d DU . .
C3A C 0.4410(10) 0.3786(8) 0.0182(6) 0.052(2) Uani 0.614(4) 1 d PDU A 3
C4A C 0.3229(5) 0.3199(5) -0.0458(4) 0.0505(15) Uani 1 1 d DU . .
C5A C 0.2864(8) 0.2103(7) -0.0682(6) 0.056(2) Uani 0.614(4) 1 d PDU A 3
C6A C 0.1560(6) 0.1772(6) -0.0502(5) 0.0600(19) Uani 1 1 d DU . .
C7A C 0.0912(9) 0.2565(9) -0.0539(6) 0.056(2) Uani 0.614(4) 1 d PDU A 3
C8A C 0.1938(10) 0.3397(9) -0.0470(7) 0.061(3) Uani 0.614(4) 1 d PDU A 3
C9A C 0.1929(10) 0.4282(7) 0.0014(5) 0.053(2) Uani 0.614(4) 1 d PDU A 3
C10A C 0.3147(8) 0.5037(9) 0.0572(8) 0.062(3) Uani 0.614(4) 1 d PDU A 3
C11A C 0.4342(11) 0.4764(9) 0.0694(7) 0.058(2) Uani 0.614(4) 1 d PDU A 3
C12A C 0.5034(12) 0.5283(9) 0.1574(6) 0.066(3) Uani 0.614(4) 1 d PDU A 3
C13A C 0.5693(10) 0.4760(7) 0.1947(5) 0.061(3) Uani 0.614(4) 1 d PDU A 3
C14A C 0.5498(7) 0.3662(8) 0.1436(6) 0.053(2) Uani 0.614(4) 1 d PDU A 3
C15A C 0.5266(9) 0.3020(9) 0.1882(7) 0.054(2) Uani 0.614(4) 1 d PDU A 3
C16A C 0.4330(7) 0.2123(7) 0.1519(6) 0.053(2) Uani 0.614(4) 1 d PDU A 3
C17A C 0.3786(8) 0.1704(8) 0.0635(5) 0.049(2) Uani 0.614(4) 1 d PDU A 3
C18A C 0.2340(8) 0.1199(8) 0.0493(5) 0.049(2) Uani 0.614(4) 1 d PDU A 3
C19A C 0.1215(11) 0.1253(10) -0.0065(8) 0.065(3) Uani 0.614(4) 1 d PDU A 3
C20A C 0.0014(9) 0.1298(8) 0.0263(6) 0.059(3) Uani 0.614(4) 1 d PDU A 3
C21A C -0.0630(12) 0.1950(8) 0.0172(6) 0.069(3) Uani 0.614(4) 1 d PDU A 3
C22A C -0.0173(8) 0.2723(9) -0.0122(6) 0.040(2) Uani 0.614(4) 1 d PDU A 3
C23A C -0.0329(9) 0.3687(8) 0.0311(6) 0.053(2) Uani 0.614(4) 1 d PDU A 3
C24A C 0.0748(7) 0.4456(8) 0.0357(6) 0.056(2) Uani 0.614(4) 1 d PDU A 3
C25A C 0.1232(10) 0.5367(8) 0.1088(6) 0.062(3) Uani 0.614(4) 1 d PDU A 3
C26A C 0.2720(10) 0.5715(7) 0.1236(6) 0.067(3) Uani 0.614(4) 1 d PDU A 3
C27A C 0.3457(13) 0.6115(11) 0.1981(8) 0.077(3) Uani 0.614(4) 1 d PDU A 3
C28A C 0.4642(12) 0.5993(9) 0.2227(6) 0.075(3) Uani 0.614(4) 1 d PDU A 3
C29A C 0.5027(7) 0.5899(5) 0.3002(4) 0.087(3) Uani 1 1 d DU . .
C30A C 0.5702(6) 0.5155(4) 0.2826(4) 0.073(2) Uani 1 1 d DU A .
C31A C 0.5544(6) 0.4526(5) 0.3235(4) 0.080(2) Uani 1 1 d DU . .
C32A C 0.5340(10) 0.3503(6) 0.2776(5) 0.060(3) Uani 0.614(4) 1 d PDU A 3
C33A C 0.4425(9) 0.2963(5) 0.3126(5) 0.066(3) Uani 0.614(4) 1 d PDU A 3
C34A C 0.3377(11) 0.2105(10) 0.2693(7) 0.069(3) Uani 0.614(4) 1 d PDU A 3
C35A C 0.3322(10) 0.1656(8) 0.1887(5) 0.058(2) Uani 0.614(4) 1 d PDU A 3
C36A C 0.2062(8) 0.1135(9) 0.1267(6) 0.056(2) Uani 0.614(4) 1 d PDU A 3
C37A C 0.0903(12) 0.1171(10) 0.1542(8) 0.065(3) Uani 0.614(4) 1 d PDU A 3
C38A C -0.0172(10) 0.1194(8) 0.0988(6) 0.067(3) Uani 0.614(4) 1 d PDU A 3
C39A C -0.1061(5) 0.1691(5) 0.1303(3) 0.0649(19) Uani 1 1 d DU . .
C40A C -0.1337(5) 0.2165(4) 0.0797(4) 0.073(2) Uani 1 1 d DU A .
C41A C -0.1522(6) 0.3120(5) 0.1116(4) 0.077(2) Uani 1 1 d DU . .
C42A C -0.0973(9) 0.3922(6) 0.0912(5) 0.069(3) Uani 0.614(4) 1 d PDU A 3
C43A C -0.0622(11) 0.4795(6) 0.1624(5) 0.066(3) Uani 0.614(4) 1 d PDU A 3
C44A C 0.0518(12) 0.5505(10) 0.1712(8) 0.070(3) Uani 0.614(4) 1 d PDU A 3
C45A C 0.1355(8) 0.6118(10) 0.2471(5) 0.080(3) Uani 0.614(4) 1 d PDU A 3
C46A C 0.2826(9) 0.6422(14) 0.2688(7) 0.080(3) Uani 0.614(4) 1 d PDU A 3
C47A C 0.3211(7) 0.6365(7) 0.3478(5) 0.089(3) Uani 1 1 d DU . .
C48A C 0.4331(7) 0.6048(6) 0.3670(4) 0.085(3) Uani 1 1 d DU A .
C49A C 0.4253(9) 0.5429(6) 0.4085(5) 0.088(3) Uani 1 1 d DU . .
C50A C 0.4781(6) 0.4618(5) 0.3873(4) 0.079(2) Uani 1 1 d DU A .
C51A C 0.4093(6) 0.3644(5) 0.3814(4) 0.082(2) Uani 1 1 d DU . .
C52A C 0.2893(6) 0.3632(5) 0.4180(4) 0.081(2) Uani 1 1 d DU A .
C53A C 0.1847(4) 0.2708(5) 0.3717(4) 0.075(2) Uani 1 1 d DU . .
C54A C 0.2258(7) 0.2096(6) 0.3011(5) 0.063(3) Uani 0.614(4) 1 d PDU A 3
C55A C 0.1003(8) 0.1510(8) 0.2371(5) 0.073(3) Uani 0.614(4) 1 d PDU A 3
C56A C -0.0101(6) 0.1907(6) 0.2633(4) 0.085(2) Uani 1 1 d DU . .
C57A C -0.1081(6) 0.2144(5) 0.2158(4) 0.074(2) Uani 1 1 d DU A .
C58A C -0.1365(7) 0.3052(6) 0.2503(5) 0.078(2) Uani 1 1 d DU . .
C59A C -0.1543(6) 0.3513(5) 0.1973(4) 0.080(2) Uani 1 1 d DU A .
C60A C -0.1033(6) 0.4549(5) 0.2276(4) 0.076(2) Uani 1 1 d DU . .
C61A C -0.0352(7) 0.5153(5) 0.3120(4) 0.080(2) Uani 1 1 d DU A .
C62A C 0.0816(5) 0.5928(6) 0.3142(4) 0.079(2) Uani 1 1 d DU . .
C63A C 0.1990(7) 0.6193(8) 0.3797(4) 0.089(2) Uani 1 1 d DU A .
C64A C 0.2029(10) 0.5771(7) 0.4344(5) 0.080(2) Uani 1 1 d DU . .
C65A C 0.3069(9) 0.5321(7) 0.4488(5) 0.081(2) Uani 1 1 d DU A .
C66A C 0.2521(10) 0.4443(7) 0.4555(5) 0.083(2) Uani 1 1 d DU . .
C67A C 0.1062(7) 0.4305(7) 0.4448(5) 0.078(2) Uani 1 1 d DU A .
C68A C 0.0788(7) 0.5084(7) 0.4332(5) 0.085(2) Uani 1 1 d DU A .
C69A C -0.0385(9) 0.4739(7) 0.3675(5) 0.077(2) Uani 1 1 d DU . .
C70A C -0.0814(8) 0.3673(7) 0.3392(5) 0.076(2) Uani 1 1 d DU A .
C71A C 0.0027(10) 0.3415(8) 0.3873(5) 0.086(2) Uani 1 1 d DU . .
C72A C 0.0431(6) 0.2626(6) 0.3479(4) 0.080(2) Uani 1 1 d DU A .
C73A C 0.398(3) 0.1686(17) -0.0757(10) 0.044(3) Uani 0.614(4) 1 d PDU A 3
C74A C 0.4964(8) 0.2061(8) -0.1241(6) 0.0400(19) Uani 0.614(4) 1 d PDU A 3
H1A H 0.5178 0.2783 -0.1018 0.048 Uiso 0.614(4) 1 calc PR A 3
C75A C 0.3689(11) 0.0592(10) -0.1096(7) 0.060(3) Uani 0.614(4) 1 d PDU A 3
H2A H 0.3068 0.0324 -0.0788 0.072 Uiso 0.614(4) 1 calc PR A 3
C76A C 0.6280(10) 0.1842(9) -0.1115(8) 0.040(3) Uani 0.614(4) 1 d PDU A 3
H4A H 0.6710 0.2143 -0.0526 0.048 Uiso 0.614(4) 1 calc PR A 3
H3A H 0.6907 0.2112 -0.1411 0.048 Uiso 0.614(4) 1 calc PR A 3
C77A C 0.5021(14) 0.0334(12) -0.0978(9) 0.062(3) Uani 0.614(4) 1 d PDU A 3
H5A H 0.5449 0.0621 -0.0390 0.075 Uiso 0.614(4) 1 calc PR A 3
H6A H 0.4816 -0.0379 -0.1177 0.075 Uiso 0.614(4) 1 calc PR A 3
C78A C 0.3049(16) 0.0059(13) -0.2020(10) 0.068(4) Uani 0.614(4) 1 d PDU A 3
H8A H 0.2145 0.0136 -0.2134 0.082 Uiso 0.614(4) 1 calc PR A 3
H7A H 0.2949 -0.0642 -0.2205 0.082 Uiso 0.614(4) 1 calc PR A 3
C79A C 0.4477(17) 0.1711(10) -0.2087(7) 0.047(3) Uani 0.614(4) 1 d PDU A 3
H9A H 0.5191 0.1965 -0.2345 0.057 Uiso 0.614(4) 1 calc PR A 3
H10A H 0.3694 0.1933 -0.2196 0.057 Uiso 0.614(4) 1 calc PR A 3
C80A C 0.5983(10) 0.0715(9) -0.1442(6) 0.049(2) Uani 0.614(4) 1 d PDU A 3
H12A H 0.6845 0.0560 -0.1351 0.058 Uiso 0.614(4) 1 calc PR A 3
C81A C 0.4022(9) 0.0527(9) -0.2472(7) 0.050(2) Uani 0.614(4) 1 d PDU A 3
H11A H 0.3611 0.0262 -0.3068 0.060 Uiso 0.614(4) 1 calc PR A 3
C82A C 0.5383(16) 0.0294(12) -0.2341(7) 0.048(3) Uani 0.614(4) 1 d PDU A 3
H82A H 0.5215 -0.0417 -0.2570 0.057 Uiso 0.614(4) 1 calc PR A 3
H82B H 0.6020 0.0576 -0.2627 0.057 Uiso 0.614(4) 1 calc PR A 3
C1B C 0.2790(11) 0.1523(10) -0.0309(8) 0.039(3) Uiso 0.386(4) 1 d PDU A 4
C3B C 0.1826(11) 0.2685(9) -0.0566(9) 0.036(3) Uiso 0.386(4) 1 d PDU A 4
C5B C 0.4231(10) 0.2679(8) -0.0293(6) 0.032(3) Uiso 0.386(4) 1 d PDU A 4
C7B C 0.5006(13) 0.4300(9) 0.0657(8) 0.041(3) Uiso 0.386(4) 1 d PDU A 4
C8B C 0.3868(12) 0.4206(9) 0.0100(8) 0.039(3) Uiso 0.386(4) 1 d PDU A 4
C9B C 0.3013(12) 0.4726(12) 0.0305(9) 0.047(4) Uiso 0.386(4) 1 d PDU A 4
C10B C 0.1532(13) 0.4341(9) 0.0087(9) 0.043(4) Uiso 0.386(4) 1 d PDU A 4
C11B C 0.0948(13) 0.3306(10) -0.0272(9) 0.042(3) Uiso 0.386(4) 1 d PDU A 4
C12B C -0.027(2) 0.3027(11) 0.0059(11) 0.055(5) Uiso 0.386(4) 1 d PDU A 4
C13B C -0.052(2) 0.2112(12) 0.0170(12) 0.052(5) Uiso 0.386(4) 1 d PDU A 4
C14B C 0.0547(13) 0.1548(11) -0.0002(8) 0.033(3) Uiso 0.386(4) 1 d PDU A 4
C15B C 0.0776(13) 0.1114(13) 0.0590(9) 0.047(3) Uiso 0.386(4) 1 d PDU A 4
C16B C 0.2062(9) 0.1131(12) 0.0845(8) 0.041(3) Uiso 0.386(4) 1 d PDU A 4
C17B C 0.3168(12) 0.1457(12) 0.0471(6) 0.037(3) Uiso 0.386(4) 1 d PDU A 4
C18B C 0.4374(11) 0.2050(11) 0.1122(9) 0.046(4) Uiso 0.386(4) 1 d PDU A 4
C19B C 0.5282(14) 0.2967(10) 0.1119(7) 0.043(3) Uiso 0.386(4) 1 d PDU A 4
C20B C 0.5689(15) 0.3688(8) 0.1947(6) 0.037(3) Uiso 0.386(4) 1 d PDU A 4
C21B C 0.582(3) 0.4635(9) 0.2036(7) 0.057(5) Uiso 0.386(4) 1 d PDU A 4
C22B C 0.5259(17) 0.5016(12) 0.1479(7) 0.033(3) Uiso 0.386(4) 1 d PDU A 4
C23B C 0.4493(14) 0.5723(12) 0.1684(8) 0.041(3) Uiso 0.386(4) 1 d PDU A 4
C24B C 0.3395(10) 0.5571(11) 0.1092(8) 0.042(3) Uiso 0.386(4) 1 d PDU A 4
C25B C 0.2146(15) 0.5748(13) 0.1327(10) 0.064(4) Uiso 0.386(4) 1 d PDU A 4
C26B C 0.0993(10) 0.4951(13) 0.0734(10) 0.046(4) Uiso 0.386(4) 1 d PDU A 4
C27B C -0.0119(15) 0.4581(12) 0.0940(9) 0.049(4) Uiso 0.386(4) 1 d PDU A 4
C28B C -0.090(2) 0.3644(9) 0.0637(12) 0.092(6) Uiso 0.386(4) 1 d PDU A 4
C32B C -0.0029(19) 0.1207(17) 0.1241(6) 0.068(5) Uiso 0.386(4) 1 d PDU A 4
C33B C 0.0580(16) 0.1363(14) 0.2062(6) 0.065(5) Uiso 0.386(4) 1 d PDU A 4
C34B C 0.1956(14) 0.1539(14) 0.2327(9) 0.052(4) Uiso 0.386(4) 1 d PDU A 4
C35B C 0.2631(13) 0.1396(14) 0.1713(7) 0.048(4) Uiso 0.386(4) 1 d PDU A 4
C36B C 0.4055(13) 0.1971(13) 0.1884(6) 0.051(4) Uiso 0.386(4) 1 d PDU A 4
C37B C 0.4652(17) 0.2691(11) 0.2630(9) 0.061(4) Uiso 0.386(4) 1 d PDU A 4
C38B C 0.546(3) 0.3612(6) 0.2677(8) 0.049(4) Uiso 0.386(4) 1 d PDU A 4
C42B C 0.4371(17) 0.6182(17) 0.2435(9) 0.073(6) Uiso 0.386(4) 1 d PDU A 4
C43B C 0.3180(17) 0.637(2) 0.2682(9) 0.073(6) Uiso 0.386(4) 1 d PDU A 4
C44B C 0.2029(16) 0.6151(17) 0.2135(10) 0.070(5) Uiso 0.386(4) 1 d PDU A 4
C45B C 0.0755(13) 0.5844(11) 0.2296(6) 0.058(4) Uiso 0.386(4) 1 d PDU A 4
C46B C -0.0378(18) 0.5005(13) 0.1763(5) 0.058(5) Uiso 0.386(4) 1 d PDU A 4
C54B C 0.2455(12) 0.2092(10) 0.3130(9) 0.069(6) Uiso 0.386(4) 1 d PDU A 4
C55B C 0.3872(14) 0.2658(7) 0.3195(10) 0.065(5) Uiso 0.386(4) 1 d PDU A 4
C73B C 0.399(4) 0.163(2) -0.0764(12) 0.027(4) Uiso 0.386(4) 1 d PDU A 4
C74B C 0.3414(12) 0.1321(9) -0.1683(8) 0.031(3) Uiso 0.386(4) 1 d PDU A 4
H1B H 0.2634 0.1577 -0.1734 0.037 Uiso 0.386(4) 1 calc PR A 4
C75B C 0.5131(13) 0.1211(10) -0.0659(9) 0.035(3) Uiso 0.386(4) 1 d PDU A 4
H2B H 0.5494 0.1409 -0.0064 0.041 Uiso 0.386(4) 1 calc PR A 4
C76B C 0.2898(17) 0.0228(11) -0.2087(11) 0.026(3) Uiso 0.386(4) 1 d PDU A 4
H4B H 0.2522 0.0023 -0.2675 0.031 Uiso 0.386(4) 1 calc PR A 4
H3B H 0.2163 -0.0017 -0.1837 0.031 Uiso 0.386(4) 1 calc PR A 4
C77B C 0.4603(15) 0.0086(9) -0.1089(7) 0.029(3) Uiso 0.386(4) 1 d PDU A 4
H6B H 0.5346 -0.0187 -0.1016 0.034 Uiso 0.386(4) 1 calc PR A 4
H5B H 0.3875 -0.0170 -0.0840 0.034 Uiso 0.386(4) 1 calc PR A 4
C78B C 0.6269(19) 0.1595(17) -0.1057(11) 0.031(4) Uiso 0.386(4) 1 d PDU A 4
H8B H 0.7004 0.1305 -0.1013 0.037 Uiso 0.386(4) 1 calc PR A 4
H7B H 0.6651 0.2308 -0.0771 0.037 Uiso 0.386(4) 1 calc PR A 4
C79B C 0.427(2) 0.1560(19) -0.2182(13) 0.038(5) Uiso 0.386(4) 1 d PDU A 4
H9B H 0.4470 0.2257 -0.2075 0.046 Uiso 0.386(4) 1 calc PR A 4
H10B H 0.3830 0.1177 -0.2765 0.046 Uiso 0.386(4) 1 calc PR A 4
C80B C 0.4065(13) -0.0217(12) -0.1989(8) 0.036(3) Uiso 0.386(4) 1 d PDU A 4
H12B H 0.3722 -0.0940 -0.2268 0.043 Uiso 0.386(4) 1 calc PR A 4
C81B C 0.5667(13) 0.1318(11) -0.1974(8) 0.036(3) Uiso 0.386(4) 1 d PDU A 4
H11B H 0.6368 0.1578 -0.2245 0.044 Uiso 0.386(4) 1 calc PR A 4
C82B C 0.514(2) 0.0183(11) -0.2382(12) 0.033(5) Uiso 0.386(4) 1 d PDU A 4
H13B H 0.4757 -0.0029 -0.2970 0.039 Uiso 0.386(4) 1 calc PR A 4
H14B H 0.5898 -0.0080 -0.2333 0.039 Uiso 0.386(4) 1 calc PR A 4
C1X C 0.9871(5) 0.8676(5) 0.2844(4) 0.0392(16) Uani 1 1 d . B 5
C2X C 0.9516(5) 0.9293(5) 0.3502(4) 0.0365(14) Uani 1 1 d . B 5
C3X C 0.8577(5) 0.8902(5) 0.3888(4) 0.0410(16) Uani 1 1 d . B 5
H3X H 0.8318 0.9319 0.4339 0.049 Uiso 1 1 calc R B 5
C4X C 0.8029(6) 0.7919(6) 0.3617(4) 0.0485(18) Uani 1 1 d . B 5
H4X H 0.7391 0.7656 0.3882 0.058 Uiso 1 1 calc R B 5
C5X C 0.8400(6) 0.7303(6) 0.2959(4) 0.0477(17) Uani 1 1 d . B 5
H5X H 0.8013 0.6621 0.2770 0.057 Uiso 1 1 calc R B 5
C6X C 0.9339(6) 0.7688(6) 0.2576(4) 0.0459(17) Uani 1 1 d . B 5
H6X H 0.9612 0.7271 0.2132 0.055 Uiso 1 1 calc R B 5
C1Y C 0.4490(10) 0.8559(10) 0.5056(9) 0.040(3) Uani 0.603(5) 1 d P C 5
C2Y C 0.3429(11) 0.8276(10) 0.5365(7) 0.046(3) Uani 0.603(5) 1 d P C 5
C3Y C 0.2156(10) 0.8355(10) 0.5111(8) 0.047(3) Uani 0.603(5) 1 d P C 5
H3Y H 0.1441 0.8219 0.5380 0.057 Uiso 0.603(5) 1 calc PR C 5
C4Y C 0.1959(15) 0.8632(11) 0.4467(8) 0.060(4) Uani 0.603(5) 1 d P C 5
H4Y H 0.1094 0.8643 0.4255 0.071 Uiso 0.603(5) 1 calc PR C 5
C5Y C 0.3103(15) 0.8899(12) 0.4133(9) 0.065(4) Uani 0.603(5) 1 d P C 5
H5Y H 0.2994 0.9127 0.3711 0.078 Uiso 0.603(5) 1 calc PR C 5
C6Y C 0.4342(13) 0.8845(11) 0.4387(8) 0.059(4) Uani 0.603(5) 1 d P C 5
H6Y H 0.5073 0.8991 0.4132 0.071 Uiso 0.603(5) 1 calc PR C 5
C1Z C 0.439(2) 0.840(2) 0.5251(14) 0.046(6) Uiso 0.397(5) 1 d P C 6
C6Z C 0.3420(18) 0.8220(15) 0.5681(13) 0.045(4) Uiso 0.397(5) 1 d P C 6
H6Z H 0.3655 0.8069 0.6136 0.054 Uiso 0.397(5) 1 calc PR C 6
C5Z C 0.219(2) 0.8244(16) 0.5504(14) 0.059(5) Uiso 0.397(5) 1 d P C 6
H5Z H 0.1552 0.8114 0.5822 0.070 Uiso 0.397(5) 1 calc PR C 6
C4Z C 0.180(2) 0.8479(17) 0.4798(17) 0.056(5) Uiso 0.397(5) 1 d P C 6
H4Z H 0.0893 0.8440 0.4622 0.067 Uiso 0.397(5) 1 calc PR C 6
C3Z C 0.272(2) 0.8737(17) 0.4427(14) 0.049(5) Uiso 0.397(5) 1 d P C 6
H3Z H 0.2502 0.8958 0.4015 0.058 Uiso 0.397(5) 1 calc PR C 6
C2Z C 0.4066(16) 0.8702(13) 0.4610(11) 0.036(4) Uiso 0.397(5) 1 d P C 6
Cl1X Cl 1.10488(15) 0.91455(15) 0.23581(11) 0.0556(5) Uani 1 1 d . B 5
Cl2X Cl 1.02431(16) 1.05432(14) 0.38719(11) 0.0527(5) Uani 1 1 d . B 5
Cl1Y Cl 0.6061(6) 0.8486(8) 0.5424(6) 0.092(3) Uani 0.603(5) 1 d P C 5
Cl2Y Cl 0.3548(3) 0.7829(2) 0.61205(17) 0.0525(10) Uani 0.603(5) 1 d P C 5
Cl1Z Cl 0.6083(9) 0.8446(8) 0.5442(5) 0.043(2) Uiso 0.397(5) 1 d P C 6
Cl2Z Cl 0.5188(4) 0.8947(4) 0.4035(3) 0.0514(13) Uiso 0.397(5) 1 d P C 6
La1 La 0.27100(5) 0.31435(5) 0.08632(3) 0.03562(17) Uani 0.8317(15) 1 d P A 1
La2 La 0.15370(4) 0.41808(4) 0.30935(2) 0.03973(19) Uani 0.8317(15) 1 d P A 1
La3 La 0.2406(3) 0.2724(3) 0.0859(2) 0.0156(8) Uiso 0.0932(15) 1 d P A 2
La4 La 0.1991(3) 0.4725(3) 0.30474(18) 0.0231(10) Uiso 0.0932(15) 1 d P A 2
La5 La 0.2887(4) 0.2798(4) 0.1160(3) 0.0300(12) Uiso 0.0752(13) 1 d P A 2
La6 La 0.1267(4) 0.4735(4) 0.2751(3) 0.0350(13) Uiso 0.0752(13) 1 d P A 2

loop_
_atom_site_aniso_label
_atom_site_aniso_U_11
_atom_site_aniso_U_22
_atom_site_aniso_U_33
_atom_site_aniso_U_23
_atom_site_aniso_U_13
_atom_site_aniso_U_12
C1A 0.021(3) 0.061(5) 0.043(4) 0.022(4) 0.008(3) 0.013(3)
C2A 0.027(2) 0.074(4) 0.048(3) 0.022(3) 0.006(2) 0.015(2)
C3A 0.042(4) 0.069(5) 0.050(4) 0.028(4) 0.013(4) 0.016(4)
C4A 0.041(3) 0.076(4) 0.051(3) 0.044(3) 0.006(2) 0.019(3)
C5A 0.036(4) 0.076(6) 0.049(4) 0.018(4) 0.007(3) 0.016(4)
C6A 0.032(2) 0.073(5) 0.059(4) 0.012(3) 0.011(2) 0.011(3)
C7A 0.032(4) 0.092(6) 0.039(4) 0.023(4) -0.002(3) 0.020(4)
C8A 0.048(4) 0.089(6) 0.049(4) 0.033(4) -0.002(4) 0.021(4)
C9A 0.054(5) 0.078(6) 0.045(4) 0.037(4) 0.013(4) 0.031(4)
C10A 0.068(5) 0.066(6) 0.066(6) 0.038(5) 0.020(4) 0.026(4)
C11A 0.047(4) 0.061(6) 0.070(5) 0.033(4) 0.022(4) 0.013(4)
C12A 0.044(5) 0.059(6) 0.087(6) 0.039(5) 0.013(4) -0.010(5)
C13A 0.014(3) 0.069(6) 0.099(6) 0.037(5) 0.014(4) 0.004(4)
C14A 0.012(3) 0.084(6) 0.069(5) 0.037(4) 0.014(3) 0.014(3)
C15A 0.028(3) 0.084(6) 0.069(5) 0.043(4) 0.005(3) 0.031(4)
C16A 0.039(4) 0.072(6) 0.073(5) 0.045(4) 0.022(4) 0.032(4)
C17A 0.050(4) 0.053(5) 0.053(4) 0.025(4) 0.024(4) 0.021(4)
C18A 0.054(4) 0.037(5) 0.066(5) 0.035(4) 0.027(4) 0.001(4)
C19A 0.058(5) 0.063(6) 0.062(5) 0.020(5) 0.008(4) 0.004(5)
C20A 0.036(4) 0.070(6) 0.052(5) 0.014(5) -0.004(4) 0.006(4)
C21A 0.034(4) 0.086(6) 0.052(5) 0.015(5) -0.031(4) -0.009(4)
C22A 0.017(3) 0.077(5) 0.024(3) 0.018(4) -0.005(2) 0.019(3)
C23A 0.041(4) 0.082(5) 0.044(4) 0.030(4) -0.012(3) 0.033(4)
C24A 0.056(4) 0.075(6) 0.053(5) 0.037(4) -0.003(4) 0.031(4)
C25A 0.070(5) 0.061(6) 0.071(5) 0.044(5) -0.009(4) 0.030(4)
C26A 0.080(6) 0.059(6) 0.078(5) 0.048(5) 0.007(5) 0.021(5)
C27A 0.079(6) 0.058(6) 0.090(6) 0.038(5) 0.000(5) 0.006(5)
C28A 0.057(5) 0.046(6) 0.103(6) 0.029(5) 0.002(5) -0.011(5)
C29A 0.052(4) 0.069(5) 0.104(5) 0.023(4) -0.008(4) -0.018(4)
C30A 0.022(2) 0.088(5) 0.092(5) 0.037(4) -0.010(3) -0.007(3)
C31A 0.036(3) 0.115(5) 0.077(4) 0.041(4) -0.019(3) 0.013(3)
C32A 0.029(4) 0.100(5) 0.066(5) 0.045(4) -0.005(3) 0.034(4)
C33A 0.053(4) 0.110(6) 0.063(5) 0.057(5) -0.003(4) 0.043(4)
C34A 0.065(5) 0.088(6) 0.081(5) 0.056(5) 0.002(4) 0.040(4)
C35A 0.059(5) 0.065(5) 0.080(5) 0.049(4) 0.026(4) 0.037(4)
C36A 0.063(5) 0.051(5) 0.073(5) 0.038(4) 0.022(4) 0.023(4)
C37A 0.062(5) 0.058(6) 0.082(5) 0.039(5) 0.018(5) 0.013(4)
C38A 0.038(4) 0.069(6) 0.069(5) 0.020(5) 0.011(4) -0.016(4)
C39A 0.027(2) 0.083(5) 0.071(4) 0.032(4) 0.008(3) -0.009(3)
C40A 0.022(2) 0.096(5) 0.074(4) 0.030(4) -0.016(3) -0.012(3)
C41A 0.026(2) 0.113(5) 0.084(4) 0.042(4) -0.015(3) 0.016(3)
C42A 0.041(4) 0.101(6) 0.062(5) 0.033(5) -0.024(4) 0.033(4)
C43A 0.050(4) 0.090(6) 0.075(5) 0.041(5) -0.005(4) 0.047(4)
C44A 0.071(5) 0.068(6) 0.083(6) 0.035(5) -0.009(5) 0.043(4)
C45A 0.090(6) 0.072(6) 0.086(6) 0.031(5) 0.009(5) 0.042(5)
C46A 0.084(6) 0.060(6) 0.096(6) 0.034(5) 0.004(5) 0.025(5)
C47A 0.077(4) 0.072(5) 0.096(5) 0.013(5) -0.013(4) 0.024(4)
C48A 0.053(4) 0.076(5) 0.088(5) 0.009(4) -0.013(4) 0.002(4)
C49A 0.079(4) 0.100(6) 0.057(4) 0.013(4) -0.021(4) 0.022(4)
C50A 0.053(3) 0.123(6) 0.051(4) 0.025(4) -0.017(3) 0.034(4)
C51A 0.067(4) 0.128(6) 0.067(4) 0.055(4) -0.011(3) 0.042(4)
C52A 0.091(4) 0.115(6) 0.059(4) 0.051(4) 0.001(3) 0.050(4)
C53A 0.077(4) 0.112(5) 0.066(4) 0.061(4) 0.021(3) 0.038(4)
C54A 0.080(5) 0.079(6) 0.074(5) 0.069(4) 0.022(4) 0.041(4)
C55A 0.076(5) 0.074(6) 0.090(6) 0.061(5) 0.014(5) 0.016(5)
C56A 0.071(4) 0.092(5) 0.105(5) 0.070(4) 0.024(4) -0.001(4)
C57A 0.041(3) 0.092(5) 0.095(5) 0.049(4) 0.031(3) 0.007(3)
C58A 0.037(3) 0.108(5) 0.099(5) 0.053(4) 0.033(3) 0.018(3)
C59A 0.026(2) 0.110(5) 0.107(5) 0.048(4) 0.004(3) 0.024(3)
C60A 0.035(3) 0.115(5) 0.088(5) 0.039(4) 0.009(3) 0.044(3)
C61A 0.075(4) 0.115(5) 0.079(4) 0.043(4) 0.035(3) 0.063(4)
C62A 0.082(4) 0.080(5) 0.087(5) 0.032(4) 0.022(4) 0.046(4)
C63A 0.101(5) 0.079(5) 0.086(5) 0.025(4) 0.017(4) 0.041(4)
C64A 0.110(5) 0.087(5) 0.050(4) 0.019(4) 0.024(4) 0.049(4)
C65A 0.104(5) 0.095(5) 0.037(3) 0.014(4) 0.000(3) 0.040(4)
C66A 0.102(5) 0.110(6) 0.050(4) 0.035(4) 0.009(4) 0.051(4)
C67A 0.097(5) 0.107(6) 0.061(4) 0.046(4) 0.034(3) 0.058(4)
C68A 0.115(5) 0.103(5) 0.062(4) 0.038(4) 0.039(4) 0.061(4)
C69A 0.083(4) 0.107(5) 0.078(4) 0.049(4) 0.048(3) 0.062(4)
C70A 0.069(4) 0.114(5) 0.083(4) 0.061(4) 0.048(3) 0.048(4)
C71A 0.083(4) 0.125(6) 0.082(4) 0.054(4) 0.045(4) 0.057(4)
C72A 0.071(4) 0.112(6) 0.089(4) 0.067(4) 0.043(3) 0.030(4)
C73A 0.026(4) 0.064(5) 0.043(4) 0.023(4) 0.012(3) 0.010(3)
C74A 0.028(3) 0.055(5) 0.043(4) 0.025(4) 0.010(3) 0.014(3)
C75A 0.057(4) 0.068(6) 0.054(5) 0.027(4) 0.029(4) 0.007(4)
C76A 0.020(3) 0.066(7) 0.041(4) 0.028(5) 0.008(3) 0.014(4)
C77A 0.076(6) 0.070(7) 0.050(5) 0.036(5) 0.016(5) 0.018(6)
C78A 0.053(6) 0.067(7) 0.065(6) 0.014(6) 0.024(5) -0.002(6)
C79A 0.035(5) 0.061(7) 0.050(5) 0.029(5) 0.003(4) 0.013(5)
C80A 0.042(4) 0.073(6) 0.044(4) 0.027(4) 0.014(3) 0.032(4)
C81A 0.032(4) 0.069(6) 0.048(4) 0.022(4) 0.011(3) 0.012(4)
C82A 0.036(5) 0.078(7) 0.041(5) 0.030(5) 0.017(4) 0.024(5)
C1X 0.024(2) 0.055(5) 0.045(3) 0.028(3) 0.006(2) 0.013(3)
C2X 0.029(2) 0.041(4) 0.041(3) 0.020(3) 0.001(2) 0.009(2)
C3X 0.027(2) 0.057(5) 0.045(3) 0.025(3) 0.007(2) 0.013(3)
C4X 0.031(3) 0.062(6) 0.052(4) 0.029(4) 0.007(2) 0.005(3)
C5X 0.033(3) 0.056(5) 0.059(4) 0.032(4) 0.004(3) 0.009(3)
C6X 0.033(3) 0.060(6) 0.051(4) 0.027(4) 0.004(2) 0.017(3)
C1Y 0.023(4) 0.051(9) 0.048(7) 0.025(7) -0.002(4) 0.009(4)
C2Y 0.050(6) 0.071(10) 0.031(5) 0.026(6) 0.007(4) 0.031(6)
C3Y 0.037(5) 0.067(10) 0.040(5) 0.021(7) 0.006(4) 0.020(5)
C4Y 0.058(7) 0.079(12) 0.052(7) 0.036(8) -0.001(6) 0.030(7)
C5Y 0.072(8) 0.068(11) 0.055(8) 0.018(8) -0.007(7) 0.040(8)
C6Y 0.050(6) 0.096(12) 0.044(6) 0.045(8) 0.012(5) 0.014(6)
Cl1X 0.0377(7) 0.0808(15) 0.0578(9) 0.0369(10) 0.0198(6) 0.0162(7)
Cl2X 0.0480(8) 0.0527(14) 0.0547(9) 0.0244(10) 0.0067(7) 0.0078(7)
Cl1Y 0.0272(15) 0.139(6) 0.112(5) 0.052(3) -0.0016(15) 0.0330(19)
Cl2Y 0.0479(13) 0.072(3) 0.0443(14) 0.0321(16) 0.0053(10) 0.0186(13)
La1 0.0358(2) 0.0458(5) 0.0367(2) 0.0242(3) 0.01273(16) 0.0180(2)
La2 0.0375(2) 0.0581(5) 0.0340(2) 0.0238(3) 0.01058(16) 0.0229(2)

loop_
_atom_type_symbol
_atom_type_description
_atom_type_scat_dispersion_real
_atom_type_scat_dispersion_imag
_atom_type_scat_source
La La -0.3187 4.4229 'International Tables Vol C Tables 4.2.6.8 and 6.1.1.4'
C C 0.0064 0.0035 'International Tables Vol C Tables 4.2.6.8 and 6.1.1.4'
H H 0.0000 0.0000 'International Tables Vol C Tables 4.2.6.8 and 6.1.1.4'
Cl Cl 0.2243 0.3112 'International Tables Vol C Tables 4.2.6.8 and 6.1.1.4'

loop_
_geom_angle_atom_site_label_1
_geom_angle_atom_site_label_2
_geom_angle_atom_site_label_3
_geom_angle
C17A C1A C2A 119.0(8)
C17A C1A C73A 117.2(12)
C2A C1A C73A 120.0(11)
C19B C2A C3A 150.2(9)
C19B C2A C5B 128.0(9)
C3A C2A C5B 66.5(7)
C19B C2A C1A 75.5(8)
C3A C2A C1A 115.3(6)
C5B C2A C1A 52.8(6)
C19B C2A C14A 39.7(6)
C3A C2A C14A 117.6(8)
C5B C2A C14A 161.3(7)
C1A C2A C14A 114.0(7)
C19B C2A C7B 124.2(9)
C3A C2A C7B 36.9(6)
C5B C2A C7B 102.9(7)
C1A C2A C7B 151.1(7)
C14A C2A C7B 84.9(7)
C19B C2A La1 85.3(7)
C3A C2A La1 70.3(5)
C5B C2A La1 81.6(5)
C1A C2A La1 80.4(4)
C14A C2A La1 83.0(4)
C7B C2A La1 80.6(6)
C19B C2A La5 66.1(7)
C3A C2A La5 90.2(5)
C5B C2A La5 90.3(5)
C1A C2A La5 71.5(4)
C14A C2A La5 71.8(4)
C7B C2A La5 96.0(6)
La1 C2A La5 19.96(11)
C19B C2A La3 78.4(7)
C3A C2A La3 80.1(5)
C5B C2A La3 78.8(5)
C1A C2A La3 69.3(4)
C14A C2A La3 83.9(4)
C7B C2A La3 92.6(6)
La1 C2A La3 12.05(9)
La5 C2A La3 13.06(10)
C2A C3A C4A 114.5(8)
C2A C3A C11A 121.7(9)
C4A C3A C11A 114.0(9)
C3B C4A C3A 140.3(9)
C3B C4A C8B 123.7(10)
C3A C4A C8B 40.4(6)
C3B C4A C8A 41.6(6)
C3A C4A C8A 123.6(9)
C8B C4A C8A 88.2(10)
C3B C4A C5A 63.1(6)
C3A C4A C5A 115.5(7)
C8B C4A C5A 152.7(8)
C8A C4A C5A 104.6(6)
C3B C4A C5B 115.2(8)
C3A C4A C5B 63.7(6)
C8B C4A C5B 104.0(7)
C8A C4A C5B 154.1(8)
C5A C4A C5B 55.5(7)
C3B C4A La1 69.3(6)
C3A C4A La1 71.5(5)
C8B C4A La1 78.9(6)
C8A C4A La1 78.5(5)
C5A C4A La1 80.1(4)
C5B C4A La1 81.4(5)
C3B C4A La3 62.4(6)
C3A C4A La3 79.8(5)
C8B C4A La3 90.5(7)
C8A C4A La3 79.5(5)
C5A C4A La3 68.8(4)
C5B C4A La3 77.6(5)
La1 C4A La3 11.59(9)
C6A C5A C73A 130.7(12)
C6A C5A C4A 108.9(7)
C73A C5A C4A 116.7(13)
C19A C6A C3B 148.2(11)
C19A C6A C5A 128.7(8)
C3B C6A C5A 65.9(7)
C19A C6A C1B 76.4(8)
C3B C6A C1B 113.6(7)
C5A C6A C1B 52.5(7)
C19A C6A C14B 37.2(7)
C3B C6A C14B 117.7(9)
C5A C6A C14B 158.0(9)
C1B C6A C14B 111.7(8)
C19A C6A C7A 123.3(8)
C3B C6A C7A 36.2(6)
C5A C6A C7A 101.7(7)
C1B C6A C7A 148.0(8)
C14B C6A C7A 86.5(7)
C19A C6A La3 70.3(7)
C3B C6A La3 82.7(7)
C5A C6A La3 90.3(5)
C1B C6A La3 75.7(6)
C14B C6A La3 69.5(7)
C7A C6A La3 87.3(5)
C19A C6A La1 84.7(7)
C3B C6A La1 68.9(7)
C5A C6A La1 81.0(5)
C1B C6A La1 78.8(6)
C14B C6A La1 80.6(7)
C7A C6A La1 78.5(5)
La3 C6A La1 14.40(11)
C19A C6A La5 68.3(7)
C3B C6A La5 87.2(7)
C5A C6A La5 85.7(5)
C1B C6A La5 67.4(6)
C14B C6A La5 73.1(6)
C7A C6A La5 95.1(5)
La3 C6A La5 8.40(13)
La1 C6A La5 18.57(11)
C8A C7A C22A 117.2(11)
C8A C7A C6A 109.4(8)
C22A C7A C6A 119.9(8)
C9A C8A C7A 120.1(11)
C9A C8A C4A 117.7(9)
C7A C8A C4A 109.6(9)
C8A C9A C10A 123.0(9)
C8A C9A C24A 122.4(10)
C10A C9A C24A 108.1(3)
C11A C10A C9A 117.9(10)
C11A C10A C26A 123.2(11)
C9A C10A C26A 108.1(3)
C10A C11A C3A 121.0(10)
C10A C11A C12A 108.8(10)
C3A C11A C12A 122.2(10)
C13A C12A C28A 107.3(3)
C13A C12A C11A 117.5(10)
C28A C12A C11A 127.9(9)
C12A C13A C30A 107.9(3)
C12A C13A C14A 118.6(8)
C30A C13A C14A 123.1(8)
C15A C14A C2A 120.4(9)
C15A C14A C13A 116.1(9)
C2A C14A C13A 119.4(8)
C16A C15A C14A 120.0(9)
C16A C15A C32A 113.7(9)
C14A C15A C32A 116.1(10)
C15A C16A C17A 120.1(9)
C15A C16A C35A 127.5(9)
C17A C16A C35A 107.1(4)
C1A C17A C16A 118.3(8)
C1A C17A C18A 125.7(8)
C16A C17A C18A 107.8(4)
C17A C18A C36A 107.5(3)
C17A C18A C19A 126.5(8)
C36A C18A C19A 117.3(9)
C6A C19A C20A 117.5(11)
C6A C19A C18A 117.1(9)
C20A C19A C18A 114.1(9)
C21A C20A C38A 108.6(4)
C21A C20A C19A 118.4(9)
C38A C20A C19A 124.2(8)
C20A C21A C40A 107.1(4)
C20A C21A C22A 129.1(9)
C40A C21A C22A 115.3(8)
C7A C22A C21A 109.4(9)
C7A C22A C23A 124.1(9)
C21A C22A C23A 119.8(8)
C42A C23A C24A 113.2(10)
C42A C23A C22A 126.2(9)
C24A C23A C22A 113.9(9)
C23A C24A C25A 121.4(10)
C23A C24A C9A 121.0(10)
C25A C24A C9A 107.6(3)
C44A C25A C24A 119.4(11)
C44A C25A C26A 123.2(10)
C24A C25A C26A 108.3(3)
C27A C26A C10A 120.1(12)
C27A C26A C25A 121.0(11)
C10A C26A C25A 107.7(3)
C26A C27A C28A 126.7(14)
C26A C27A C46A 120.2(11)
C28A C27A C46A 108.8(11)
C27A C28A C12A 113.1(10)
C27A C28A C29A 124.4(10)
C12A C28A C29A 109.0(4)
C42B C29A C48A 106.9(3)
C42B C29A C30A 127.5(8)
C48A C29A C30A 118.3(6)
C42B C29A C28A 21.3(6)
C48A C29A C28A 127.4(6)
C30A C29A C28A 106.9(3)
C21B C30A C31A 107.6(4)
C21B C30A C29A 121.8(8)
C31A C30A C29A 120.5(6)
C21B C30A C13A 13.0(7)
C31A C30A C13A 119.0(6)
C29A C30A C13A 108.9(3)
C38B C31A C30A 107.8(4)
C38B C31A C50A 119.8(7)
C30A C31A C50A 122.2(6)
C38B C31A C32A 12.1(6)
C30A C31A C32A 119.3(6)
C50A C31A C32A 108.2(3)
C31A C32A C33A 107.7(3)
C31A C32A C15A 126.3(8)
C33A C32A C15A 116.3(7)
C34A C33A C51A 114.1(8)
C34A C33A C32A 126.1(8)
C51A C33A C32A 108.7(4)
C35A C34A C54A 122.6(10)
C35A C34A C33A 117.2(11)
C54A C34A C33A 112.0(11)
C34A C35A C36A 124.2(10)
C34A C35A C16A 118.2(10)
C36A C35A C16A 107.8(3)
C37A C36A C35A 115.9(10)
C37A C36A C18A 125.9(10)
C35A C36A C18A 107.6(3)
C36A C37A C55A 117.0(10)
C36A C37A C38A 115.7(10)
C55A C37A C38A 123.3(10)
C39A C38A C20A 108.0(4)
C39A C38A C37A 119.1(9)
C20A C38A C37A 122.1(8)
C38A C39A C40A 107.3(3)
C38A C39A C57A 125.8(6)
C40A C39A C57A 117.8(6)
C38A C39A C32B 18.2(5)
C40A C39A C32B 123.6(8)
C57A C39A C32B 107.8(3)
C21A C40A C39A 108.6(3)
C21A C40A C41A 118.6(6)
C39A C40A C41A 122.4(6)
C21A C40A C13B 9.6(9)
C39A C40A C13B 114.8(8)
C41A C40A C13B 109.2(4)
C42A C41A C59A 106.7(3)
C42A C41A C40A 127.9(6)
C59A C41A C40A 115.9(6)
C42A C41A C28B 22.0(6)
C59A C41A C28B 127.6(8)
C40A C41A C28B 106.8(3)
C23A C42A C41A 111.6(8)
C23A C42A C43A 128.8(9)
C41A C42A C43A 109.3(4)
C44A C43A C42A 117.5(10)
C44A C43A C60A 124.2(9)
C42A C43A C60A 107.7(4)
C43A C44A C25A 118.9(12)
C43A C44A C45A 122.5(12)
C25A C44A C45A 111.9(11)
C44A C45A C46A 127.9(11)
C44A C45A C62A 112.0(9)
C46A C45A C62A 108.7(3)
C45A C46A C27A 113.4(10)
C45A C46A C47A 107.6(4)
C27A C46A C47A 125.9(11)
C43B C47A C48A 107.6(4)
C43B C47A C63A 121.9(7)
C48A C47A C63A 122.9(7)
C43B C47A C46A 15.7(6)
C48A C47A C46A 123.2(7)
C63A C47A C46A 107.2(4)
C43B C47A La4 96.4(13)
C48A C47A La4 83.4(6)
C63A C47A La4 65.8(5)
C46A C47A La4 95.4(8)
C43B C47A La6 85.2(12)
C48A C47A La6 102.2(6)
C63A C47A La6 59.4(5)
C46A C47A La6 80.3(7)
La4 C47A La6 19.73(14)
C49A C48A C47A 122.0(7)
C49A C48A C29A 118.9(7)
C47A C48A C29A 108.1(3)
C49A C48A La4 73.2(5)
C47A C48A La4 63.4(5)
C29A C48A La4 104.3(5)
C48A C49A C50A 124.5(8)
C48A C49A C65A 115.2(7)
C50A C49A C65A 114.5(7)
C48A C49A La4 75.3(5)
C50A C49A La4 102.1(5)
C65A C49A La4 68.0(4)
C48A C49A La2 92.2(5)
C50A C49A La2 91.9(5)
C65A C49A La2 60.0(4)
La4 C49A La2 16.86(10)
C49A C50A C31A 115.2(6)
C49A C50A C51A 126.4(6)
C31A C50A C51A 108.2(3)
C33A C51A C50A 107.2(3)
C33A C51A C52A 134.4(5)
C50A C51A C52A 111.1(5)
C33A C51A C55B 27.8(5)
C50A C51A C55B 133.8(7)
C52A C51A C55B 107.6(4)
C66A C52A C53A 119.2(6)
C66A C52A C51A 123.5(7)
C53A C52A C51A 109.0(3)
C66A C52A La2 66.4(4)
C53A C52A La2 81.6(4)
C51A C52A La2 95.2(4)
C72A C53A C52A 123.3(6)
C72A C53A C54A 108.6(3)
C52A C53A C54A 112.1(4)
C72A C53A C54B 118.6(7)
C52A C53A C54B 107.2(5)
C54A C53A C54B 11.1(9)
C72A C53A La2 68.1(4)
C52A C53A La2 69.1(4)
C54A C53A La2 97.4(5)
C54B C53A La2 105.3(9)
C34A C54A C53A 138.1(8)
C34A C54A C55A 111.6(8)
C53A C54A C55A 106.6(3)
C37A C55A C56A 112.9(8)
C37A C55A C54A 126.6(9)
C56A C55A C54A 108.1(4)
C33B C56A C57A 106.8(3)
C33B C56A C72A 129.9(7)
C57A C56A C72A 113.9(6)
C33B C56A C55A 23.8(5)
C57A C56A C55A 128.4(6)
C72A C56A C55A 106.6(3)
C58A C57A C39A 122.6(6)
C58A C57A C56A 120.3(6)
C39A C57A C56A 108.7(3)
C59A C58A C57A 116.3(7)
C59A C58A C70A 118.0(7)
C57A C58A C70A 118.8(7)
C59A C58A La2 91.9(4)
C57A C58A La2 92.9(4)
C70A C58A La2 59.7(4)
C58A C59A C60A 119.2(6)
C58A C59A C41A 124.6(7)
C60A C59A C41A 108.3(3)
C58A C59A La6 85.1(4)
C60A C59A La6 52.9(3)
C41A C59A La6 103.7(3)
C43A C60A C59A 107.7(3)
C43A C60A C61A 121.0(5)
C59A C60A C61A 122.8(6)
C43A C60A C46B 13.7(5)
C59A C60A C46B 119.5(8)
C61A C60A C46B 107.3(3)
C43A C60A La6 87.6(5)
C59A C60A La6 98.3(4)
C61A C60A La6 58.8(4)
C46B C60A La6 79.4(9)
C69A C61A C60A 118.6(7)
C69A C61A C62A 123.7(7)
C60A C61A C62A 109.3(3)
C69A C61A La6 92.7(5)
C60A C61A La6 83.8(4)
C62A C61A La6 64.0(4)
C69A C61A La4 81.3(5)
C60A C61A La4 97.5(4)
C62A C61A La4 64.2(4)
La6 C61A La4 14.77(15)
C69A C61A La2 66.8(4)
C60A C61A La2 93.7(4)
C62A C61A La2 82.9(5)
La6 C61A La2 26.07(16)
La4 C61A La2 18.89(9)
C45A C62A C45B 25.1(6)
C45A C62A C61A 130.2(6)
C45B C62A C61A 106.2(3)
C45A C62A C63A 106.4(3)
C45B C62A C63A 130.2(7)
C61A C62A C63A 114.1(6)
C45A C62A La6 86.7(7)
C45B C62A La6 84.1(9)
C61A C62A La6 72.6(5)
C63A C62A La6 81.5(6)
C45A C62A La4 91.7(6)
C45B C62A La4 96.4(9)
C61A C62A La4 83.0(5)
C63A C62A La4 62.4(5)
La6 C62A La4 19.10(16)
C45A C62A La2 103.3(7)
C45B C62A La2 102.5(9)
C61A C62A La2 67.5(4)
C63A C62A La2 69.5(5)
La6 C62A La2 18.39(16)
La4 C62A La2 15.61(10)
C64A C63A C47A 114.8(7)
C64A C63A C62A 124.4(8)
C47A C63A C62A 108.6(4)
C64A C63A La4 76.8(6)
C47A C63A La4 77.0(6)
C62A C63A La4 81.1(5)
C64A C63A La6 91.0(7)
C47A C63A La6 86.8(6)
C62A C63A La6 58.1(5)
La4 C63A La6 23.01(16)
C64A C63A La2 65.4(6)
C47A C63A La2 91.1(6)
C62A C63A La2 81.1(5)
La4 C63A La2 15.07(11)
La6 C63A La2 26.66(17)
C63A C64A C68A 117.8(8)
C63A C64A C65A 124.2(8)
C68A C64A C65A 102.9(8)
C63A C64A La4 68.0(6)
C68A C64A La4 88.3(6)
C65A C64A La4 77.3(5)
C63A C64A La2 85.6(6)
C68A C64A La2 70.4(5)
C65A C64A La2 73.3(5)
La4 C64A La2 20.37(12)
C63A C64A La6 58.0(6)
C68A C64A La6 80.9(5)
C65A C64A La6 96.1(5)
La4 C64A La6 19.04(13)
La2 C64A La6 28.58(15)
C66A C65A C64A 112.4(8)
C66A C65A C49A 118.5(8)
C64A C65A C49A 118.7(7)
C66A C65A La4 94.6(6)
C64A C65A La4 66.6(5)
C49A C65A La4 77.3(4)
C66A C65A La2 74.3(5)
C64A C65A La2 73.2(5)
C49A C65A La2 89.6(5)
La4 C65A La2 20.46(11)
C52A C66A C65A 123.3(8)
C52A C66A C67A 116.0(8)
C65A C66A C67A 104.7(8)
C52A C66A La2 84.3(5)
C65A C66A La2 74.2(5)
C67A C66A La2 69.9(4)
C52A C66A La4 93.0(5)
C65A C66A La4 56.9(4)
C67A C66A La4 79.2(5)
La2 C66A La4 17.43(9)
C68A C67A C71A 108.0(7)
C68A C67A C66A 109.7(7)
C71A C67A C66A 124.1(9)
C68A C67A La2 74.0(5)
C71A C67A La2 76.2(5)
C66A C67A La2 76.3(5)
C68A C67A La4 63.3(5)
C71A C67A La4 90.4(5)
C66A C67A La4 72.1(5)
La2 C67A La4 15.30(9)
C67A C68A C69A 110.0(7)
C67A C68A C64A 110.3(7)
C69A C68A C64A 120.8(9)
C67A C68A La2 73.5(5)
C69A C68A La2 75.8(5)
C64A C68A La2 76.2(5)
C67A C68A La4 89.2(6)
C69A C68A La4 80.3(5)
C64A C68A La4 58.9(5)
La2 C68A La4 19.50(11)
C67A C68A La6 100.7(6)
C69A C68A La6 63.0(4)
C64A C68A La6 68.4(5)
La2 C68A La6 27.27(14)
La4 C68A La6 18.37(11)
C61A C69A C68A 118.6(8)
C61A C69A C70A 119.9(8)
C68A C69A C70A 105.2(7)
C61A C69A La6 54.5(4)
C68A C69A La6 86.0(5)
C70A C69A La6 92.9(5)
C61A C69A La2 83.8(5)
C68A C69A La2 70.8(5)
C70A C69A La2 73.5(4)
La6 C69A La2 29.48(14)
C61A C69A La4 70.3(4)
C68A C69A La4 69.3(4)
C70A C69A La4 91.2(4)
La6 C69A La4 17.85(12)
La2 C69A La4 18.27(9)
C71A C70A C69A 108.9(8)
C71A C70A C58A 121.2(8)
C69A C70A C58A 119.8(7)
C71A C70A La2 74.3(5)
C69A C70A La2 72.9(4)
C58A C70A La2 89.9(4)
C71A C70A La6 99.0(6)
C69A C70A La6 57.4(4)
C58A C70A La6 82.6(4)
La2 C70A La6 25.53(12)
C72A C71A C70A 116.8(8)
C72A C71A C67A 118.0(8)
C70A C71A C67A 107.9(8)
C72A C71A La2 83.2(5)
C70A C71A La2 74.1(5)
C67A C71A La2 70.0(5)
C71A C72A C53A 117.0(6)
C71A C72A C56A 127.6(7)
C53A C72A C56A 108.9(3)
C71A C72A La2 67.3(5)
C53A C72A La2 82.5(4)
C56A C72A La2 96.5(5)
C5A C73A C1A 86.9(8)
C5A C73A C75A 120(2)
C1A C73A C75A 115.7(9)
C5A C73A C74A 112.9(9)
C1A C73A C74A 115(2)
C75A C73A C74A 106.2(9)
C79A C74A C76A 107.4(9)
C79A C74A C73A 115.8(14)
C76A C74A C73A 111.5(9)
C79A C74A H1A 107.3
C76A C74A H1A 107.3
C73A C74A H1A 107.3
C73A C75A C78A 114.9(12)
C73A C75A C77A 110.3(14)
C78A C75A C77A 105.8(12)
C73A C75A H2A 108.5
C78A C75A H2A 108.5
C77A C75A H2A 108.5
C74A C76A C80A 108.8(8)
C74A C76A H4A 109.9
C80A C76A H4A 109.9
C74A C76A H3A 109.9
C80A C76A H3A 109.9
H4A C76A H3A 108.3
C80A C77A C75A 110.3(8)
C80A C77A H5A 109.6
C75A C77A H5A 109.6
C80A C77A H6A 109.6
C75A C77A H6A 109.6
H5A C77A H6A 108.1
C75A C78A C81A 106.7(11)
C75A C78A H8A 110.4
C81A C78A H8A 110.4
C75A C78A H7A 110.4
C81A C78A H7A 110.4
H8A C78A H7A 108.6
C74A C79A C81A 109.2(9)
C74A C79A H9A 109.8
C81A C79A H9A 109.8
C74A C79A H10A 109.8
C81A C79A H10A 109.8
H9A C79A H10A 108.3
C82A C80A C77A 111.6(12)
C82A C80A C76A 108.1(9)
C77A C80A C76A 108.1(10)
C82A C80A H12A 109.6
C77A C80A H12A 109.6
C76A C80A H12A 109.6
C78A C81A C82A 108.0(11)
C78A C81A C79A 113.8(11)
C82A C81A C79A 103.7(11)
C78A C81A H11A 110.4
C82A C81A H11A 110.4
C79A C81A H11A 110.4
C80A C82A C81A 109.0(8)
C80A C82A H82A 109.9
C81A C82A H82A 109.9
C80A C82A H82B 109.9
C81A C82A H82B 109.9
H82A C82A H82B 108.3
C17B C1B C6A 121.1(11)
C17B C1B C73B 113.2(12)
C6A C1B C73B 123.0(10)
C6A C3B C4A 115.8(9)
C6A C3B C11B 119.8(10)
C4A C3B C11B 115.4(10)
C2A C5B C73B 126.6(11)
C2A C5B C4A 107.8(7)
C73B C5B C4A 121.7(15)
C8B C7B C22B 117.2(12)
C8B C7B C2A 107.2(10)
C22B C7B C2A 119.3(11)
C9B C8B C7B 123.4(13)
C9B C8B C4A 114.7(11)
C7B C8B C4A 111.1(11)
C8B C9B C10B 125.7(14)
C8B C9B C24B 119.3(13)
C10B C9B C24B 108.0(4)
C11B C10B C9B 117.1(14)
C11B C10B C26B 120.9(15)
C9B C10B C26B 108.1(4)
C10B C11B C3B 119.4(11)
C10B C11B C12B 109.4(13)
C3B C11B C12B 124.8(12)
C13B C12B C28B 107.8(4)
C13B C12B C11B 115.9(13)
C28B C12B C11B 129.5(14)
C12B C13B C40A 107.3(3)
C12B C13B C14B 118.8(12)
C40A C13B C14B 126.5(10)
C15B C14B C6A 123.1(10)
C15B C14B C13B 113.1(11)
C6A C14B C13B 119.9(9)
C16B C15B C14B 118.3(12)
C16B C15B C32B 112.8(12)
C14B C15B C32B 119.4(12)
C15B C16B C17B 121.4(13)
C15B C16B C35B 121.8(13)
C17B C16B C35B 107.9(4)
C1B C17B C16B 116.8(11)
C1B C17B C18B 128.5(12)
C16B C17B C18B 108.2(4)
C17B C18B C36B 107.3(4)
C17B C18B C19B 120.9(13)
C36B C18B C19B 122.0(13)
C2A C19B C20B 118.1(12)
C2A C19B C18B 121.2(11)
C20B C19B C18B 108.2(11)
C21B C20B C38B 108.0(4)
C21B C20B C19B 115.8(11)
C38B C20B C19B 130.5(11)
C20B C21B C30A 108.2(4)
C20B C21B C22B 130.9(16)
C30A C21B C22B 109.3(10)
C7B C22B C21B 107.9(12)
C7B C22B C23B 120.5(12)
C21B C22B C23B 125.9(12)
C42B C23B C24B 113.5(13)
C42B C23B C22B 122.6(12)
C24B C23B C22B 117.1(13)
C23B C24B C25B 120.4(14)
C23B C24B C9B 120.6(14)
C25B C24B C9B 107.9(4)
C44B C25B C24B 123.0(16)
C44B C25B C26B 118.4(16)
C24B C25B C26B 108.0(4)
C27B C26B C10B 121.2(15)
C27B C26B C25B 123.0(15)
C10B C26B C25B 107.7(4)
C26B C27B C28B 127.9(16)
C26B C27B C46B 122.3(14)
C28B C27B C46B 104.6(12)
C27B C28B C12B 110.5(15)
C27B C28B C41A 125.9(15)
C12B C28B C41A 108.7(4)
C39A C32B C33B 107.9(4)
C39A C32B C15B 122.3(11)
C33B C32B C15B 121.0(13)
C34B C33B C56A 117.0(11)
C34B C33B C32B 123.7(14)
C56A C33B C32B 108.8(4)
C35B C34B C54B 128.0(14)
C35B C34B C33B 112.9(13)
C54B C34B C33B 115.4(13)
C34B C35B C36B 118.9(14)
C34B C35B C16B 126.5(14)
C36B C35B C16B 107.5(4)
C37B C36B C35B 120.6(14)
C37B C36B C18B 122.1(14)
C35B C36B C18B 108.4(4)
C36B C37B C55B 111.7(13)
C36B C37B C38B 118.9(15)
C55B C37B C38B 119.7(14)
C31A C38B C20B 108.1(4)
C31A C38B C37B 127.5(13)
C20B C38B C37B 117.5(12)
C23B C42B C29A 112.2(11)
C23B C42B C43B 126.4(16)
C29A C42B C43B 108.8(4)
C44B C43B C42B 122.3(15)
C44B C43B C47A 124.2(14)
C42B C43B C47A 107.7(4)
C43B C44B C25B 113.4(16)
C43B C44B C45B 121.8(16)
C25B C44B C45B 116.2(15)
C44B C45B C46B 127.2(15)
C44B C45B C62A 112.6(11)
C46B C45B C62A 109.0(4)
C45B C46B C27B 111.3(12)
C45B C46B C60A 107.8(4)
C27B C46B C60A 131.2(13)
C34B C54B C53A 128.8(14)
C34B C54B C55B 106.0(14)
C53A C54B C55B 109.0(7)
C37B C55B C51A 110.3(11)
C37B C55B C54B 133.1(14)
C51A C55B C54B 106.4(6)
C5B C73B C75B 118(3)
C5B C73B C74B 111.9(11)
C75B C73B C74B 110.1(11)
C5B C73B C1B 83.1(9)
C75B C73B C1B 121.9(12)
C74B C73B C1B 109(3)
C79B C74B C76B 102.7(15)
C79B C74B C73B 120(2)
C76B C74B C73B 108.9(15)
C79B C74B H1B 108.3
C76B C74B H1B 108.3
C73B C74B H1B 108.3
C73B C75B C78B 109.1(16)
C73B C75B C77B 109.7(19)
C78B C75B C77B 108.8(14)
C73B C75B H2B 109.7
C78B C75B H2B 109.7
C77B C75B H2B 109.7
C74B C76B C80B 110.6(13)
C74B C76B H4B 109.5
C80B C76B H4B 109.5
C74B C76B H3B 109.5
C80B C76B H3B 109.5
H4B C76B H3B 108.1
C80B C77B C75B 109.9(12)
C80B C77B H6B 109.7
C75B C77B H6B 109.7
C80B C77B H5B 109.7
C75B C77B H5B 109.7
H6B C77B H5B 108.2
C75B C78B C81B 108.8(13)
C75B C78B H8B 109.9
C81B C78B H8B 109.9
C75B C78B H7B 109.9
C81B C78B H7B 109.9
H8B C78B H7B 108.3
C74B C79B C81B 108.1(12)
C74B C79B H9B 110.1
C81B C79B H9B 110.1
C74B C79B H10B 110.1
C81B C79B H10B 110.1
H9B C79B H10B 108.4
C82B C80B C77B 111.0(15)
C82B C80B C76B 106.5(13)
C77B C80B C76B 108.7(12)
C82B C80B H12B 110.2
C77B C80B H12B 110.2
C76B C80B H12B 110.2
C78B C81B C82B 106.3(14)
C78B C81B C79B 117.3(14)
C82B C81B C79B 99.6(16)
C78B C81B H11B 111.0
C82B C81B H11B 111.0
C79B C81B H11B 111.0
C80B C82B C81B 111.5(12)
C80B C82B H13B 109.3
C81B C82B H13B 109.3
C80B C82B H14B 109.3
C81B C82B H14B 109.3
H13B C82B H14B 108.0
C6X C1X C2X 121.0(5)
C6X C1X Cl1X 118.9(5)
C2X C1X Cl1X 120.1(5)
C1X C2X C3X 119.2(6)
C1X C2X Cl2X 121.2(4)
C3X C2X Cl2X 119.6(5)
C4X C3X C2X 120.1(6)
C4X C3X H3X 119.9
C2X C3X H3X 119.9
C3X C4X C5X 120.4(6)
C3X C4X H4X 119.8
C5X C4X H4X 119.8
C4X C5X C6X 119.8(7)
C4X C5X H5X 120.1
C6X C5X H5X 120.1
C1X C6X C5X 119.6(7)
C1X C6X H6X 120.2
C5X C6X H6X 120.2
C2Y C1Y C6Y 121.0(10)
C2Y C1Y Cl1Y 119.4(11)
C6Y C1Y Cl1Y 119.3(10)
C1Y C2Y C3Y 121.6(11)
C1Y C2Y Cl2Y 122.2(9)
C3Y C2Y Cl2Y 116.2(9)
C4Y C3Y C2Y 119.3(11)
C4Y C3Y H3Y 120.3
C2Y C3Y H3Y 120.3
C3Y C4Y C5Y 117.4(12)
C3Y C4Y H4Y 121.3
C5Y C4Y H4Y 121.3
C6Y C5Y C4Y 123.4(14)
C6Y C5Y H5Y 118.3
C4Y C5Y H5Y 118.3
C5Y C6Y C1Y 116.8(13)
C5Y C6Y H6Y 121.6
C1Y C6Y H6Y 121.6
C6Z C1Z C2Z 118(2)
C6Z C1Z Cl1Z 129.0(18)
C2Z C1Z Cl1Z 113.0(15)
C5Z C6Z C1Z 124(2)
C5Z C6Z H6Z 118.0
C1Z C6Z H6Z 118.0
C6Z C5Z C4Z 119(2)
C6Z C5Z H5Z 120.6
C4Z C5Z H5Z 120.6
C3Z C4Z C5Z 119(2)
C3Z C4Z H4Z 120.7
C5Z C4Z H4Z 120.7
C4Z C3Z C2Z 123(2)
C4Z C3Z H3Z 118.7
C2Z C3Z H3Z 118.7
C3Z C2Z C1Z 117.9(18)
C3Z C2Z Cl2Z 120.0(15)
C1Z C2Z Cl2Z 122.0(14)
C4A La1 C6A 57.61(19)
C4A La1 C2A 56.87(17)
C6A La1 C2A 92.2(2)
C4A La1 La2 154.52(18)
C6A La1 La2 133.59(13)
C2A La1 La2 131.32(13)
C67A La2 C68A 32.5(3)
C67A La2 C69A 55.1(3)
C68A La2 C69A 33.5(2)
C67A La2 C70A 54.7(2)
C68A La2 C70A 54.9(2)
C69A La2 C70A 33.6(2)
C67A La2 C64A 55.0(3)
C68A La2 C64A 33.40(19)
C69A La2 C64A 59.2(4)
C70A La2 C64A 87.5(3)
C67A La2 C71A 33.8(2)
C68A La2 C71A 54.5(3)
C69A La2 C71A 54.4(3)
C70A La2 C71A 31.6(2)
C64A La2 C71A 85.5(3)
C67A La2 C65A 53.4(2)
C68A La2 C65A 53.9(2)
C69A La2 C65A 86.8(3)
C70A La2 C65A 105.0(3)
C64A La2 C65A 33.5(2)
C71A La2 C65A 86.7(3)
C67A La2 C66A 33.8(2)
C68A La2 C66A 55.1(3)
C69A La2 C66A 86.0(3)
C70A La2 C66A 87.7(3)
C64A La2 C66A 55.5(3)
C71A La2 C66A 60.8(4)
C65A La2 C66A 31.6(2)
C67A La2 C72A 55.1(2)
C68A La2 C72A 82.7(3)
C69A La2 C72A 82.3(2)
C70A La2 C72A 52.4(2)
C64A La2 C72A 110.1(2)
C71A La2 C72A 29.5(2)
C65A La2 C72A 98.4(2)
C66A La2 C72A 67.0(3)
C67A La2 C61A 82.9(2)
C68A La2 C61A 54.7(2)
C69A La2 C61A 29.41(19)
C70A La2 C61A 54.9(2)
C64A La2 C61A 64.7(2)
C71A La2 C61A 82.3(2)
C65A La2 C61A 98.1(2)
C66A La2 C61A 109.6(2)
C72A La2 C61A 107.28(19)
C67A La2 C52A 54.1(2)
C68A La2 C52A 82.5(3)
C69A La2 C52A 109.0(2)
C70A La2 C52A 97.2(2)
C64A La2 C52A 83.7(2)
C71A La2 C52A 65.6(2)
C65A La2 C52A 53.9(2)
C66A La2 C52A 29.3(2)
C72A La2 C52A 55.2(2)
C61A La2 C52A 136.65(17)
C67A La2 C63A 82.2(3)
C68A La2 C63A 53.8(2)
C69A La2 C63A 63.8(3)
C70A La2 C63A 97.3(2)
C64A La2 C63A 28.9(2)
C71A La2 C63A 108.0(2)
C65A La2 C63A 55.5(2)
C66A La2 C63A 83.2(2)
C72A La2 C63A 136.29(18)
C61A La2 C63A 52.7(2)
C52A La2 C63A 109.32(19)
La5 La3 C6A 140.8(6)
La5 La3 C2A 67.6(4)
C6A La3 C2A 89.7(2)
La5 La3 C4A 116.8(5)
C6A La3 C4A 54.8(2)
C2A La3 C4A 49.77(16)
La5 La3 La4 69.8(5)
C6A La3 La4 149.0(2)
C2A La3 La4 112.80(18)
C4A La3 La4 124.5(2)
La5 La3 La6 81.9(5)
C6A La3 La6 137.0(2)
C2A La3 La6 119.76(19)
C4A La3 La6 119.9(2)
La4 La3 La6 12.10(7)
La6 La4 C63A 81.8(4)
La6 La4 C64A 103.1(4)
C63A La4 C64A 35.2(2)
La6 La4 C47A 97.2(4)
C63A La4 C47A 37.23(18)
C64A La4 C47A 61.5(3)
La6 La4 C62A 45.3(4)
C63A La4 C62A 36.54(15)
C64A La4 C62A 63.8(3)
C47A La4 C62A 59.53(19)
La6 La4 C65A 138.4(4)
C63A La4 C65A 65.3(3)
C64A La4 C65A 36.1(2)
C47A La4 C65A 72.1(3)
C62A La4 C65A 99.0(3)
La6 La4 C49A 156.9(5)
C63A La4 C49A 76.7(3)
C64A La4 C49A 63.1(3)
C47A La4 C49A 60.4(2)
C62A La4 C49A 112.7(3)
C65A La4 C49A 34.6(2)
La6 La4 C48A 128.6(4)
C63A La4 C48A 63.3(2)
C64A La4 C48A 69.6(3)
C47A La4 C48A 33.21(17)
C62A La4 C48A 92.4(2)
C65A La4 C48A 58.0(3)
C49A La4 C48A 31.4(2)
La6 La4 C68A 88.9(4)
C63A La4 C68A 58.2(3)
C64A La4 C68A 32.7(2)
C47A La4 C68A 92.2(3)
C62A La4 C68A 68.0(3)
C65A La4 C68A 52.8(3)
C49A La4 C68A 87.1(3)
C48A La4 C68A 101.5(2)
La6 La4 C61A 36.0(3)
C63A La4 C61A 59.7(3)
C64A La4 C61A 69.1(3)
C47A La4 C61A 91.2(3)
C62A La4 C61A 32.85(13)
C65A La4 C61A 102.8(3)
C49A La4 C61A 131.7(3)
C48A La4 C61A 122.4(3)
C68A La4 C61A 53.5(2)
La6 La4 C69A 60.2(4)
C63A La4 C69A 67.5(3)
C64A La4 C69A 57.9(4)
C47A La4 C69A 104.6(3)
C62A La4 C69A 56.0(2)
C65A La4 C69A 83.2(3)
C49A La4 C69A 117.4(3)
C48A La4 C69A 126.3(3)
C68A La4 C69A 30.40(18)
C61A La4 C69A 28.44(18)
La6 La4 C66A 134.5(4)
C63A La4 C66A 87.7(3)
C64A La4 C66A 52.9(3)
C47A La4 C66A 100.7(3)
C62A La4 C66A 113.9(3)
C65A La4 C66A 28.5(2)
C49A La4 C66A 53.5(3)
C48A La4 C66A 83.0(2)
C68A La4 C66A 49.2(3)
C61A La4 C66A 101.9(2)
C69A La4 C66A 74.8(3)
La3 La5 C2A 99.4(5)
La3 La5 C6A 30.8(5)
C2A La5 C6A 83.1(2)
La3 La5 La4 101.4(5)
C2A La5 La4 123.2(2)
C6A La5 La4 131.9(2)
La3 La5 La6 89.2(5)
C2A La5 La6 126.5(2)
C6A La5 La6 119.7(2)
La4 La5 La6 12.22(7)
La4 La6 C62A 115.6(5)
La4 La6 C61A 129.2(5)
C62A La6 C61A 43.40(19)
La4 La6 C63A 75.1(4)
C62A La6 C63A 40.5(2)
C61A La6 C63A 70.2(3)
La4 La6 C60A 159.8(4)
C62A La6 C60A 66.4(2)
C61A La6 C60A 37.44(17)
C63A La6 C60A 103.7(3)
La4 La6 C69A 101.9(4)
C62A La6 C69A 67.1(3)
C61A La6 C69A 32.9(2)
C63A La6 C69A 73.1(3)
C60A La6 C69A 59.4(3)
La4 La6 C47A 63.1(4)
C62A La6 C47A 61.1(2)
C61A La6 C47A 101.0(3)
C63A La6 C47A 33.87(18)
C60A La6 C47A 126.5(3)
C69A La6 C47A 106.6(3)
La4 La6 C64A 57.9(4)
C62A La6 C64A 64.3(3)
C61A La6 C64A 73.7(3)
C63A La6 C64A 31.0(2)
C60A La6 C64A 111.0(3)
C69A La6 C64A 58.6(4)
C47A La6 C64A 53.8(3)
La4 La6 C68A 72.8(4)
C62A La6 C68A 72.0(3)
C61A La6 C68A 57.2(3)
C63A La6 C68A 55.6(3)
C60A La6 C68A 89.8(2)
C69A La6 C68A 31.02(19)
C47A La6 C68A 84.1(3)
C64A La6 C68A 30.68(18)
La4 La6 C59A 139.1(5)
C62A La6 C59A 94.5(2)
C61A La6 C59A 57.7(2)
C63A La6 C59A 127.9(3)
C60A La6 C59A 28.78(16)
C69A La6 C59A 63.4(3)
C47A La6 C59A 155.2(3)
C64A La6 C59A 122.0(3)
C68A La6 C59A 92.7(2)
La4 La6 C70A 97.9(4)
C62A La6 C70A 95.6(3)
C61A La6 C70A 55.0(3)
C63A La6 C70A 100.3(3)
C60A La6 C70A 62.2(2)
C69A La6 C70A 29.7(2)
C47A La6 C70A 131.3(3)
C64A La6 C70A 77.9(3)
C68A La6 C70A 47.3(2)
C59A La6 C70A 49.6(2)
La4 La6 La5 73.3(4)
C62A La6 La5 152.1(3)
C61A La6 La5 151.0(3)
C63A La6 La5 138.7(2)
C60A La6 La5 115.0(2)
C69A La6 La5 139.4(3)
C47A La6 La5 106.5(2)
C64A La6 La5 131.1(2)
C68A La6 La5 134.3(3)
C59A La6 La5 93.3(2)
C70A La6 La5 109.8(2)

loop_
_geom_bond_atom_site_label_1
_geom_bond_atom_site_label_2
_geom_bond_distance
C1A C17A 1.460(10)
C1A C2A 1.472(10)
C1A C73A 1.48(2)
C2A C19B 1.325(12)
C2A C3A 1.423(11)
C2A C5B 1.444(9)
C2A C14A 1.507(11)
C2A C7B 1.561(12)
C2A La1 2.548(5)
C2A La5 2.679(7)
C2A La3 2.859(6)
C3A C4A 1.440(9)
C3A C11A 1.489(15)
C4A C3B 1.440(9)
C4A C8B 1.454(11)
C4A C8A 1.454(11)
C4A C5A 1.535(12)
C4A C5B 1.535(12)
C4A La1 2.508(6)
C4A La3 2.862(7)
C5A C6A 1.444(9)
C5A C73A 1.46(2)
C6A C19A 1.325(12)
C6A C3B 1.423(11)
C6A C1B 1.472(10)
C6A C14B 1.507(11)
C6A C7A 1.561(12)
C6A La3 2.292(8)
C6A La1 2.525(8)
C6A La5 2.830(9)
C7A C8A 1.414(14)
C7A C22A 1.443(13)
C8A C9A 1.338(14)
C9A C10A 1.468(6)
C9A C24A 1.474(6)
C10A C11A 1.435(14)
C10A C26A 1.471(7)
C11A C12A 1.494(14)
C12A C13A 1.465(7)
C12A C28A 1.465(7)
C13A C30A 1.471(7)
C13A C14A 1.567(14)
C14A C15A 1.475(13)
C15A C16A 1.364(13)
C15A C32A 1.492(13)
C16A C17A 1.467(6)
C16A C35A 1.474(6)
C17A C18A 1.468(6)
C18A C36A 1.477(6)
C18A C19A 1.502(14)
C19A C20A 1.444(13)
C20A C21A 1.390(7)
C20A C38A 1.392(7)
C21A C40A 1.391(7)
C21A C22A 1.470(13)
C22A C23A 1.477(15)
C23A C42A 1.315(13)
C23A C24A 1.392(13)
C24A C25A 1.468(7)
C25A C44A 1.389(16)
C25A C26A 1.474(7)
C26A C27A 1.313(14)
C27A C28A 1.351(15)
C27A C46A 1.469(16)
C28A C29A 1.474(7)
C29A C42B 1.422(6)
C29A C48A 1.440(6)
C29A C30A 1.454(6)
C30A C21B 1.390(7)
C30A C31A 1.403(5)
C31A C38B 1.387(7)
C31A C50A 1.444(5)
C31A C32A 1.450(6)
C32A C33A 1.451(6)
C33A C34A 1.392(14)
C33A C51A 1.446(6)
C34A C35A 1.348(14)
C34A C54A 1.350(13)
C35A C36A 1.468(6)
C36A C37A 1.358(14)
C37A C55A 1.370(14)
C37A C38A 1.437(14)
C38A C39A 1.387(7)
C39A C40A 1.403(5)
C39A C57A 1.444(5)
C39A C32B 1.450(6)
C40A C41A 1.455(6)
C40A C13B 1.471(7)
C41A C42A 1.422(6)
C41A C59A 1.440(6)
C41A C28B 1.474(7)
C42A C43A 1.422(7)
C43A C44A 1.358(15)
C43A C60A 1.426(6)
C44A C45A 1.393(15)
C45A C46A 1.457(6)
C45A C62A 1.467(6)
C46A C47A 1.472(6)
C47A C43B 1.426(6)
C47A C48A 1.433(6)
C47A C63A 1.452(5)
C47A La4 2.339(11)
C47A La6 2.602(11)
C48A C49A 1.400(9)
C48A La4 2.598(9)
C49A C50A 1.439(9)
C49A C65A 1.498(10)
C49A La4 2.572(8)
C49A La2 2.958(8)
C50A C51A 1.463(6)
C51A C52A 1.471(5)
C51A C55B 1.477(6)
C52A C66A 1.368(9)
C52A C53A 1.457(5)
C52A La2 2.782(7)
C53A C72A 1.457(5)
C53A C54A 1.462(6)
C53A C54B 1.463(6)
C53A La2 2.945(8)
C54A C55A 1.490(6)
C55A C56A 1.477(6)
C56A C33B 1.446(6)
C56A C57A 1.463(6)
C56A C72A 1.471(5)
C57A C58A 1.439(9)
C58A C59A 1.400(9)
C58A C70A 1.498(10)
C58A La2 2.961(7)
C59A C60A 1.433(6)
C59A La6 2.945(8)
C60A C61A 1.452(5)
C60A C46B 1.472(6)
C60A La6 2.375(7)
C61A C69A 1.362(9)
C61A C62A 1.471(5)
C61A La6 2.043(8)
C61A La4 2.691(8)
C61A La2 2.757(8)
C62A C45B 1.467(6)
C62A C63A 1.471(5)
C62A La6 1.924(10)
C62A La4 2.441(9)
C62A La2 2.961(9)
C63A C64A 1.362(9)
C63A La4 2.190(11)
C63A La6 2.242(11)
C63A La2 2.807(11)
C64A C68A 1.451(9)
C64A C65A 1.476(10)
C64A La4 2.299(9)
C64A La2 2.560(9)
C64A La6 2.644(10)
C65A C66A 1.393(10)
C65A La4 2.445(8)
C65A La2 2.561(8)
C66A C67A 1.468(9)
C66A La2 2.562(8)
C66A La4 2.908(9)
C67A C68A 1.386(14)
C67A C71A 1.468(9)
C67A La2 2.477(8)
C67A La4 3.003(9)
C68A C69A 1.451(9)
C68A La2 2.483(9)
C68A La4 2.683(9)
C68A La6 2.808(10)
C69A C70A 1.475(10)
C69A La6 2.508(8)
C69A La2 2.549(8)
C69A La4 2.827(8)
C70A C71A 1.393(10)
C70A La2 2.557(7)
C70A La6 2.972(9)
C71A C72A 1.369(9)
C71A La2 2.560(9)
C72A La2 2.755(8)
C73A C75A 1.52(2)
C73A C74A 1.55(2)
C74A C79A 1.404(13)
C74A C76A 1.509(13)
C74A H1A 1.0000
C75A C78A 1.549(17)
C75A C77A 1.554(14)
C75A H2A 1.0000
C76A C80A 1.566(15)
C76A H4A 0.9900
C76A H3A 0.9900
C77A C80A 1.509(12)
C77A H5A 0.9900
C77A H6A 0.9900
C78A C81A 1.560(16)
C78A H8A 0.9900
C78A H7A 0.9900
C79A C81A 1.633(16)
C79A H9A 0.9900
C79A H10A 0.9900
C80A C82A 1.502(14)
C80A H12A 1.0000
C81A C82A 1.566(15)
C81A H11A 1.0000
C82A H82A 0.9900
C82A H82B 0.9900
C1B C17B 1.460(10)
C1B C73B 1.57(3)
C3B C11B 1.489(15)
C5B C73B 1.48(3)
C7B C8B 1.414(14)
C7B C22B 1.442(13)
C8B C9B 1.338(14)
C9B C10B 1.468(6)
C9B C24B 1.474(7)
C10B C11B 1.434(14)
C10B C26B 1.471(7)
C11B C12B 1.494(14)
C12B C13B 1.465(7)
C12B C28B 1.465(7)
C13B C14B 1.567(14)
C14B C15B 1.475(13)
C15B C16B 1.365(13)
C15B C32B 1.492(13)
C16B C17B 1.467(6)
C16B C35B 1.474(6)
C17B C18B 1.468(6)
C18B C36B 1.477(6)
C18B C19B 1.502(14)
C19B C20B 1.444(13)
C20B C21B 1.390(7)
C20B C38B 1.392(7)
C21B C22B 1.470(13)
C22B C23B 1.476(15)
C23B C42B 1.315(13)
C23B C24B 1.392(13)
C24B C25B 1.468(7)
C25B C44B 1.389(16)
C25B C26B 1.474(7)
C26B C27B 1.313(14)
C27B C28B 1.351(15)
C27B C46B 1.469(16)
C32B C33B 1.451(6)
C33B C34B 1.393(14)
C34B C35B 1.348(14)
C34B C54B 1.350(13)
C35B C36B 1.468(6)
C36B C37B 1.358(14)
C37B C55B 1.369(14)
C37B C38B 1.437(14)
C42B C43B 1.422(7)
C43B C44B 1.358(15)
C44B C45B 1.393(14)
C45B C46B 1.457(6)
C54B C55B 1.490(6)
C73B C75B 1.52(2)
C73B C74B 1.55(2)
C74B C79B 1.404(13)
C74B C76B 1.509(13)
C74B H1B 1.0000
C75B C78B 1.549(17)
C75B C77B 1.554(14)
C75B H2B 1.0000
C76B C80B 1.566(15)
C76B H4B 0.9900
C76B H3B 0.9900
C77B C80B 1.509(12)
C77B H6B 0.9900
C77B H5B 0.9900
C78B C81B 1.560(16)
C78B H8B 0.9900
C78B H7B 0.9900
C79B C81B 1.632(16)
C79B H9B 0.9900
C79B H10B 0.9900
C80B C82B 1.502(14)
C80B H12B 1.0000
C81B C82B 1.566(15)
C81B H11B 1.0000
C82B H13B 0.9900
C82B H14B 0.9900
C1X C6X 1.372(10)
C1X C2X 1.379(9)
C1X Cl1X 1.739(6)
C2X C3X 1.396(8)
C2X Cl2X 1.739(7)
C3X C4X 1.366(10)
C3X H3X 0.9500
C4X C5X 1.387(11)
C4X H4X 0.9500
C5X C6X 1.388(9)
C5X H5X 0.9500
C6X H6X 0.9500
C1Y C2Y 1.335(17)
C1Y C6Y 1.425(17)
C1Y Cl1Y 1.750(12)
C2Y C3Y 1.409(15)
C2Y Cl2Y 1.735(11)
C3Y C4Y 1.381(16)
C3Y H3Y 0.9500
C4Y C5Y 1.43(2)
C4Y H4Y 0.9500
C5Y C6Y 1.360(17)
C5Y H5Y 0.9500
C6Y H6Y 0.9500
C1Z C6Z 1.37(3)
C1Z C2Z 1.43(3)
C1Z Cl1Z 1.74(3)
C6Z C5Z 1.31(3)
C6Z H6Z 0.9500
C5Z C4Z 1.48(3)
C5Z H5Z 0.9500
C4Z C3Z 1.29(3)
C4Z H4Z 0.9500
C3Z C2Z 1.42(3)
C3Z H3Z 0.9500
C2Z Cl2Z 1.698(18)
La1 La2 4.1752(7)
La3 La5 0.655(4)
La3 La4 4.185(5)
La3 La6 4.212(6)
La4 La6 0.885(5)
La5 La6 4.170(7)

loop_
_geom_torsion_atom_site_label_1
_geom_torsion_atom_site_label_2
_geom_torsion_atom_site_label_3
_geom_torsion_atom_site_label_4
_geom_torsion
C17A C1A C2A C19B 35.4(9)
C73A C1A C2A C19B -167.3(13)
C17A C1A C2A C3A -114.9(9)
C73A C1A C2A C3A 42.4(13)
C17A C1A C2A C5B -138.9(9)
C73A C1A C2A C5B 18.4(12)
C17A C1A C2A C14A 25.6(10)
C73A C1A C2A C14A -177.1(11)
C17A C1A C2A C7B -101.7(16)
C73A C1A C2A C7B 56(2)
C17A C1A C2A La1 -52.2(7)
C73A C1A C2A La1 105.1(11)
C17A C1A C2A La5 -33.8(7)
C73A C1A C2A La5 123.6(12)
C17A C1A C2A La3 -47.4(7)
C73A C1A C2A La3 109.9(11)
C19B C2A C3A C4A -103.3(18)
C5B C2A C3A C4A 22.9(8)
C1A C2A C3A C4A 2.2(11)
C14A C2A C3A C4A -136.8(8)
C7B C2A C3A C4A -167.2(15)
La1 C2A C3A C4A -66.3(7)
La5 C2A C3A C4A -67.4(7)
La3 C2A C3A C4A -59.1(7)
C19B C2A C3A C11A 40(2)
C5B C2A C3A C11A 166.6(11)
C1A C2A C3A C11A 145.9(8)
C14A C2A C3A C11A 6.9(12)
C7B C2A C3A C11A -23.5(11)
La1 C2A C3A C11A 77.3(8)
La5 C2A C3A C11A 76.3(9)
La3 C2A C3A C11A 84.6(8)
C2A C3A C4A C3B 76.4(18)
C11A C3A C4A C3B -70.1(18)
C2A C3A C4A C8B 162.1(15)
C11A C3A C4A C8B 15.6(10)
C2A C3A C4A C8A 129.1(9)
C11A C3A C4A C8A -17.4(13)
C2A C3A C4A C5A -1.4(11)
C11A C3A C4A C5A -148.0(8)
C2A C3A C4A C5B -22.0(7)
C11A C3A C4A C5B -168.5(10)
C2A C3A C4A La1 67.5(7)
C11A C3A C4A La1 -79.1(8)
C2A C3A C4A La3 59.1(7)
C11A C3A C4A La3 -87.4(8)
C3B C4A C5A C6A -18.8(8)
C3A C4A C5A C6A 116.8(8)
C8B C4A C5A C6A 93.2(17)
C8A C4A C5A C6A -22.4(9)
C5B C4A C5A C6A 139.3(8)
La1 C4A C5A C6A 52.9(6)
La3 C4A C5A C6A 50.1(6)
C3B C4A C5A C73A -179.4(12)
C3A C4A C5A C73A -43.8(12)
C8B C4A C5A C73A -67(2)
C8A C4A C5A C73A 177.0(9)
C5B C4A C5A C73A -21.3(9)
La1 C4A C5A C73A -107.7(9)
La3 C4A C5A C73A -110.5(9)
C73A C5A C6A C19A 29(2)
C4A C5A C6A C19A -128.0(11)
C73A C5A C6A C3B 175.6(16)
C4A C5A C6A C3B 18.6(8)
C73A C5A C6A C1B 22.1(15)
C4A C5A C6A C1B -134.9(9)
C73A C5A C6A C14B 71(3)
C4A C5A C6A C14B -86(2)
C73A C5A C6A C7A -179.0(14)
C4A C5A C6A C7A 24.0(9)
C73A C5A C6A La3 93.7(14)
C4A C5A C6A La3 -63.3(6)
C73A C5A C6A La1 104.8(14)
C4A C5A C6A La1 -52.2(6)
C73A C5A C6A La5 86.7(14)
C4A C5A C6A La5 -70.3(6)
C19A C6A C7A C8A 135.9(11)
C3B C6A C7A C8A -9.7(12)
C5A C6A C7A C8A -18.2(10)
C1B C6A C7A C8A 14.4(19)
C14B C6A C7A C8A 141.2(10)
La3 C6A C7A C8A 71.6(8)
La1 C6A C7A C8A 60.1(8)
La5 C6A C7A C8A 68.5(8)
C19A C6A C7A C22A -3.8(14)
C3B C6A C7A C22A -149.4(16)
C5A C6A C7A C22A -157.8(9)
C1B C6A C7A C22A -125.3(14)
C14B C6A C7A C22A 1.5(11)
La3 C6A C7A C22A -68.1(8)
La1 C6A C7A C22A -79.6(8)
La5 C6A C7A C22A -71.1(9)
C22A C7A C8A C9A 4.7(14)
C6A C7A C8A C9A -136.2(10)
C22A C7A C8A C4A 145.7(8)
C6A C7A C8A C4A 4.8(12)
C3B C4A C8A C9A 147.2(17)
C3A C4A C8A C9A 17.1(14)
C8B C4A C8A C9A -3.6(12)
C5A C4A C8A C9A 152.0(10)
C5B C4A C8A C9A 115.6(18)
La1 C4A C8A C9A 75.5(10)
La3 C4A C8A C9A 87.3(10)
C3B C4A C8A C7A 5.1(10)
C3A C4A C8A C7A -125.0(10)
C8B C4A C8A C7A -145.6(10)
C5A C4A C8A C7A 9.9(11)
C5B C4A C8A C7A -26(2)
La1 C4A C8A C7A -66.6(8)
La3 C4A C8A C7A -54.8(8)
C7A C8A C9A C10A 135.5(12)
C4A C8A C9A C10A -2.4(17)
C7A C8A C9A C24A -12.7(16)
C4A C8A C9A C24A -150.7(9)
C8A C9A C10A C11A -10.0(19)
C24A C9A C10A C11A 142.2(10)
C8A C9A C10A C26A -155.5(11)
C24A C9A C10A C26A -3.4(15)
C9A C10A C11A C3A 8.8(17)
C26A C10A C11A C3A 148.9(11)
C9A C10A C11A C12A -140.7(11)
C26A C10A C11A C12A -0.7(16)
C2A C3A C11A C10A -139.8(11)
C4A C3A C11A C10A 4.0(15)
C2A C3A C11A C12A 5.6(15)
C4A C3A C11A C12A 149.5(9)
C10A C11A C12A C13A 143.7(11)
C3A C11A C12A C13A -5.4(16)
C10A C11A C12A C28A -2.5(17)
C3A C11A C12A C28A -151.5(11)
C28A C12A C13A C30A -0.1(13)
C11A C12A C13A C30A -152.7(9)
C28A C12A C13A C14A 145.9(9)
C11A C12A C13A C14A -6.7(14)
C19B C2A C14A C15A -17.2(11)
C3A C2A C14A C15A 137.3(8)
C5B C2A C14A C15A 39(3)
C1A C2A C14A C15A -2.2(10)
C7B C2A C14A C15A 155.1(8)
La1 C2A C14A C15A 74.0(7)
La5 C2A C14A C15A 57.0(6)
La3 C2A C14A C15A 61.9(7)
C19B C2A C14A C13A -173.4(14)
C3A C2A C14A C13A -18.9(10)
C5B C2A C14A C13A -117(2)
C1A C2A C14A C13A -158.5(7)
C7B C2A C14A C13A -1.2(8)
La1 C2A C14A C13A -82.3(6)
La5 C2A C14A C13A -99.2(7)
La3 C2A C14A C13A -94.4(6)
C12A C13A C14A C15A -138.1(9)
C30A C13A C14A C15A 2.4(11)
C12A C13A C14A C2A 19.1(12)
C30A C13A C14A C2A 159.6(7)
C2A C14A C15A C16A -18.1(13)
C13A C14A C15A C16A 138.9(9)
C2A C14A C15A C32A -161.1(7)
C13A C14A C15A C32A -4.1(11)
C14A C15A C16A C17A 14.3(14)
C32A C15A C16A C17A 158.2(9)
C14A C15A C16A C35A -136.4(11)
C32A C15A C16A C35A 7.5(14)
C2A C1A C17A C16A -30.3(13)
C73A C1A C17A C16A 171.7(10)
C2A C1A C17A C18A 114.2(11)
C73A C1A C17A C18A -43.8(16)
C15A C16A C17A C1A 9.4(15)
C35A C16A C17A C1A 165.4(9)
C15A C16A C17A C18A -140.9(10)
C35A C16A C17A C18A 15.1(12)
C1A C17A C18A C36A -159.2(11)
C16A C17A C18A C36A -11.6(13)
C1A C17A C18A C19A -12.8(19)
C16A C17A C18A C19A 134.8(12)
C3B C6A C19A C20A 51(2)
C5A C6A C19A C20A 158.8(9)
C1B C6A C19A C20A 164.4(13)
C14B C6A C19A C20A 3.3(11)
C7A C6A C19A C20A 12.1(16)
La3 C6A C19A C20A 85.0(11)
La1 C6A C19A C20A 84.7(11)
La5 C6A C19A C20A 93.7(11)
C3B C6A C19A C18A -90.4(18)
C5A C6A C19A C18A 17.1(18)
C1B C6A C19A C18A 22.7(12)
C14B C6A C19A C18A -138(2)
C7A C6A C19A C18A -129.6(11)
La3 C6A C19A C18A -56.8(10)
La1 C6A C19A C18A -57.0(11)
La5 C6A C19A C18A -48.1(10)
C17A C18A C19A C6A 3.3(19)
C36A C18A C19A C6A 146.8(11)
C17A C18A C19A C20A -139.7(12)
C36A C18A C19A C20A 3.9(15)
C6A C19A C20A C21A -6.2(17)
C18A C19A C20A C21A 136.6(11)
C6A C19A C20A C38A -149.7(11)
C18A C19A C20A C38A -6.9(17)
C38A C20A C21A C40A -6.3(14)
C19A C20A C21A C40A -155.0(10)
C38A C20A C21A C22A 139.4(12)
C19A C20A C21A C22A -9.3(18)
C8A C7A C22A C21A -146.0(9)
C6A C7A C22A C21A -9.3(12)
C8A C7A C22A C23A 5.1(13)
C6A C7A C22A C23A 141.7(9)
C20A C21A C22A C7A 16.4(15)
C40A C21A C22A C7A 159.9(9)
C20A C21A C22A C23A -136.1(10)
C40A C21A C22A C23A 7.4(13)
C7A C22A C23A C42A -155.4(9)
C21A C22A C23A C42A -7.2(13)
C7A C22A C23A C24A -6.3(12)
C21A C22A C23A C24A 142.0(9)
C42A C23A C24A C25A 10.4(12)
C22A C23A C24A C25A -142.9(8)
C42A C23A C24A C9A 151.7(9)
C22A C23A C24A C9A -1.6(12)
C8A C9A C24A C23A 11.3(15)
C10A C9A C24A C23A -141.0(11)
C8A C9A C24A C25A 157.2(10)
C10A C9A C24A C25A 4.9(13)
C23A C24A C25A C44A -6.7(13)
C9A C24A C25A C44A -152.5(10)
C23A C24A C25A C26A 141.2(10)
C9A C24A C25A C26A -4.6(11)
C11A C10A C26A C27A 1.3(19)
C9A C10A C26A C27A 144.6(13)
C11A C10A C26A C25A -142.8(11)
C9A C10A C26A C25A 0.5(15)
C44A C25A C26A C27A 5.3(19)
C24A C25A C26A C27A -141.1(12)
C44A C25A C26A C10A 149.0(12)
C24A C25A C26A C10A 2.5(13)
C10A C26A C27A C28A 2(2)
C25A C26A C27A C28A 140.8(14)
C10A C26A C27A C46A -152.9(14)
C25A C26A C27A C46A -14(2)
C26A C27A C28A C12A -4(2)
C46A C27A C28A C12A 152.6(12)
C26A C27A C28A C29A -140.3(13)
C46A C27A C28A C29A 16.5(18)
C13A C12A C28A C27A -144.0(11)
C11A C12A C28A C27A 4.8(18)
C13A C12A C28A C29A -1.3(14)
C11A C12A C28A C29A 147.6(11)
C27A C28A C29A C42B -27(3)
C12A C28A C29A C42B -164(4)
C27A C28A C29A C48A -9.1(17)
C12A C28A C29A C48A -146.6(10)
C27A C28A C29A C30A 139.7(11)
C12A C28A C29A C30A 2.1(12)
C42B C29A C30A C21B 2.3(19)
C48A C29A C30A C21B 148.3(12)
C28A C29A C30A C21B -3.8(14)
C42B C29A C30A C31A -138.7(13)
C48A C29A C30A C31A 7.3(9)
C28A C29A C30A C31A -144.8(7)
C42B C29A C30A C13A 3.9(14)
C48A C29A C30A C13A 149.9(7)
C28A C29A C30A C13A -2.2(10)
C12A C13A C30A C21B 175(6)
C14A C13A C30A C21B 31(5)
C12A C13A C30A C31A 144.7(8)
C14A C13A C30A C31A 0.7(11)
C12A C13A C30A C29A 1.4(11)
C14A C13A C30A C29A -142.6(7)
C21B C30A C31A C38B -4.3(17)
C29A C30A C31A C38B 141.5(12)
C13A C30A C31A C38B 2.5(13)
C21B C30A C31A C50A -149.4(13)
C29A C30A C31A C50A -3.5(9)
C13A C30A C31A C50A -142.6(6)
C21B C30A C31A C32A -8.5(14)
C29A C30A C31A C32A 137.4(7)
C13A C30A C31A C32A -1.6(10)
C38B C31A C32A C33A -164(7)
C30A C31A C32A C33A -144.8(7)
C50A C31A C32A C33A 1.0(10)
C38B C31A C32A C15A -20(6)
C30A C31A C32A C15A -0.5(12)
C50A C31A C32A C15A 145.4(8)
C16A C15A C32A C31A -141.8(9)
C14A C15A C32A C31A 3.5(13)
C16A C15A C32A C33A -0.1(12)
C14A C15A C32A C33A 145.3(8)
C31A C32A C33A C34A 139.5(9)
C15A C32A C33A C34A -8.9(14)
C31A C32A C33A C51A -1.8(10)
C15A C32A C33A C51A -150.2(8)
C51A C33A C34A C35A 149.8(9)
C32A C33A C34A C35A 10.3(15)
C51A C33A C34A C54A 0.3(12)
C32A C33A C34A C54A -139.2(10)
C54A C34A C35A C36A 1.7(19)
C33A C34A C35A C36A -144.3(10)
C54A C34A C35A C16A 143.4(11)
C33A C34A C35A C16A -2.6(15)
C15A C16A C35A C34A -6.6(16)
C17A C16A C35A C34A -160.3(10)
C15A C16A C35A C36A 140.9(10)
C17A C16A C35A C36A -12.9(12)
C34A C35A C36A C37A 3.8(17)
C16A C35A C36A C37A -141.2(11)
C34A C35A C36A C18A 150.7(12)
C16A C35A C36A C18A 5.7(13)
C17A C18A C36A C37A 146.3(13)
C19A C18A C36A C37A -3.7(17)
C17A C18A C36A C35A 3.6(13)
C19A C18A C36A C35A -146.3(11)
C35A C36A C37A C55A -12.8(17)
C18A C36A C37A C55A -152.8(11)
C35A C36A C37A C38A 145.4(11)
C18A C36A C37A C38A 5.4(19)
C21A C20A C38A C39A 6.8(13)
C19A C20A C38A C39A 153.2(11)
C21A C20A C38A C37A -137.2(12)
C19A C20A C38A C37A 9.3(18)
C36A C37A C38A C39A -148.1(11)
C55A C37A C38A C39A 8.6(18)
C36A C37A C38A C20A -7.9(18)
C55A C37A C38A C20A 148.8(12)
C20A C38A C39A C40A -4.5(11)
C37A C38A C39A C40A 140.7(9)
C20A C38A C39A C57A -150.3(9)
C37A C38A C39A C57A -5.0(14)
C20A C38A C39A C32B -160(5)
C37A C38A C39A C32B -15(4)
C20A C21A C40A C39A 3.5(12)
C22A C21A C40A C39A -147.6(7)
C20A C21A C40A C41A 149.2(8)
C22A C21A C40A C41A -1.9(12)
C20A C21A C40A C13B 136(8)
C22A C21A C40A C13B -16(7)
C38A C39A C40A C21A 0.6(10)
C57A C39A C40A C21A 149.5(7)
C32B C39A C40A C21A 9.5(14)
C38A C39A C40A C41A -143.5(7)
C57A C39A C40A C41A 5.4(8)
C32B C39A C40A C41A -134.6(12)
C38A C39A C40A C13B -7.2(13)
C57A C39A C40A C13B 141.7(11)
C32B C39A C40A C13B 1.7(17)
C21A C40A C41A C42A -5.3(11)
C39A C40A C41A C42A 135.5(7)
C13B C40A C41A C42A -2.9(14)
C21A C40A C41A C59A -146.9(7)
C39A C40A C41A C59A -6.1(8)
C13B C40A C41A C59A -144.5(12)
C21A C40A C41A C28B 1.8(13)
C39A C40A C41A C28B 142.6(12)
C13B C40A C41A C28B 4.2(17)
C24A C23A C42A C41A -148.9(8)
C22A C23A C42A C41A 0.4(11)
C24A C23A C42A C43A -7.9(13)
C22A C23A C42A C43A 141.4(9)
C59A C41A C42A C23A 150.2(6)
C40A C41A C42A C23A 6.0(11)
C28B C41A C42A C23A -13(3)
C59A C41A C42A C43A 1.6(9)
C40A C41A C42A C43A -142.7(8)
C28B C41A C42A C43A -161(4)
C23A C42A C43A C44A 1.0(15)
C41A C42A C43A C44A 142.6(9)
C23A C42A C43A C60A -145.4(9)
C41A C42A C43A C60A -3.7(11)
C42A C43A C44A C25A 3.6(15)
C60A C43A C44A C25A 143.9(10)
C42A C43A C44A C45A -145.3(11)
C60A C43A C44A C45A -5.0(18)
C24A C25A C44A C43A -0.7(15)
C26A C25A C44A C43A -143.7(11)
C24A C25A C44A C45A 151.2(10)
C26A C25A C44A C45A 8.3(17)
C43A C44A C45A C46A 136.1(14)
C25A C44A C45A C46A -14.7(19)
C43A C44A C45A C62A -2.8(17)
C25A C44A C45A C62A -153.6(10)
C44A C45A C46A C27A 7(2)
C62A C45A C46A C27A 147.3(12)
C44A C45A C46A C47A -136.5(13)
C62A C45A C46A C47A 3.5(18)
C26A C27A C46A C45A 8(2)
C28A C27A C46A C45A -150.8(13)
C26A C27A C46A C47A 143.9(14)
C28A C27A C46A C47A -15(2)
C45A C46A C47A C43B 151(7)
C27A C46A C47A C43B 13(5)
C45A C46A C47A C48A 142.1(12)
C27A C46A C47A C48A 4(2)
C45A C46A C47A C63A -9.7(18)
C27A C46A C47A C63A -147.9(13)
C45A C46A C47A La4 56.5(14)
C27A C46A C47A La4 -81.6(14)
C45A C46A C47A La6 43.8(12)
C27A C46A C47A La6 -94.3(15)
C43B C47A C48A C49A -140.8(15)
C63A C47A C48A C49A 9.3(13)
C46A C47A C48A C49A -138.3(12)
La4 C47A C48A C49A -46.2(8)
La6 C47A C48A C49A -52.0(8)
C43B C47A C48A C29A 2.6(16)
C63A C47A C48A C29A 152.7(8)
C46A C47A C48A C29A 5.1(14)
La4 C47A C48A C29A 97.2(6)
La6 C47A C48A C29A 91.4(6)
C43B C47A C48A La4 -94.6(14)
C63A C47A C48A La4 55.5(8)
C46A C47A C48A La4 -92.1(11)
La6 C47A C48A La4 -5.81(16)
C42B C29A C48A C49A 148.1(12)
C30A C29A C48A C49A -4.3(10)
C28A C29A C48A C49A 141.4(9)
C42B C29A C48A C47A 3.4(14)
C30A C29A C48A C47A -149.0(7)
C28A C29A C48A C47A -3.3(12)
C42B C29A C48A La4 69.6(12)
C30A C29A C48A La4 -82.8(6)
C28A C29A C48A La4 62.9(10)
C47A C48A C49A C50A 137.2(8)
C29A C48A C49A C50A -2.5(12)
La4 C48A C49A C50A 94.8(8)
C47A C48A C49A C65A -14.3(12)
C29A C48A C49A C65A -153.9(7)
La4 C48A C49A C65A -56.6(6)
C47A C48A C49A La4 42.3(8)
C29A C48A C49A La4 -97.3(7)
C47A C48A C49A La2 43.3(8)
C29A C48A C49A La2 -96.3(6)
La4 C48A C49A La2 1.00(15)
C48A C49A C50A C31A 6.1(11)
C65A C49A C50A C31A 157.7(6)
La4 C49A C50A C31A 86.6(6)
La2 C49A C50A C31A 100.1(5)
C48A C49A C50A C51A -134.7(8)
C65A C49A C50A C51A 16.9(10)
La4 C49A C50A C51A -54.3(8)
La2 C49A C50A C51A -40.8(7)
C38B C31A C50A C49A -144.1(12)
C30A C31A C50A C49A -3.0(9)
C32A C31A C50A C49A -147.6(7)
C38B C31A C50A C51A 3.6(13)
C30A C31A C50A C51A 144.7(6)
C32A C31A C50A C51A 0.1(8)
C34A C33A C51A C50A -144.6(7)
C32A C33A C51A C50A 1.8(9)
C34A C33A C51A C52A 1.7(12)
C32A C33A C51A C52A 148.0(8)
C34A C33A C51A C55B 20(2)
C32A C33A C51A C55B 166(2)
C49A C50A C51A C33A 141.9(7)
C31A C50A C51A C33A -1.2(8)
C49A C50A C51A C52A -12.9(9)
C31A C50A C51A C52A -156.0(5)
C49A C50A C51A C55B 132.0(13)
C31A C50A C51A C55B -11.0(14)
C33A C51A C52A C66A -147.9(8)
C50A C51A C52A C66A -2.6(9)
C55B C51A C52A C66A -156.8(11)
C33A C51A C52A C53A 0.0(11)
C50A C51A C52A C53A 145.3(6)
C55B C51A C52A C53A -8.9(12)
C33A C51A C52A La2 -82.9(8)
C50A C51A C52A La2 62.4(5)
C55B C51A C52A La2 -91.8(10)
C66A C52A C53A C72A 13.7(10)
C51A C52A C53A C72A -135.9(6)
La2 C52A C53A C72A -43.2(5)
C66A C52A C53A C54A 146.5(7)
C51A C52A C53A C54A -3.0(8)
La2 C52A C53A C54A 89.6(6)
C66A C52A C53A C54B 157.1(11)
C51A C52A C53A C54B 7.6(12)
La2 C52A C53A C54B 100.2(10)
C66A C52A C53A La2 56.9(6)
C51A C52A C53A La2 -92.6(5)
C35A C34A C54A C53A -152.4(12)
C33A C34A C54A C53A -4.9(17)
C35A C34A C54A C55A 2.0(16)
C33A C34A C54A C55A 149.5(9)
C72A C53A C54A C34A 146.2(12)
C52A C53A C54A C34A 6.5(15)
C54B C53A C54A C34A -59(4)
La2 C53A C54A C34A 77.0(12)
C72A C53A C54A C55A -9.0(10)
C52A C53A C54A C55A -148.7(8)
C54B C53A C54A C55A 146(5)
La2 C53A C54A C55A -78.3(7)
C36A C37A C55A C56A 156.0(11)
C38A C37A C55A C56A -0.5(17)
C36A C37A C55A C54A 18.5(19)
C38A C37A C55A C54A -137.9(11)
C34A C54A C55A C37A -12.6(16)
C53A C54A C55A C37A 149.9(11)
C34A C54A C55A C56A -151.6(9)
C53A C54A C55A C56A 10.8(11)
C37A C55A C56A C33B 15(2)
C54A C55A C56A C33B 160(3)
C37A C55A C56A C57A -12.8(14)
C54A C55A C56A C57A 132.4(8)
C37A C55A C56A C72A -153.7(9)
C54A C55A C56A C72A -8.5(11)
C38A C39A C57A C58A 142.4(8)
C40A C39A C57A C58A -0.2(8)
C32B C39A C57A C58A 145.6(12)
C38A C39A C57A C56A -5.7(10)
C40A C39A C57A C56A -148.3(5)
C32B C39A C57A C56A -2.5(13)
C33B C56A C57A C58A -145.0(11)
C72A C56A C57A C58A 5.1(9)
C55A C56A C57A C58A -133.6(8)
C33B C56A C57A C39A 3.9(12)
C72A C56A C57A C39A 154.0(6)
C55A C56A C57A C39A 15.3(10)
C39A C57A C58A C59A -3.8(9)
C56A C57A C58A C59A 140.7(6)
C39A C57A C58A C70A -154.2(6)
C56A C57A C58A C70A -9.6(9)
C39A C57A C58A La2 -97.4(6)
C56A C57A C58A La2 47.1(6)
C57A C58A C59A C60A -142.5(6)
C70A C58A C59A C60A 8.1(9)
La2 C58A C59A C60A -48.3(6)
C57A C58A C59A C41A 3.0(9)
C70A C58A C59A C41A 153.6(6)
La2 C58A C59A C41A 97.2(6)
C57A C58A C59A La6 -100.3(6)
C70A C58A C59A La6 50.3(6)
La2 C58A C59A La6 -6.1(2)
C42A C41A C59A C58A -147.4(7)
C40A C41A C59A C58A 1.7(8)
C28B C41A C59A C58A -139.4(12)
C42A C41A C59A C60A 1.1(7)
C40A C41A C59A C60A 150.3(5)
C28B C41A C59A C60A 9.1(13)
C42A C41A C59A La6 -53.9(6)
C40A C41A C59A La6 95.3(5)
C28B C41A C59A La6 -45.9(12)
C44A C43A C60A C59A -139.1(10)
C42A C43A C60A C59A 4.4(10)
C44A C43A C60A C61A 9.7(14)
C42A C43A C60A C61A 153.2(8)
C44A C43A C60A C46B 12(5)
C42A C43A C60A C46B 155(6)
C44A C43A C60A La6 -41.2(11)
C42A C43A C60A La6 102.3(8)
C58A C59A C60A C43A 147.1(7)
C41A C59A C60A C43A -3.4(8)
La6 C59A C60A C43A 90.1(6)
C58A C59A C60A C61A -1.1(9)
C41A C59A C60A C61A -151.6(6)
La6 C59A C60A C61A -58.0(5)
C58A C59A C60A C46B 139.5(11)
C41A C59A C60A C46B -11.1(12)
La6 C59A C60A C46B 82.5(11)
C58A C59A C60A La6 57.0(6)
C41A C59A C60A La6 -93.6(5)
C43A C60A C61A C69A -154.8(8)
C59A C60A C61A C69A -10.7(10)
C46B C60A C61A C69A -155.2(12)
La6 C60A C61A C69A -89.7(7)
C43A C60A C61A C62A -5.4(10)
C59A C60A C61A C62A 138.7(6)
C46B C60A C61A C62A -5.9(14)
La6 C60A C61A C62A 59.7(5)
C43A C60A C61A La6 -65.1(8)
C59A C60A C61A La6 79.0(5)
C46B C60A C61A La6 -65.6(12)
C43A C60A C61A La4 -70.6(8)
C59A C60A C61A La4 73.5(5)
C46B C60A C61A La4 -71.1(12)
La6 C60A C61A La4 -5.54(16)
C43A C60A C61A La2 -89.2(7)
C59A C60A C61A La2 54.9(5)
C46B C60A C61A La2 -89.7(12)
La6 C60A C61A La2 -24.14(16)
C44A C45A C62A C45B -12(2)
C46A C45A C62A C45B -159(3)
C44A C45A C62A C61A 7.0(16)
C46A C45A C62A C61A -139.8(12)
C44A C45A C62A C63A 150.9(10)
C46A C45A C62A C63A 4.1(15)
C44A C45A C62A La6 70.8(10)
C46A C45A C62A La6 -76.0(12)
C44A C45A C62A La4 89.2(10)
C46A C45A C62A La4 -57.6(12)
C44A C45A C62A La2 78.7(9)
C46A C45A C62A La2 -68.1(13)
C69A C61A C62A C45A 144.6(10)
C60A C61A C62A C45A -2.8(13)
La6 C61A C62A C45A 69.9(10)
La4 C61A C62A C45A 86.3(10)
La2 C61A C62A C45A 88.7(10)
C69A C61A C62A C45B 153.0(11)
C60A C61A C62A C45B 5.6(12)
La6 C61A C62A C45B 78.2(10)
La4 C61A C62A C45B 94.6(10)
La2 C61A C62A C45B 97.0(10)
C69A C61A C62A C63A 2.9(11)
C60A C61A C62A C63A -144.5(7)
La6 C61A C62A C63A -71.9(6)
La4 C61A C62A C63A -55.5(6)
La2 C61A C62A C63A -53.0(6)
C69A C61A C62A La6 74.8(8)
C60A C61A C62A La6 -72.6(6)
La4 C61A C62A La6 16.43(16)
La2 C61A C62A La6 18.83(17)
C69A C61A C62A La4 58.4(8)
C60A C61A C62A La4 -89.1(5)
La6 C61A C62A La4 -16.43(16)
La2 C61A C62A La4 2.41(13)
C69A C61A C62A La2 56.0(7)
C60A C61A C62A La2 -91.5(5)
La6 C61A C62A La2 -18.83(17)
La4 C61A C62A La2 -2.41(13)
C43B C47A C63A C64A 150.7(16)
C48A C47A C63A C64A 4.8(13)
C46A C47A C63A C64A 156.7(11)
La4 C47A C63A C64A 68.5(8)
La6 C47A C63A C64A 89.6(9)
C43B C47A C63A C62A 6.4(18)
C48A C47A C63A C62A -139.5(8)
C46A C47A C63A C62A 12.4(14)
La4 C47A C63A C62A -75.8(7)
La6 C47A C63A C62A -54.7(6)
C43B C47A C63A La4 82.2(15)
C48A C47A C63A La4 -63.8(8)
C46A C47A C63A La4 88.2(10)
La6 C47A C63A La4 21.06(17)
C43B C47A C63A La6 61.1(16)
C48A C47A C63A La6 -84.8(8)
C46A C47A C63A La6 67.1(11)
La4 C47A C63A La6 -21.06(17)
C43B C47A C63A La2 87.4(15)
C48A C47A C63A La2 -58.5(8)
C46A C47A C63A La2 93.4(10)
La4 C47A C63A La2 5.25(10)
La6 C47A C63A La2 26.31(16)
C45A C62A C63A C64A -150.3(10)
C45B C62A C63A C64A -141.1(12)
C61A C62A C63A C64A 0.1(12)
La6 C62A C63A C64A -66.4(9)
La4 C62A C63A C64A -67.2(9)
La2 C62A C63A C64A -51.9(9)
C45A C62A C63A C47A -10.2(12)
C45B C62A C63A C47A -1.0(16)
C61A C62A C63A C47A 140.2(8)
La6 C62A C63A C47A 73.7(7)
La4 C62A C63A C47A 72.9(7)
La2 C62A C63A C47A 88.2(7)
C45A C62A C63A La4 -83.2(8)
C45B C62A C63A La4 -73.9(12)
C61A C62A C63A La4 67.3(6)
La6 C62A C63A La4 0.8(2)
La2 C62A C63A La4 15.26(11)
C45A C62A C63A La6 -84.0(8)
C45B C62A C63A La6 -74.7(12)
C61A C62A C63A La6 66.5(6)
La4 C62A C63A La6 -0.8(2)
La2 C62A C63A La6 14.44(18)
C45A C62A C63A La2 -98.4(8)
C45B C62A C63A La2 -89.2(12)
C61A C62A C63A La2 52.0(6)
La6 C62A C63A La2 -14.44(18)
La4 C62A C63A La2 -15.26(11)
C47A C63A C64A C68A -144.3(9)
C62A C63A C64A C68A -6.4(14)
La4 C63A C64A C68A -75.6(8)
La6 C63A C64A C68A -57.4(8)
La2 C63A C64A C68A -65.1(8)
C47A C63A C64A C65A -12.8(14)
C62A C63A C64A C65A 125.2(10)
La4 C63A C64A C65A 55.9(9)
La6 C63A C64A C65A 74.1(9)
La2 C63A C64A C65A 66.4(9)
C47A C63A C64A La4 -68.7(8)
C62A C63A C64A La4 69.3(8)
La6 C63A C64A La4 18.24(19)
La2 C63A C64A La4 10.50(15)
C47A C63A C64A La2 -79.2(8)
C62A C63A C64A La2 58.8(9)
La4 C63A C64A La2 -10.50(15)
La6 C63A C64A La2 7.7(3)
C47A C63A C64A La6 -86.9(8)
C62A C63A C64A La6 51.0(8)
La4 C63A C64A La6 -18.24(19)
La2 C63A C64A La6 -7.7(3)
C63A C64A C65A C66A -137.0(10)
C68A C64A C65A C66A 0.2(10)
La4 C64A C65A C66A -85.1(7)
La2 C64A C65A C66A -64.5(6)
La6 C64A C65A C66A -81.9(7)
C63A C64A C65A C49A 7.5(14)
C68A C64A C65A C49A 144.7(8)
La4 C64A C65A C49A 59.4(7)
La2 C64A C65A C49A 80.0(7)
La6 C64A C65A C49A 62.6(8)
C63A C64A C65A La4 -51.9(9)
C68A C64A C65A La4 85.3(6)
La2 C64A C65A La4 20.65(12)
La6 C64A C65A La4 3.2(2)
C63A C64A C65A La2 -72.6(9)
C68A C64A C65A La2 64.7(6)
La4 C64A C65A La2 -20.65(12)
La6 C64A C65A La2 -17.4(2)
C48A C49A C65A C66A 148.9(8)
C50A C49A C65A C66A -5.4(11)
La4 C49A C65A C66A 88.3(7)
La2 C49A C65A C66A 71.8(7)
C48A C49A C65A C64A 6.6(12)
C50A C49A C65A C64A -147.8(8)
La4 C49A C65A C64A -54.0(7)
La2 C49A C65A C64A -70.5(7)
C48A C49A C65A La4 60.6(7)
C50A C49A C65A La4 -93.7(6)
La2 C49A C65A La4 -16.51(14)
C48A C49A C65A La2 77.1(7)
C50A C49A C65A La2 -77.2(6)
La4 C49A C65A La2 16.51(14)
C53A C52A C66A C65A -131.6(8)
C51A C52A C66A C65A 13.4(12)
La2 C52A C66A C65A -66.8(7)
C53A C52A C66A C67A -0.4(11)
C51A C52A C66A C67A 144.5(7)
La2 C52A C66A C67A 64.3(6)
C53A C52A C66A La2 -64.7(6)
C51A C52A C66A La2 80.2(6)
C53A C52A C66A La4 -79.8(6)
C51A C52A C66A La4 65.1(7)
La2 C52A C66A La4 -15.14(9)
C64A C65A C66A C52A 135.8(8)
C49A C65A C66A C52A -8.8(12)
La4 C65A C66A C52A 69.3(8)
La2 C65A C66A C52A 72.0(8)
C64A C65A C66A C67A 0.2(9)
C49A C65A C66A C67A -144.4(7)
La4 C65A C66A C67A -66.3(6)
La2 C65A C66A C67A -63.7(5)
C64A C65A C66A La2 63.8(6)
C49A C65A C66A La2 -80.7(7)
La4 C65A C66A La2 -2.7(2)
C64A C65A C66A La4 66.5(6)
C49A C65A C66A La4 -78.1(7)
La2 C65A C66A La4 2.7(2)
C52A C66A C67A C68A -139.9(8)
C65A C66A C67A C68A -0.5(10)
La2 C66A C67A C68A -67.2(6)
La4 C66A C67A C68A -51.9(6)
C52A C66A C67A C71A -10.2(13)
C65A C66A C67A C71A 129.2(9)
La2 C66A C67A C71A 62.5(8)
La4 C66A C67A C71A 77.8(9)
C52A C66A C67A La2 -72.7(7)
C65A C66A C67A La2 66.7(6)
La4 C66A C67A La2 15.29(11)
C52A C66A C67A La4 -88.0(7)
C65A C66A C67A La4 51.4(5)
La2 C66A C67A La4 -15.29(11)
C71A C67A C68A C69A -1.7(10)
C66A C67A C68A C69A 136.3(7)
La2 C67A C68A C69A 67.6(6)
La4 C67A C68A C69A 79.4(6)
C71A C67A C68A C64A -137.3(7)
C66A C67A C68A C64A 0.6(10)
La2 C67A C68A C64A -68.0(6)
La4 C67A C68A C64A -56.3(6)
C71A C67A C68A La2 -69.3(6)
C66A C67A C68A La2 68.6(6)
La4 C67A C68A La2 11.74(13)
C71A C67A C68A La4 -81.0(6)
C66A C67A C68A La4 56.9(6)
La2 C67A C68A La4 -11.74(13)
C71A C67A C68A La6 -66.6(6)
C66A C67A C68A La6 71.3(7)
La2 C67A C68A La6 2.7(2)
La4 C67A C68A La6 14.45(14)
C63A C64A C68A C67A 140.1(9)
C65A C64A C68A C67A -0.5(10)
La4 C64A C68A C67A 76.1(7)
La2 C64A C68A C67A 66.3(6)
La6 C64A C68A C67A 93.8(7)
C63A C64A C68A C69A 10.0(14)
C65A C64A C68A C69A -130.6(9)
La4 C64A C68A C69A -54.0(9)
La2 C64A C68A C69A -63.8(8)
La6 C64A C68A C69A -36.3(9)
C63A C64A C68A La2 73.8(8)
C65A C64A C68A La2 -66.8(5)
La4 C64A C68A La2 9.85(19)
La6 C64A C68A La2 27.48(15)
C63A C64A C68A La4 64.0(8)
C65A C64A C68A La4 -76.6(5)
La2 C64A C68A La4 -9.85(19)
La6 C64A C68A La4 17.63(16)
C63A C64A C68A La6 46.3(8)
C65A C64A C68A La6 -94.2(6)
La4 C64A C68A La6 -17.63(16)
La2 C64A C68A La6 -27.48(15)
C60A C61A C69A C68A 145.3(8)
C62A C61A C69A C68A 0.6(12)
La6 C61A C69A C68A 60.9(8)
La4 C61A C69A C68A 51.5(7)
La2 C61A C69A C68A 64.1(7)
C60A C61A C69A C70A 14.2(11)
C62A C61A C69A C70A -130.4(8)
La6 C61A C69A C70A -70.1(7)
La4 C61A C69A C70A -79.6(7)
La2 C61A C69A C70A -66.9(6)
C60A C61A C69A La6 84.4(6)
C62A C61A C69A La6 -60.3(7)
La4 C61A C69A La6 -9.4(2)
La2 C61A C69A La6 3.2(3)
C60A C61A C69A La2 81.2(6)
C62A C61A C69A La2 -63.5(7)
La6 C61A C69A La2 -3.2(3)
La4 C61A C69A La2 -12.63(16)
C60A C61A C69A La4 93.8(6)
C62A C61A C69A La4 -50.8(7)
La6 C61A C69A La4 9.4(2)
La2 C61A C69A La4 12.63(16)
C67A C68A C69A C61A -137.5(8)
C64A C68A C69A C61A -7.3(14)
La2 C68A C69A C61A -71.3(7)
La4 C68A C69A C61A -51.9(7)
La6 C68A C69A C61A -45.5(6)
C67A C68A C69A C70A -0.1(9)
C64A C68A C69A C70A 130.1(9)
La2 C68A C69A C70A 66.1(5)
La4 C68A C69A C70A 85.4(5)
La6 C68A C69A C70A 91.9(5)
C67A C68A C69A La6 -92.0(7)
C64A C68A C69A La6 38.2(9)
La2 C68A C69A La6 -25.85(19)
La4 C68A C69A La6 -6.5(2)
C67A C68A C69A La2 -66.2(6)
C64A C68A C69A La2 64.0(9)
La4 C68A C69A La2 19.39(10)
La6 C68A C69A La2 25.85(19)
C67A C68A C69A La4 -85.6(7)
C64A C68A C69A La4 44.6(8)
La2 C68A C69A La4 -19.39(10)
La6 C68A C69A La4 6.5(2)
C61A C69A C70A C71A 138.7(8)
C68A C69A C70A C71A 2.0(8)
La6 C69A C70A C71A 88.6(6)
La2 C69A C70A C71A 66.1(6)
La4 C69A C70A C71A 70.9(6)
C61A C69A C70A C58A -7.2(11)
C68A C69A C70A C58A -143.9(7)
La6 C69A C70A C58A -57.2(7)
La2 C69A C70A C58A -79.7(6)
La4 C69A C70A C58A -75.0(6)
C61A C69A C70A La2 72.5(7)
C68A C69A C70A La2 -64.1(5)
La6 C69A C70A La2 22.51(19)
La4 C69A C70A La2 4.73(14)
C61A C69A C70A La6 50.0(6)
C68A C69A C70A La6 -86.6(6)
La2 C69A C70A La6 -22.51(19)
La4 C69A C70A La6 -17.78(13)
C59A C58A C70A C71A -146.0(8)
C57A C58A C70A C71A 3.8(11)
La2 C58A C70A C71A -71.5(7)
C59A C58A C70A C69A -4.4(10)
C57A C58A C70A C69A 145.5(7)
La2 C58A C70A C69A 70.1(6)
C59A C58A C70A La2 -74.5(6)
C57A C58A C70A La2 75.3(6)
C59A C58A C70A La6 -50.0(6)
C57A C58A C70A La6 99.9(6)
La2 C58A C70A La6 24.54(14)
C69A C70A C71A C72A -138.8(8)
C58A C70A C71A C72A 6.5(12)
La2 C70A C71A C72A -73.6(8)
La6 C70A C71A C72A -80.3(9)
C69A C70A C71A C67A -3.0(9)
C58A C70A C71A C67A 142.2(7)
La2 C70A C71A C67A 62.2(6)
La6 C70A C71A C67A 55.5(7)
C69A C70A C71A La2 -65.2(5)
C58A C70A C71A La2 80.0(7)
La6 C70A C71A La2 -6.7(2)
C68A C67A C71A C72A 138.1(8)
C66A C67A C71A C72A 7.7(14)
La2 C67A C71A C72A 70.2(7)
La4 C67A C71A C72A 76.1(8)
C68A C67A C71A C70A 2.9(10)
C66A C67A C71A C70A -127.5(9)
La2 C67A C71A C70A -64.9(6)
La4 C67A C71A C70A -59.0(6)
C68A C67A C71A La2 67.8(6)
C66A C67A C71A La2 -62.6(8)
La4 C67A C71A La2 5.88(11)
C70A C71A C72A C53A 136.5(8)
C67A C71A C72A C53A 5.3(11)
La2 C71A C72A C53A 68.2(6)
C70A C71A C72A C56A -12.1(13)
C67A C71A C72A C56A -143.3(8)
La2 C71A C72A C56A -80.4(8)
C70A C71A C72A La2 68.3(7)
C67A C71A C72A La2 -62.9(7)
C52A C53A C72A C71A -16.1(10)
C54A C53A C72A C71A -150.3(8)
C54B C53A C72A C71A -155.7(11)
La2 C53A C72A C71A -59.8(7)
C52A C53A C72A C56A 138.0(6)
C54A C53A C72A C56A 3.8(9)
C54B C53A C72A C56A -1.6(13)
La2 C53A C72A C56A 94.4(6)
C52A C53A C72A La2 43.6(5)
C54A C53A C72A La2 -90.6(6)
C54B C53A C72A La2 -96.0(10)
C33B C56A C72A C71A 147.9(13)
C57A C56A C72A C71A 6.3(11)
C55A C56A C72A C71A 153.6(9)
C33B C56A C72A C53A -2.8(15)
C57A C56A C72A C53A -144.3(6)
C55A C56A C72A C53A 3.0(9)
C33B C56A C72A La2 81.6(12)
C57A C56A C72A La2 -59.9(5)
C55A C56A C72A La2 87.3(7)
C6A C5A C73A C1A -84.6(18)
C4A C5A C73A C1A 70.9(12)
C6A C5A C73A C75A 33.4(17)
C4A C5A C73A C75A -171.1(8)
C6A C5A C73A C74A 159.9(12)
C4A C5A C73A C74A -44.5(19)
C17A C1A C73A C5A 84.8(12)
C2A C1A C73A C5A -73.0(15)
C17A C1A C73A C75A -37(2)
C2A C1A C73A C75A 164.9(12)
C17A C1A C73A C74A -161.4(9)
C2A C1A C73A C74A 40.9(13)
C5A C73A C74A C79A -72.4(19)
C1A C73A C74A C79A -169.8(10)
C75A C73A C74A C79A 61.3(16)
C5A C73A C74A C76A 164.5(14)
C1A C73A C74A C76A 67.1(13)
C75A C73A C74A C76A -61.9(18)
C5A C73A C75A C78A 70.1(13)
C1A C73A C75A C78A 172.1(14)
C74A C73A C75A C78A -59.6(19)
C5A C73A C75A C77A -170.4(9)
C1A C73A C75A C77A -68.3(18)
C74A C73A C75A C77A 60.0(14)
C79A C74A C76A C80A -65.9(12)
C73A C74A C76A C80A 61.9(15)
C73A C75A C77A C80A -61.9(14)
C78A C75A C77A C80A 62.9(15)
C73A C75A C78A C81A 56.1(18)
C77A C75A C78A C81A -65.8(15)
C76A C74A C79A C81A 68.5(12)
C73A C74A C79A C81A -56.7(13)
C75A C77A C80A C82A -59.7(15)
C75A C77A C80A C76A 59.1(14)
C74A C76A C80A C82A 61.8(11)
C74A C76A C80A C77A -59.3(12)
C75A C78A C81A C82A 65.6(16)
C75A C78A C81A C79A -49.0(16)
C74A C79A C81A C78A 51.3(14)
C74A C79A C81A C82A -65.8(11)
C77A C80A C82A C81A 57.2(14)
C76A C80A C82A C81A -61.6(13)
C78A C81A C82A C80A -60.2(15)
C79A C81A C82A C80A 60.9(12)
C19A C6A C1B C17B -34.8(13)
C3B C6A C1B C17B 113.3(13)
C5A C6A C1B C17B 139.6(15)
C14B C6A C1B C17B -22.7(16)
C7A C6A C1B C17B 98.0(16)
La3 C6A C1B C17B 38.0(12)
La1 C6A C1B C17B 52.4(12)
La5 C6A C1B C17B 37.0(11)
C19A C6A C1B C73B 165(2)
C3B C6A C1B C73B -47(2)
C5A C6A C1B C73B -20.7(18)
C14B C6A C1B C73B 177.0(19)
C7A C6A C1B C73B -62(3)
La3 C6A C1B C73B -122.3(19)
La1 C6A C1B C73B -107.9(19)
La5 C6A C1B C73B -123.3(19)
C19A C6A C3B C4A 104.4(16)
C5A C6A C3B C4A -20.9(9)
C1B C6A C3B C4A 1.8(15)
C14B C6A C3B C4A 134.9(10)
C7A C6A C3B C4A 168.1(18)
La3 C6A C3B C4A 72.7(10)
La1 C6A C3B C4A 68.5(9)
La5 C6A C3B C4A 65.6(10)
C19A C6A C3B C11B -41(2)
C5A C6A C3B C11B -166.5(15)
C1B C6A C3B C11B -143.8(12)
C14B C6A C3B C11B -10.7(16)
C7A C6A C3B C11B 22.5(10)
La3 C6A C3B C11B -72.9(12)
La1 C6A C3B C11B -77.1(12)
La5 C6A C3B C11B -80.0(12)
C3A C4A C3B C6A -78.2(19)
C8B C4A C3B C6A -129.2(11)
C8A C4A C3B C6A -165.1(18)
C5A C4A C3B C6A 20.1(9)
C5B C4A C3B C6A 0.2(14)
La1 C4A C3B C6A -69.1(9)
La3 C4A C3B C6A -58.8(9)
C3A C4A C3B C11B 69.0(19)
C8B C4A C3B C11B 18.0(16)
C8A C4A C3B C11B -18.0(10)
C5A C4A C3B C11B 167.2(14)
C5B C4A C3B C11B 147.4(11)
La1 C4A C3B C11B 78.1(11)
La3 C4A C3B C11B 88.3(11)
C19B C2A C5B C73B -29(2)
C3A C2A C5B C73B -178(2)
C1A C2A C5B C73B -21.7(19)
C14A C2A C5B C73B -71(3)
C7B C2A C5B C73B 175.7(19)
La1 C2A C5B C73B -106.0(19)
La5 C2A C5B C73B -88.0(19)
La3 C2A C5B C73B -94.1(19)
C19B C2A C5B C4A 128.9(11)
C3A C2A C5B C4A -20.4(7)
C1A C2A C5B C4A 135.9(9)
C14A C2A C5B C4A 86(2)
C7B C2A C5B C4A -26.6(10)
La1 C2A C5B C4A 51.6(6)
La5 C2A C5B C4A 69.6(7)
La3 C2A C5B C4A 63.5(6)
C3B C4A C5B C2A -115.1(10)
C3A C4A C5B C2A 20.7(7)
C8B C4A C5B C2A 23.4(10)
C8A C4A C5B C2A -92.5(19)
C5A C4A C5B C2A -136.7(9)
La1 C4A C5B C2A -52.8(6)
La3 C4A C5B C2A -64.0(6)
C3B C4A C5B C73B 43.9(17)
C3A C4A C5B C73B 179.7(16)
C8B C4A C5B C73B -177.6(14)
C8A C4A C5B C73B 67(2)
C5A C4A C5B C73B 22.3(14)
La1 C4A C5B C73B 106.2(14)
La3 C4A C5B C73B 95.1(14)
C19B C2A C7B C8B -135.9(11)
C3A C2A C7B C8B 11.4(9)
C5B C2A C7B C8B 20.9(12)
C1A C2A C7B C8B -9(2)
C14A C2A C7B C8B -141.9(11)
La1 C2A C7B C8B -58.2(10)
La5 C2A C7B C8B -70.9(10)
La3 C2A C7B C8B -58.2(10)
C19B C2A C7B C22B 0.4(18)
C3A C2A C7B C22B 148(2)
C5B C2A C7B C22B 157.2(12)
C1A C2A C7B C22B 127.6(15)
C14A C2A C7B C22B -5.6(13)
La1 C2A C7B C22B 78.1(13)
La5 C2A C7B C22B 65.4(13)
La3 C2A C7B C22B 78.1(13)
C22B C7B C8B C9B -2(2)
C2A C7B C8B C9B 135.7(15)
C22B C7B C8B C4A -143.9(13)
C2A C7B C8B C4A -6.6(14)
C3B C4A C8B C9B -21.4(19)
C3A C4A C8B C9B -151(2)
C8A C4A C8B C9B 1.5(15)
C5A C4A C8B C9B -117.6(17)
C5B C4A C8B C9B -155.3(14)
La1 C4A C8B C9B -77.1(14)
La3 C4A C8B C9B -78.0(14)
C3B C4A C8B C7B 124.4(11)
C3A C4A C8B C7B -5.7(9)
C8A C4A C8B C7B 147.3(12)
C5A C4A C8B C7B 28(2)
C5B C4A C8B C7B -9.5(13)
La1 C4A C8B C7B 68.7(10)
La3 C4A C8B C7B 67.8(11)
C7B C8B C9B C10B -134.2(18)
C4A C8B C9B C10B 7(3)
C7B C8B C9B C24B 13(3)
C4A C8B C9B C24B 153.7(13)
C8B C9B C10B C11B 10(3)
C24B C9B C10B C11B -140.3(15)
C8B C9B C10B C26B 150.4(18)
C24B C9B C10B C26B 0(2)
C9B C10B C11B C3B -13(2)
C26B C10B C11B C3B -148.3(14)
C9B C10B C11B C12B 140.6(16)
C26B C10B C11B C12B 5(2)
C6A C3B C11B C10B 145.7(14)
C4A C3B C11B C10B 0(2)
C6A C3B C11B C12B -3(2)
C4A C3B C11B C12B -149.0(15)
C10B C11B C12B C13B -145.2(17)
C3B C11B C12B C13B 6(3)
C10B C11B C12B C28B 2(3)
C3B C11B C12B C28B 153.4(19)
C28B C12B C13B C40A 2(2)
C11B C12B C13B C40A 156.0(16)
C28B C12B C13B C14B -150(2)
C11B C12B C13B C14B 4(3)
C21A C40A C13B C12B 163(9)
C39A C40A C13B C12B -145.8(14)
C41A C40A C13B C12B -4(2)
C21A C40A C13B C14B -48(6)
C39A C40A C13B C14B 3(2)
C41A C40A C13B C14B 145.0(17)
C19A C6A C14B C15B 18.6(13)
C3B C6A C14B C15B -135.2(15)
C5A C6A C14B C15B -41(3)
C1B C6A C14B C15B -1.2(19)
C7A C6A C14B C15B -154.1(15)
La3 C6A C14B C15B -65.7(14)
La1 C6A C14B C15B -75.1(15)
La5 C6A C14B C15B -57.7(14)
C19A C6A C14B C13B 175(2)
C3B C6A C14B C13B 21.0(19)
C5A C6A C14B C13B 115(2)
C1B C6A C14B C13B 155.0(15)
C7A C6A C14B C13B 2.1(16)
La3 C6A C14B C13B 90.6(16)
La1 C6A C14B C13B 81.1(16)
La5 C6A C14B C13B 98.6(16)
C12B C13B C14B C15B 140.6(17)
C40A C13B C14B C15B -5(3)
C12B C13B C14B C6A -18(3)
C40A C13B C14B C6A -163.8(14)
C6A C14B C15B C16B 16(2)
C13B C14B C15B C16B -141.3(17)
C6A C14B C15B C32B 160.3(16)
C13B C14B C15B C32B 3(3)
C14B C15B C16B C17B -8(3)
C32B C15B C16B C17B -153.8(17)
C14B C15B C16B C35B 135.6(16)
C32B C15B C16B C35B -11(3)
C6A C1B C17B C16B 32(2)
C73B C1B C17B C16B -166.1(17)
C6A C1B C17B C18B -116.6(16)
C73B C1B C17B C18B 45(3)
C15B C16B C17B C1B -15(2)
C35B C16B C17B C1B -162.9(15)
C15B C16B C17B C18B 139.2(17)
C35B C16B C17B C18B -8(2)
C1B C17B C18B C36B 158.4(16)
C16B C17B C18B C36B 8(2)
C1B C17B C18B C19B 12(3)
C16B C17B C18B C19B -138.5(15)
C3A C2A C19B C20B -48(2)
C5B C2A C19B C20B -158.1(10)
C1A C2A C19B C20B -163.8(14)
C14A C2A C19B C20B 2.0(8)
C7B C2A C19B C20B -7.3(17)
La1 C2A C19B C20B -82.6(12)
La5 C2A C19B C20B -87.9(13)
La3 C2A C19B C20B -92.5(12)
C3A C2A C19B C18B 90(2)
C5B C2A C19B C18B -20(2)
C1A C2A C19B C18B -26.2(13)
C14A C2A C19B C18B 140(2)
C7B C2A C19B C18B 130.4(13)
La1 C2A C19B C18B 55.1(14)
La5 C2A C19B C18B 49.7(13)
La3 C2A C19B C18B 45.1(13)
C17B C18B C19B C2A -2(2)
C36B C18B C19B C2A -143.0(14)
C17B C18B C19B C20B 139.7(14)
C36B C18B C19B C20B -2(2)
C2A C19B C20B C21B -1(2)
C18B C19B C20B C21B -143.9(16)
C2A C19B C20B C38B 148.7(17)
C18B C19B C20B C38B 6(2)
C38B C20B C21B C30A 1(2)
C19B C20B C21B C30A 157.8(14)
C38B C20B C21B C22B -137(2)
C19B C20B C21B C22B 20(3)
C31A C30A C21B C20B 2(2)
C29A C30A C21B C20B -143.5(12)
C13A C30A C21B C20B -150(7)
C31A C30A C21B C22B 149.5(14)
C29A C30A C21B C22B 4(2)
C13A C30A C21B C22B -3(4)
C8B C7B C22B C21B 145.1(15)
C2A C7B C22B C21B 13(2)
C8B C7B C22B C23B -10(2)
C2A C7B C22B C23B -141.9(14)
C20B C21B C22B C7B -25(3)
C30A C21B C22B C7B -162.6(14)
C20B C21B C22B C23B 128.4(18)
C30A C21B C22B C23B -9(3)
C7B C22B C23B C42B 158.8(18)
C21B C22B C23B C42B 9(3)
C7B C22B C23B C24B 10(2)
C21B C22B C23B C24B -140.4(19)
C42B C23B C24B C25B -11(2)
C22B C23B C24B C25B 140.7(17)
C42B C23B C24B C9B -150.6(17)
C22B C23B C24B C9B 1(2)
C8B C9B C24B C23B -12(3)
C10B C9B C24B C23B 139.8(17)
C8B C9B C24B C25B -156.3(19)
C10B C9B C24B C25B -4(2)
C23B C24B C25B C44B 6(3)
C9B C24B C25B C44B 150(2)
C23B C24B C25B C26B -137.8(18)
C9B C24B C25B C26B 6(2)
C11B C10B C26B C27B -7(3)
C9B C10B C26B C27B -146.3(19)
C11B C10B C26B C25B 142.3(18)
C9B C10B C26B C25B 3(2)
C44B C25B C26B C27B -3(3)
C24B C25B C26B C27B 143.1(19)
C44B C25B C26B C10B -152(2)
C24B C25B C26B C10B -6(2)
C10B C26B C27B C28B 2(3)
C25B C26B C27B C28B -143(2)
C10B C26B C27B C46B 152.3(19)
C25B C26B C27B C46B 7(3)
C26B C27B C28B C12B 5(3)
C46B C27B C28B C12B -150.0(18)
C26B C27B C28B C41A 138.5(19)
C46B C27B C28B C41A -16(3)
C13B C12B C28B C27B 142(2)
C11B C12B C28B C27B -7(3)
C13B C12B C28B C41A 0(3)
C11B C12B C28B C41A -148.6(18)
C42A C41A C28B C27B 27.3(17)
C59A C41A C28B C27B 6(3)
C40A C41A C28B C27B -137.4(18)
C42A C41A C28B C12B 162(5)
C59A C41A C28B C12B 141.0(14)
C40A C41A C28B C12B -3(2)
C38A C39A C32B C33B 172(6)
C40A C39A C32B C33B 143.5(14)
C57A C39A C32B C33B 0(2)
C38A C39A C32B C15B 24(3)
C40A C39A C32B C15B -4(3)
C57A C39A C32B C15B -147.5(17)
C16B C15B C32B C39A 147.4(17)
C14B C15B C32B C39A 2(3)
C16B C15B C32B C33B 4(3)
C14B C15B C32B C33B -141.9(17)
C57A C56A C33B C34B 142.4(14)
C72A C56A C33B C34B -1(2)
C55A C56A C33B C34B -14.9(18)
C57A C56A C33B C32B -4(2)
C72A C56A C33B C32B -147.4(14)
C55A C56A C33B C32B -161(4)
C39A C32B C33B C34B -141.1(18)
C15B C32B C33B C34B 7(3)
C39A C32B C33B C56A 2(2)
C15B C32B C33B C56A 150.4(18)
C56A C33B C34B C35B -150.7(17)
C32B C33B C34B C35B -10(3)
C56A C33B C34B C54B 9(3)
C32B C33B C34B C54B 150(2)
C54B C34B C35B C36B -7(3)
C33B C34B C35B C36B 149.8(19)
C54B C34B C35B C16B -154(2)
C33B C34B C35B C16B 3(3)
C15B C16B C35B C34B 8(3)
C17B C16B C35B C34B 155.6(19)
C15B C16B C35B C36B -141.8(18)
C17B C16B C35B C36B 6(2)
C34B C35B C36B C37B -5(3)
C16B C35B C36B C37B 147.1(18)
C34B C35B C36B C18B -153.4(18)
C16B C35B C36B C18B -1(2)
C17B C18B C36B C37B -151.7(18)
C19B C18B C36B C37B -6(3)
C17B C18B C36B C35B -4(2)
C19B C18B C36B C35B 141.6(16)
C35B C36B C37B C55B 12(3)
C18B C36B C37B C55B 155.6(18)
C35B C36B C37B C38B -134(2)
C18B C36B C37B C38B 10(3)
C30A C31A C38B C20B 5(2)
C50A C31A C38B C20B 151.3(12)
C32A C31A C38B C20B 168(8)
C30A C31A C38B C37B -144(2)
C50A C31A C38B C37B 2(3)
C32A C31A C38B C37B 18(5)
C21B C20B C38B C31A -4(2)
C19B C20B C38B C31A -155.8(15)
C21B C20B C38B C37B 149(2)
C19B C20B C38B C37B -3(3)
C36B C37B C38B C31A 141.6(19)
C55B C37B C38B C31A -2(3)
C36B C37B C38B C20B -6(3)
C55B C37B C38B C20B -149.0(19)
C24B C23B C42B C29A 148.8(15)
C22B C23B C42B C29A -1(3)
C24B C23B C42B C43B 12(3)
C22B C23B C42B C43B -139(2)
C48A C29A C42B C23B -152.9(15)
C30A C29A C42B C23B -4(2)
C28A C29A C42B C23B 12(2)
C48A C29A C42B C43B -8(2)
C30A C29A C42B C43B 140.9(16)
C28A C29A C42B C43B 157(5)
C23B C42B C43B C44B -6(4)
C29A C42B C43B C44B -144(2)
C23B C42B C43B C47A 148(2)
C29A C42B C43B C47A 10(3)
C48A C47A C43B C44B 146(2)
C63A C47A C43B C44B -5(3)
C46A C47A C43B C44B -26(4)
La4 C47A C43B C44B 61(3)
La6 C47A C43B C44B 44(3)
C48A C47A C43B C42B -8(2)
C63A C47A C43B C42B -158.1(16)
C46A C47A C43B C42B -180(8)
La4 C47A C43B C42B -93(2)
La6 C47A C43B C42B -109(2)
C42B C43B C44B C25B -1(4)
C47A C43B C44B C25B -151(2)
C42B C43B C44B C45B 146(2)
C47A C43B C44B C45B -4(4)
C24B C25B C44B C43B 0(3)
C26B C25B C44B C43B 141(2)
C24B C25B C44B C45B -148.1(19)
C26B C25B C44B C45B -8(3)
C43B C44B C45B C46B -131(2)
C25B C44B C45B C46B 15(3)
C43B C44B C45B C62A 9(3)
C25B C44B C45B C62A 154.3(18)
C45A C62A C45B C44B 15.0(17)
C61A C62A C45B C44B -149.8(16)
C63A C62A C45B C44B -6(2)
La6 C62A C45B C44B -79.9(17)
La4 C62A C45B C44B -65.3(17)
La2 C62A C45B C44B -79.9(17)
C45A C62A C45B C46B 162(4)
C61A C62A C45B C46B -3.1(19)
C63A C62A C45B C46B 140.4(15)
La6 C62A C45B C46B 66.8(16)
La4 C62A C45B C46B 81.4(16)
La2 C62A C45B C46B 66.8(17)
C44B C45B C46B C27B -10(3)
C62A C45B C46B C27B -150.7(16)
C44B C45B C46B C60A 140.1(19)
C62A C45B C46B C60A 0(2)
C26B C27B C46B C45B -1(3)
C28B C27B C46B C45B 155(2)
C26B C27B C46B C60A -143(2)
C28B C27B C46B C60A 14(3)
C43A C60A C46B C45B -174(7)
C59A C60A C46B C45B -142.1(14)
C61A C60A C46B C45B 4(2)
La6 C60A C46B C45B -48.5(16)
C43A C60A C46B C27B -32(4)
C59A C60A C46B C27B 0(3)
C61A C60A C46B C27B 145.9(19)
La6 C60A C46B C27B 94(2)
C35B C34B C54B C53A 141.2(19)
C33B C34B C54B C53A -15(3)
C35B C34B C54B C55B 10(3)
C33B C34B C54B C55B -147.1(17)
C72A C53A C54B C34B 11(3)
C52A C53A C54B C34B -133.9(19)
C54A C53A C54B C34B -16(3)
La2 C53A C54B C34B -62(2)
C72A C53A C54B C55B 142.1(14)
C52A C53A C54B C55B -3.3(19)
C54A C53A C54B C55B 115(5)
La2 C53A C54B C55B 69.1(16)
C36B C37B C55B C51A -149.3(16)
C38B C37B C55B C51A -3(3)
C36B C37B C55B C54B -10(3)
C38B C37B C55B C54B 136(2)
C33A C51A C55B C37B -9.4(13)
C50A C51A C55B C37B 11(2)
C52A C51A C55B C37B 156.9(14)
C33A C51A C55B C54B -160(3)
C50A C51A C55B C54B -139.2(12)
C52A C51A C55B C54B 6.7(18)
C34B C54B C55B C37B 0(3)
C53A C54B C55B C37B -142(2)
C34B C54B C55B C51A 139.9(16)
C53A C54B C55B C51A -2(2)
C2A C5B C73B C75B -35(3)
C4A C5B C73B C75B 170.1(10)
C2A C5B C73B C74B -164.3(14)
C4A C5B C73B C74B 41(3)
C2A C5B C73B C1B 88(2)
C4A C5B C73B C1B -67.3(10)
C17B C1B C73B C5B -89.8(13)
C6A C1B C73B C5B 71.9(19)
C17B C1B C73B C75B 29(3)
C6A C1B C73B C75B -169.2(19)
C17B C1B C73B C74B 159.4(13)
C6A C1B C73B C74B -39(2)
C5B C73B C74B C79B 75(2)
C75B C73B C74B C79B -58(3)
C1B C73B C74B C79B 165.4(16)
C5B C73B C74B C76B -167(2)
C75B C73B C74B C76B 59(3)
C1B C73B C74B C76B -77.0(15)
C5B C73B C75B C78B -70.0(16)
C74B C73B C75B C78B 60(3)
C1B C73B C75B C78B -170(2)
C5B C73B C75B C77B 170.9(14)
C74B C73B C75B C77B -59(3)
C1B C73B C75B C77B 71(3)
C79B C74B C76B C80B 68.4(16)
C73B C74B C76B C80B -60(2)
C73B C75B C77B C80B 59.9(14)
C78B C75B C77B C80B -59.5(15)
C73B C75B C78B C81B -57(2)
C77B C75B C78B C81B 62.5(18)
C76B C74B C79B C81B -75.7(18)
C73B C74B C79B C81B 45(2)
C75B C77B C80B C82B 57.8(15)
C75B C77B C80B C76B -59.1(15)
C74B C76B C80B C82B -59.3(17)
C74B C76B C80B C77B 60.4(17)
C75B C78B C81B C82B -61.4(18)
C75B C78B C81B C79B 49(2)
C74B C79B C81B C78B -42(2)
C74B C79B C81B C82B 72.5(18)
C77B C80B C82B C81B -59.3(19)
C76B C80B C82B C81B 59(2)
C78B C81B C82B C80B 60.1(19)
C79B C81B C82B C80B -62.2(17)
C6X C1X C2X C3X -1.5(8)
Cl1X C1X C2X C3X -179.5(4)
C6X C1X C2X Cl2X 177.1(4)
Cl1X C1X C2X Cl2X -0.9(6)
C1X C2X C3X C4X 0.6(8)
Cl2X C2X C3X C4X -178.1(4)
C2X C3X C4X C5X -0.1(9)
C3X C4X C5X C6X 0.4(9)
C2X C1X C6X C5X 1.8(8)
Cl1X C1X C6X C5X 179.9(4)
C4X C5X C6X C1X -1.3(9)
C6Y C1Y C2Y C3Y -7(2)
Cl1Y C1Y C2Y C3Y 177.6(11)
C6Y C1Y C2Y Cl2Y 174.5(11)
Cl1Y C1Y C2Y Cl2Y -0.4(17)
C1Y C2Y C3Y C4Y 7(2)
Cl2Y C2Y C3Y C4Y -174.8(11)
C2Y C3Y C4Y C5Y -4.9(19)
C3Y C4Y C5Y C6Y 4(2)
C4Y C5Y C6Y C1Y -4(2)
C2Y C1Y C6Y C5Y 6(2)
Cl1Y C1Y C6Y C5Y -179.3(12)
C2Z C1Z C6Z C5Z 5(4)
Cl1Z C1Z C6Z C5Z 177(2)
C1Z C6Z C5Z C4Z 0(3)
C6Z C5Z C4Z C3Z -6(3)
C5Z C4Z C3Z C2Z 7(4)
C4Z C3Z C2Z C1Z -2(3)
C4Z C3Z C2Z Cl2Z 174(2)
C6Z C1Z C2Z C3Z -4(3)
Cl1Z C1Z C2Z C3Z -177.1(17)
C6Z C1Z C2Z Cl2Z 179.9(18)
Cl1Z C1Z C2Z Cl2Z 7(3)
C3B C4A La1 C6A 34.1(6)
C3A C4A La1 C6A -152.0(6)
C8B C4A La1 C6A 166.9(6)
C8A C4A La1 C6A 76.5(6)
C5A C4A La1 C6A -30.7(4)
C5B C4A La1 C6A -87.0(5)
La3 C4A La1 C6A -17.5(4)
C3B C4A La1 C2A 152.0(7)
C3A C4A La1 C2A -34.1(5)
C8B C4A La1 C2A -75.3(5)
C8A C4A La1 C2A -165.7(6)
C5A C4A La1 C2A 87.1(4)
C5B C4A La1 C2A 30.9(4)
La3 C4A La1 C2A 100.4(4)
C3B C4A La1 La2 -90.4(6)
C3A C4A La1 La2 83.5(6)
C8B C4A La1 La2 42.3(6)
C8A C4A La1 La2 -48.1(6)
C5A C4A La1 La2 -155.3(4)
C5B C4A La1 La2 148.5(4)
La3 C4A La1 La2 -142.0(4)
C19A C6A La1 C4A 163.3(7)
C3B C6A La1 C4A -34.7(5)
C5A C6A La1 C4A 32.8(5)
C1B C6A La1 C4A 86.2(5)
C14B C6A La1 C4A -159.4(6)
C7A C6A La1 C4A -71.1(5)
La3 C6A La1 C4A 162.4(4)
La5 C6A La1 C4A 136.3(3)
C19A C6A La1 C2A 115.5(6)
C3B C6A La1 C2A -82.5(6)
C5A C6A La1 C2A -15.0(6)
C1B C6A La1 C2A 38.3(5)
C14B C6A La1 C2A 152.8(5)
C7A C6A La1 C2A -118.9(4)
La3 C6A La1 C2A 114.6(4)
La5 C6A La1 C2A 88.5(3)
C19A C6A La1 La2 -45.9(7)
C3B C6A La1 La2 116.0(5)
C5A C6A La1 La2 -176.5(4)
C1B C6A La1 La2 -123.1(5)
C14B C6A La1 La2 -8.7(6)
C7A C6A La1 La2 79.6(5)
La3 C6A La1 La2 -46.9(4)
La5 C6A La1 La2 -73.0(3)
C19B C2A La1 C4A -162.6(7)
C3A C2A La1 C4A 34.9(5)
C5B C2A La1 C4A -33.1(5)
C1A C2A La1 C4A -86.6(4)
C14A C2A La1 C4A 157.6(6)
C7B C2A La1 C4A 71.6(5)
La5 C2A La1 C4A -148.2(4)
La3 C2A La1 C4A -108.6(4)
C19B C2A La1 C6A -114.3(7)
C3A C2A La1 C6A 83.2(5)
C5B C2A La1 C6A 15.3(6)
C1A C2A La1 C6A -38.2(5)
C14A C2A La1 C6A -154.1(5)
C7B C2A La1 C6A 119.9(5)
La5 C2A La1 C6A -99.9(4)
La3 C2A La1 C6A -60.3(4)
C19B C2A La1 La2 47.9(7)
C3A C2A La1 La2 -114.6(5)
C5B C2A La1 La2 177.4(5)
C1A C2A La1 La2 123.9(4)
C14A C2A La1 La2 8.1(6)
C7B C2A La1 La2 -77.9(5)
La5 C2A La1 La2 62.3(4)
La3 C2A La1 La2 101.9(4)
C71A C67A La2 C68A 113.6(6)
C66A C67A La2 C68A -115.5(6)
La4 C67A La2 C68A -43.5(5)
C68A C67A La2 C69A -37.1(3)
C71A C67A La2 C69A 76.5(5)
C66A C67A La2 C69A -152.7(6)
La4 C67A La2 C69A -80.7(4)
C68A C67A La2 C70A -78.5(4)
C71A C67A La2 C70A 35.1(4)
C66A C67A La2 C70A 166.0(7)
La4 C67A La2 C70A -122.0(4)
C68A C67A La2 C64A 37.0(4)
C71A C67A La2 C64A 150.6(6)
C66A C67A La2 C64A -78.5(5)
La4 C67A La2 C64A -6.5(4)
C68A C67A La2 C71A -113.6(6)
C66A C67A La2 C71A 130.9(9)
La4 C67A La2 C71A -157.1(5)
C68A C67A La2 C65A 78.5(4)
C71A C67A La2 C65A -167.8(7)
C66A C67A La2 C65A -37.0(4)
La4 C67A La2 C65A 35.0(4)
C68A C67A La2 C66A 115.5(6)
C71A C67A La2 C66A -130.9(9)
La4 C67A La2 C66A 72.0(6)
C68A C67A La2 C72A -143.8(5)
C71A C67A La2 C72A -30.2(4)
C66A C67A La2 C72A 100.7(6)
La4 C67A La2 C72A 172.7(3)
C68A C67A La2 C61A -27.0(4)
C71A C67A La2 C61A 86.6(5)
C66A C67A La2 C61A -142.5(5)
La4 C67A La2 C61A -70.5(3)
C68A C67A La2 C52A 146.9(5)
C71A C67A La2 C52A -99.5(6)
C66A C67A La2 C52A 31.4(4)
La4 C67A La2 C52A 103.4(3)
C68A C67A La2 C63A 26.2(4)
C71A C67A La2 C63A 139.8(5)
C66A C67A La2 C63A -89.3(5)
La4 C67A La2 C63A -17.3(3)
C69A C68A La2 C67A -116.3(6)
C64A C68A La2 C67A 116.4(6)
La4 C68A La2 C67A 142.5(4)
La6 C68A La2 C67A -174.2(4)
C67A C68A La2 C69A 116.3(6)
C64A C68A La2 C69A -127.3(9)
La4 C68A La2 C69A -101.3(5)
La6 C68A La2 C69A -57.9(5)
C67A C68A La2 C70A 77.8(4)
C69A C68A La2 C70A -38.5(4)
C64A C68A La2 C70A -165.8(6)
La4 C68A La2 C70A -139.8(3)
La6 C68A La2 C70A -96.4(3)
C67A C68A La2 C64A -116.4(6)
C69A C68A La2 C64A 127.3(9)
La4 C68A La2 C64A 26.0(5)
La6 C68A La2 C64A 69.4(5)
C67A C68A La2 C71A 38.8(4)
C69A C68A La2 C71A -77.4(5)
C64A C68A La2 C71A 155.2(6)
La4 C68A La2 C71A -178.7(3)
La6 C68A La2 C71A -135.4(4)
C67A C68A La2 C65A -76.7(4)
C69A C68A La2 C65A 167.0(7)
C64A C68A La2 C65A 39.7(4)
La4 C68A La2 C65A 65.7(4)
La6 C68A La2 C65A 109.1(4)
C67A C68A La2 C66A -37.8(3)
C69A C68A La2 C66A -154.0(6)
C64A C68A La2 C66A 78.6(5)
La4 C68A La2 C66A 104.7(4)
La6 C68A La2 C66A 148.1(4)
C67A C68A La2 C72A 29.2(4)
C69A C68A La2 C72A -87.0(5)
C64A C68A La2 C72A 145.6(5)
La4 C68A La2 C72A 171.7(2)
La6 C68A La2 C72A -145.0(2)
C67A C68A La2 C61A 146.5(5)
C69A C68A La2 C61A 30.2(4)
C64A C68A La2 C61A -97.1(6)
La4 C68A La2 C61A -71.1(3)
La6 C68A La2 C61A -27.7(3)
C67A C68A La2 C52A -26.5(4)
C69A C68A La2 C52A -142.7(5)
C64A C68A La2 C52A 89.9(5)
La4 C68A La2 C52A 116.0(2)
La6 C68A La2 C52A 159.4(2)
C67A C68A La2 C63A -147.2(5)
C69A C68A La2 C63A 96.6(6)
C64A C68A La2 C63A -30.8(4)
La4 C68A La2 C63A -4.7(3)
La6 C68A La2 C63A 38.7(3)
C61A C69A La2 C67A 159.1(7)
C68A C69A La2 C67A 36.0(5)
C70A C69A La2 C67A -77.1(5)
La6 C69A La2 C67A 153.9(4)
La4 C69A La2 C67A 118.1(4)
C61A C69A La2 C68A 123.2(8)
C70A C69A La2 C68A -113.1(7)
La6 C69A La2 C68A 117.9(6)
La4 C69A La2 C68A 82.2(5)
C61A C69A La2 C70A -123.7(7)
C68A C69A La2 C70A 113.1(7)
La6 C69A La2 C70A -129.0(5)
La4 C69A La2 C70A -164.8(4)
C61A C69A La2 C64A 92.5(5)
C68A C69A La2 C64A -30.6(5)
C70A C69A La2 C64A -143.7(5)
La6 C69A La2 C64A 87.3(3)
La4 C69A La2 C64A 51.5(3)
C61A C69A La2 C71A -159.1(7)
C68A C69A La2 C71A 77.7(6)
C70A C69A La2 C71A -35.4(4)
La6 C69A La2 C71A -164.4(4)
La4 C69A La2 C71A 159.9(4)
C61A C69A La2 C65A 112.7(5)
C68A C69A La2 C65A -10.5(5)
C70A C69A La2 C65A -123.6(5)
La6 C69A La2 C65A 107.4(3)
La4 C69A La2 C65A 71.7(3)
C61A C69A La2 C66A 144.3(6)
C68A C69A La2 C66A 21.1(5)
C70A C69A La2 C66A -92.0(5)
La6 C69A La2 C66A 139.0(3)
La4 C69A La2 C66A 103.3(3)
C61A C69A La2 C72A -148.4(5)
C68A C69A La2 C72A 88.4(5)
C70A C69A La2 C72A -24.7(4)
La6 C69A La2 C72A -153.7(3)
La4 C69A La2 C72A 170.6(2)
C68A C69A La2 C61A -123.2(8)
C70A C69A La2 C61A 123.7(7)
La6 C69A La2 C61A -5.3(5)
La4 C69A La2 C61A -41.0(5)
C61A C69A La2 C52A 162.6(5)
C68A C69A La2 C52A 39.4(6)
C70A C69A La2 C52A -73.7(5)
La6 C69A La2 C52A 157.3(3)
La4 C69A La2 C52A 121.6(3)
C61A C69A La2 C63A 59.9(5)
C68A C69A La2 C63A -63.3(5)
C70A C69A La2 C63A -176.4(5)
La6 C69A La2 C63A 54.6(3)
La4 C69A La2 C63A 18.9(3)
C71A C70A La2 C67A -37.7(5)
C69A C70A La2 C67A 78.3(5)
C58A C70A La2 C67A -160.3(7)
La6 C70A La2 C67A 126.8(4)
C71A C70A La2 C68A -77.7(6)
C69A C70A La2 C68A 38.3(5)
C58A C70A La2 C68A 159.7(6)
La6 C70A La2 C68A 86.8(4)
C71A C70A La2 C69A -116.0(7)
C58A C70A La2 C69A 121.3(7)
La6 C70A La2 C69A 48.5(5)
C71A C70A La2 C64A -85.5(6)
C69A C70A La2 C64A 30.6(4)
C58A C70A La2 C64A 151.9(5)
La6 C70A La2 C64A 79.0(3)
C69A C70A La2 C71A 116.0(7)
C58A C70A La2 C71A -122.6(8)
La6 C70A La2 C71A 164.5(6)
C71A C70A La2 C65A -56.6(6)
C69A C70A La2 C65A 59.4(5)
C58A C70A La2 C65A -179.2(4)
La6 C70A La2 C65A 107.9(3)
C71A C70A La2 C66A -29.9(5)
C69A C70A La2 C66A 86.1(5)
C58A C70A La2 C66A -152.6(5)
La6 C70A La2 C66A 134.6(3)
C71A C70A La2 C72A 32.5(5)
C69A C70A La2 C72A 148.5(5)
C58A C70A La2 C72A -90.2(5)
La6 C70A La2 C72A -163.0(3)
C71A C70A La2 C61A -146.0(6)
C69A C70A La2 C61A -29.9(4)
C58A C70A La2 C61A 91.4(5)
La6 C70A La2 C61A 18.5(3)
C71A C70A La2 C52A -2.1(6)
C69A C70A La2 C52A 113.9(4)
C58A C70A La2 C52A -124.8(5)
La6 C70A La2 C52A 162.4(3)
C71A C70A La2 C63A -112.8(5)
C69A C70A La2 C63A 3.3(5)
C58A C70A La2 C63A 124.6(5)
La6 C70A La2 C63A 51.7(3)
C63A C64A La2 C67A -157.4(6)
C68A C64A La2 C67A -35.9(5)
C65A C64A La2 C67A 74.9(5)
La4 C64A La2 C67A 173.5(4)
La6 C64A La2 C67A -143.6(3)
C63A C64A La2 C68A -121.5(7)
C65A C64A La2 C68A 110.8(7)
La4 C64A La2 C68A -150.6(6)
La6 C64A La2 C68A -107.7(5)
C63A C64A La2 C69A -90.8(5)
C68A C64A La2 C69A 30.7(5)
C65A C64A La2 C69A 141.5(5)
La4 C64A La2 C69A -119.9(3)
La6 C64A La2 C69A -77.0(2)
C63A C64A La2 C70A -109.9(5)
C68A C64A La2 C70A 11.6(5)
C65A C64A La2 C70A 122.4(5)
La4 C64A La2 C70A -139.0(3)
La6 C64A La2 C70A -96.1(3)
C63A C64A La2 C71A -141.5(5)
C68A C64A La2 C71A -20.0(5)
C65A C64A La2 C71A 90.8(5)
La4 C64A La2 C71A -170.6(3)
La6 C64A La2 C71A -127.7(3)
C63A C64A La2 C65A 127.7(8)
C68A C64A La2 C65A -110.8(7)
La4 C64A La2 C65A 98.7(5)
La6 C64A La2 C65A 141.5(5)
C63A C64A La2 C66A 161.1(7)
C68A C64A La2 C66A -77.4(6)
C65A C64A La2 C66A 33.4(4)
La4 C64A La2 C66A 132.1(4)
La6 C64A La2 C66A 174.9(4)
C63A C64A La2 C72A -158.1(4)
C68A C64A La2 C72A -36.6(5)
C65A C64A La2 C72A 74.2(5)
La4 C64A La2 C72A 172.8(3)
La6 C64A La2 C72A -144.3(2)
C63A C64A La2 C61A -58.0(5)
C68A C64A La2 C61A 63.6(5)
C65A C64A La2 C61A 174.3(6)
La4 C64A La2 C61A -87.0(3)
La6 C64A La2 C61A -44.2(2)
C63A C64A La2 C52A 152.6(5)
C68A C64A La2 C52A -85.9(5)
C65A C64A La2 C52A 24.9(5)
La4 C64A La2 C52A 123.5(3)
La6 C64A La2 C52A 166.4(2)
C68A C64A La2 C63A 121.5(7)
C65A C64A La2 C63A -127.7(8)
La4 C64A La2 C63A -29.0(5)
La6 C64A La2 C63A 13.8(5)
C72A C71A La2 C67A -123.2(7)
C70A C71A La2 C67A 116.4(8)
C72A C71A La2 C68A -160.4(6)
C70A C71A La2 C68A 79.2(5)
C67A C71A La2 C68A -37.2(5)
C72A C71A La2 C69A 158.1(7)
C70A C71A La2 C69A 37.7(5)
C67A C71A La2 C69A -78.7(6)
C72A C71A La2 C70A 120.4(8)
C67A C71A La2 C70A -116.4(8)
C72A C71A La2 C64A -147.0(5)
C70A C71A La2 C64A 92.6(6)
C67A C71A La2 C64A -23.8(5)
C72A C71A La2 C65A -113.5(5)
C70A C71A La2 C65A 126.1(6)
C67A C71A La2 C65A 9.8(5)
C72A C71A La2 C66A -94.4(5)
C70A C71A La2 C66A 145.2(5)
C67A C71A La2 C66A 28.8(5)
C70A C71A La2 C72A -120.4(8)
C67A C71A La2 C72A 123.2(7)
C72A C71A La2 C61A 147.9(5)
C70A C71A La2 C61A 27.5(5)
C67A C71A La2 C61A -88.8(5)
C72A C71A La2 C52A -61.9(5)
C70A C71A La2 C52A 177.7(6)
C67A C71A La2 C52A 61.3(5)
C72A C71A La2 C63A -165.5(4)
C70A C71A La2 C63A 74.1(6)
C67A C71A La2 C63A -42.3(5)
C66A C65A La2 C67A 39.8(5)
C64A C65A La2 C67A -80.1(6)
C49A C65A La2 C67A 159.7(7)
La4 C65A La2 C67A -147.9(4)
C66A C65A La2 C68A 80.4(6)
C64A C65A La2 C68A -39.5(5)
C49A C65A La2 C68A -159.8(7)
La4 C65A La2 C68A -107.3(4)
C66A C65A La2 C69A 87.5(5)
C64A C65A La2 C69A -32.4(5)
C49A C65A La2 C69A -152.6(5)
La4 C65A La2 C69A -100.1(3)
C66A C65A La2 C70A 59.0(6)
C64A C65A La2 C70A -60.9(5)
C49A C65A La2 C70A 178.9(4)
La4 C65A La2 C70A -128.6(3)
C66A C65A La2 C64A 119.9(7)
C49A C65A La2 C64A -120.2(8)
La4 C65A La2 C64A -67.7(5)
C66A C65A La2 C71A 33.0(5)
C64A C65A La2 C71A -86.9(5)
C49A C65A La2 C71A 152.9(5)
La4 C65A La2 C71A -154.6(3)
C64A C65A La2 C66A -119.9(7)
C49A C65A La2 C66A 119.9(8)
La4 C65A La2 C66A 172.4(6)
C66A C65A La2 C72A 5.8(5)
C64A C65A La2 C72A -114.1(5)
C49A C65A La2 C72A 125.7(5)
La4 C65A La2 C72A 178.2(2)
C66A C65A La2 C61A 114.7(5)
C64A C65A La2 C61A -5.2(5)
C49A C65A La2 C61A -125.4(5)
La4 C65A La2 C61A -72.9(3)
C66A C65A La2 C52A -28.9(5)
C64A C65A La2 C52A -148.9(6)
C49A C65A La2 C52A 90.9(5)
La4 C65A La2 C52A 143.4(3)
C66A C65A La2 C63A 147.6(6)
C64A C65A La2 C63A 27.7(4)
C49A C65A La2 C63A -92.5(5)
La4 C65A La2 C63A -40.1(3)
C52A C66A La2 C67A 120.4(8)
C65A C66A La2 C67A -112.6(7)
La4 C66A La2 C67A -120.1(5)
C52A C66A La2 C68A 156.6(7)
C65A C66A La2 C68A -76.4(5)
C67A C66A La2 C68A 36.2(5)
La4 C66A La2 C68A -83.9(4)
C52A C66A La2 C69A 142.6(6)
C65A C66A La2 C69A -90.4(5)
C67A C66A La2 C69A 22.2(5)
La4 C66A La2 C69A -97.9(3)
C52A C66A La2 C70A 109.0(5)
C65A C66A La2 C70A -124.0(6)
C67A C66A La2 C70A -11.4(5)
La4 C66A La2 C70A -131.5(3)
C52A C66A La2 C64A -162.4(7)
C65A C66A La2 C64A -35.5(5)
C67A C66A La2 C64A 77.1(6)
La4 C66A La2 C64A -43.0(4)
C52A C66A La2 C71A 91.6(5)
C65A C66A La2 C71A -141.4(5)
C67A C66A La2 C71A -28.8(5)
La4 C66A La2 C71A -148.9(3)
C52A C66A La2 C65A -127.0(8)
C67A C66A La2 C65A 112.6(7)
La4 C66A La2 C65A -7.5(6)
C52A C66A La2 C72A 59.3(5)
C65A C66A La2 C72A -173.7(6)
C67A C66A La2 C72A -61.1(5)
La4 C66A La2 C72A 178.8(3)
C52A C66A La2 C61A 160.3(5)
C65A C66A La2 C61A -72.7(5)
C67A C66A La2 C61A 39.9(6)
La4 C66A La2 C61A -80.2(3)
C65A C66A La2 C52A 127.0(8)
C67A C66A La2 C52A -120.4(7)
La4 C66A La2 C52A 119.5(5)
C52A C66A La2 C63A -153.4(5)
C65A C66A La2 C63A -26.4(5)
C67A C66A La2 C63A 86.2(5)
La4 C66A La2 C63A -33.9(3)
C71A C72A La2 C67A 34.6(5)
C53A C72A La2 C67A -88.9(4)
C56A C72A La2 C67A 162.8(4)
C71A C72A La2 C68A 16.0(5)
C53A C72A La2 C68A -107.5(3)
C56A C72A La2 C68A 144.2(3)
C71A C72A La2 C69A -17.8(6)
C53A C72A La2 C69A -141.3(4)
C56A C72A La2 C69A 110.4(4)
C71A C72A La2 C70A -34.8(5)
C53A C72A La2 C70A -158.2(4)
C56A C72A La2 C70A 93.4(4)
C71A C72A La2 C64A 35.3(6)
C53A C72A La2 C64A -88.2(3)
C56A C72A La2 C64A 163.5(3)
C53A C72A La2 C71A -123.5(6)
C56A C72A La2 C71A 128.2(6)
C71A C72A La2 C65A 67.8(5)
C53A C72A La2 C65A -55.7(3)
C56A C72A La2 C65A -164.0(3)
C71A C72A La2 C66A 71.1(6)
C53A C72A La2 C66A -52.4(3)
C56A C72A La2 C66A -160.7(4)
C71A C72A La2 C61A -33.4(5)
C53A C72A La2 C61A -156.9(3)
C56A C72A La2 C61A 94.8(3)
C71A C72A La2 C52A 101.9(5)
C53A C72A La2 C52A -21.6(3)
C56A C72A La2 C52A -129.9(3)
C71A C72A La2 C63A 20.2(6)
C53A C72A La2 C63A -103.3(3)
C56A C72A La2 C63A 148.4(3)
C69A C61A La2 C67A -17.1(6)
C60A C61A La2 C67A -136.7(4)
C62A C61A La2 C67A 114.3(4)
La6 C61A La2 C67A 155.6(4)
La4 C61A La2 C67A 121.0(3)
C69A C61A La2 C68A -34.5(5)
C60A C61A La2 C68A -154.1(4)
C62A C61A La2 C68A 96.9(4)
La6 C61A La2 C68A 138.3(5)
La4 C61A La2 C68A 103.6(3)
C60A C61A La2 C69A -119.6(7)
C62A C61A La2 C69A 131.4(6)
La6 C61A La2 C69A 172.7(7)
La4 C61A La2 C69A 138.1(6)
C69A C61A La2 C70A 34.2(5)
C60A C61A La2 C70A -85.4(4)
C62A C61A La2 C70A 165.6(4)
La6 C61A La2 C70A -153.1(4)
La4 C61A La2 C70A 172.3(3)
C69A C61A La2 C64A -71.6(6)
C60A C61A La2 C64A 168.8(4)
C62A C61A La2 C64A 59.8(4)
La6 C61A La2 C64A 101.1(4)
La4 C61A La2 C64A 66.5(3)
C69A C61A La2 C71A 17.0(6)
C60A C61A La2 C71A -102.6(4)
C62A C61A La2 C71A 148.4(4)
La6 C61A La2 C71A -170.3(4)
La4 C61A La2 C71A 155.1(3)
C69A C61A La2 C65A -68.5(6)
C60A C61A La2 C65A 171.9(4)
C62A C61A La2 C65A 62.9(4)
La6 C61A La2 C65A 104.2(4)
La4 C61A La2 C65A 69.6(3)
C69A C61A La2 C66A -38.2(6)
C60A C61A La2 C66A -157.8(4)
C62A C61A La2 C66A 93.2(4)
La6 C61A La2 C66A 134.5(4)
La4 C61A La2 C66A 99.9(3)
C69A C61A La2 C72A 32.9(5)
C60A C61A La2 C72A -86.7(3)
C62A C61A La2 C72A 164.3(3)
La6 C61A La2 C72A -154.3(4)
La4 C61A La2 C72A 171.0(3)
C69A C61A La2 C52A -24.3(6)
C60A C61A La2 C52A -143.9(3)
C62A C61A La2 C52A 107.1(3)
La6 C61A La2 C52A 148.4(4)
La4 C61A La2 C52A 113.8(3)
C69A C61A La2 C63A -102.7(5)
C60A C61A La2 C63A 137.7(3)
C62A C61A La2 C63A 28.7(3)
La6 C61A La2 C63A 70.0(4)
La4 C61A La2 C63A 35.4(2)
C66A C52A La2 C67A -36.3(5)
C53A C52A La2 C67A 90.7(4)
C51A C52A La2 C67A -160.8(5)
C66A C52A La2 C68A -19.2(6)
C53A C52A La2 C68A 107.9(3)
C51A C52A La2 C68A -143.6(4)
C66A C52A La2 C69A -39.9(6)
C53A C52A La2 C69A 87.2(3)
C51A C52A La2 C69A -164.3(4)
C66A C52A La2 C70A -72.2(6)
C53A C52A La2 C70A 54.9(3)
C51A C52A La2 C70A 163.4(4)
C66A C52A La2 C64A 14.5(6)
C53A C52A La2 C64A 141.5(3)
C51A C52A La2 C64A -109.9(4)
C66A C52A La2 C71A -73.4(6)
C53A C52A La2 C71A 53.6(3)
C51A C52A La2 C71A 162.2(4)
C66A C52A La2 C65A 31.2(5)
C53A C52A La2 C65A 158.2(4)
C51A C52A La2 C65A -93.3(4)
C53A C52A La2 C66A 127.0(6)
C51A C52A La2 C66A -124.4(7)
C66A C52A La2 C72A -105.4(5)
C53A C52A La2 C72A 21.6(3)
C51A C52A La2 C72A 130.2(3)
C66A C52A La2 C61A -27.5(6)
C53A C52A La2 C61A 99.5(3)
C51A C52A La2 C61A -151.9(3)
C66A C52A La2 C63A 28.1(6)
C53A C52A La2 C63A 155.2(3)
C51A C52A La2 C63A -96.3(3)
C64A C63A La2 C67A 18.5(5)
C47A C63A La2 C67A 135.4(4)
C62A C63A La2 C67A -115.9(4)
La4 C63A La2 C67A 155.5(4)
La6 C63A La2 C67A -144.0(3)
C64A C63A La2 C68A 35.6(5)
C47A C63A La2 C68A 152.5(4)
C62A C63A La2 C68A -98.8(4)
La4 C63A La2 C68A 172.6(5)
La6 C63A La2 C68A -127.0(4)
C64A C63A La2 C69A 73.3(6)
C47A C63A La2 C69A -169.8(4)
C62A C63A La2 C69A -61.1(4)
La4 C63A La2 C69A -149.8(4)
La6 C63A La2 C69A -89.3(3)
C64A C63A La2 C70A 71.2(5)
C47A C63A La2 C70A -171.8(3)
C62A C63A La2 C70A -63.2(3)
La4 C63A La2 C70A -151.8(4)
La6 C63A La2 C70A -91.3(3)
C47A C63A La2 C64A 116.9(7)
C62A C63A La2 C64A -134.4(6)
La4 C63A La2 C64A 137.0(7)
La6 C63A La2 C64A -162.5(6)
C64A C63A La2 C71A 40.7(6)
C47A C63A La2 C71A 157.6(3)
C62A C63A La2 C71A -93.7(4)
La4 C63A La2 C71A 177.7(4)
La6 C63A La2 C71A -121.8(3)
C64A C63A La2 C65A -32.0(5)
C47A C63A La2 C65A 85.0(4)
C62A C63A La2 C65A -166.4(4)
La4 C63A La2 C65A 105.0(4)
La6 C63A La2 C65A 165.5(4)
C64A C63A La2 C66A -15.6(6)
C47A C63A La2 C66A 101.4(4)
C62A C63A La2 C66A -150.0(4)
La4 C63A La2 C66A 121.4(4)
La6 C63A La2 C66A -178.1(3)
C64A C63A La2 C72A 30.4(6)
C47A C63A La2 C72A 147.3(3)
C62A C63A La2 C72A -104.0(3)
La4 C63A La2 C72A 167.4(3)
La6 C63A La2 C72A -132.1(3)
C64A C63A La2 C61A 105.5(5)
C47A C63A La2 C61A -137.5(3)
C62A C63A La2 C61A -28.9(3)
La4 C63A La2 C61A -117.5(4)
La6 C63A La2 C61A -57.0(3)
C64A C63A La2 C52A -29.0(5)
C47A C63A La2 C52A 87.9(3)
C62A C63A La2 C52A -163.4(3)
La4 C63A La2 C52A 108.0(4)
La6 C63A La2 C52A 168.4(3)
C19A C6A La3 La5 74.6(12)
C3B C6A La3 La5 -122.4(11)
C5A C6A La3 La5 -56.8(11)
C1B C6A La3 La5 -5.8(11)
C14B C6A La3 La5 114.3(11)
C7A C6A La3 La5 -158.4(10)
La1 C6A La3 La5 -106.4(10)
C19A C6A La3 C2A 126.9(6)
C3B C6A La3 C2A -70.1(5)
C5A C6A La3 C2A -4.5(6)
C1B C6A La3 C2A 46.5(6)
C14B C6A La3 C2A 166.6(6)
C7A C6A La3 C2A -106.2(4)
La1 C6A La3 C2A -54.1(3)
La5 C6A La3 C2A 52.3(9)
C19A C6A La3 C4A 165.1(7)
C3B C6A La3 C4A -32.0(5)
C5A C6A La3 C4A 33.7(5)
C1B C6A La3 C4A 84.7(5)
C14B C6A La3 C4A -155.2(7)
C7A C6A La3 C4A -68.0(4)
La1 C6A La3 C4A -15.9(4)
La5 C6A La3 C4A 90.5(10)
C19A C6A La3 La4 -95.0(8)
C3B C6A La3 La4 67.9(7)
C5A C6A La3 La4 133.5(6)
C1B C6A La3 La4 -175.5(6)
C14B C6A La3 La4 -55.4(8)
C7A C6A La3 La4 31.9(7)
La1 C6A La3 La4 83.9(6)
La5 C6A La3 La4 -169.7(13)
C19A C6A La3 La6 -96.9(7)
C3B C6A La3 La6 66.0(6)
C5A C6A La3 La6 131.7(5)
C1B C6A La3 La6 -177.3(5)
C14B C6A La3 La6 -57.2(7)
C7A C6A La3 La6 30.0(6)
La1 C6A La3 La6 82.1(4)
La5 C6A La3 La6 -171.5(12)
C19B C2A La3 La5 18.9(9)
C3A C2A La3 La5 -140.3(8)
C5B C2A La3 La5 151.9(8)
C1A C2A La3 La5 97.7(8)
C14A C2A La3 La5 -20.9(8)
C7B C2A La3 La5 -105.5(8)
La1 C2A La3 La5 -105.7(8)
C19B C2A La3 C6A -128.4(7)
C3A C2A La3 C6A 72.4(6)
C5B C2A La3 C6A 4.6(6)
C1A C2A La3 C6A -49.6(5)
C14A C2A La3 C6A -168.2(5)
C7B C2A La3 C6A 107.3(5)
La1 C2A La3 C6A 107.0(4)
La5 C2A La3 C6A -147.3(7)
C19B C2A La3 C4A -169.8(8)
C3A C2A La3 C4A 31.0(5)
C5B C2A La3 C4A -36.8(5)
C1A C2A La3 C4A -91.0(5)
C14A C2A La3 C4A 150.4(6)
C7B C2A La3 C4A 65.8(5)
La1 C2A La3 C4A 65.6(4)
La5 C2A La3 C4A 171.3(7)
C19B C2A La3 La4 73.5(7)
C3A C2A La3 La4 -85.7(5)
C5B C2A La3 La4 -153.5(5)
C1A C2A La3 La4 152.3(4)
C14A C2A La3 La4 33.8(5)
C7B C2A La3 La4 -50.8(5)
La1 C2A La3 La4 -51.1(3)
La5 C2A La3 La4 54.6(6)
C19B C2A La3 La6 84.6(7)
C3A C2A La3 La6 -74.6(5)
C5B C2A La3 La6 -142.4(5)
C1A C2A La3 La6 163.3(4)
C14A C2A La3 La6 44.8(6)
C7B C2A La3 La6 -39.8(5)
La1 C2A La3 La6 -40.0(3)
La5 C2A La3 La6 65.7(6)
C3B C4A La3 La5 170.8(9)
C3A C4A La3 La5 -21.6(9)
C8B C4A La3 La5 -60.8(9)
C8A C4A La3 La5 -148.8(9)
C5A C4A La3 La5 101.0(8)
C5B C4A La3 La5 43.5(8)
La1 C4A La3 La5 -65.0(7)
C3B C4A La3 C6A 35.8(6)
C3A C4A La3 C6A -156.6(6)
C8B C4A La3 C6A 164.3(6)
C8A C4A La3 C6A 76.2(6)
C5A C4A La3 C6A -34.0(4)
C5B C4A La3 C6A -91.5(5)
La1 C4A La3 C6A 160.0(5)
C3B C4A La3 C2A 161.8(7)
C3A C4A La3 C2A -30.6(5)
C8B C4A La3 C2A -69.8(5)
C8A C4A La3 C2A -157.8(6)
C5A C4A La3 C2A 92.0(5)
C5B C4A La3 C2A 34.4(4)
La1 C4A La3 C2A -74.0(4)
C3B C4A La3 La4 -106.2(6)
C3A C4A La3 La4 61.4(6)
C8B C4A La3 La4 22.2(6)
C8A C4A La3 La4 -65.8(6)
C5A C4A La3 La4 -176.0(4)
C5B C4A La3 La4 126.4(5)
La1 C4A La3 La4 18.0(3)
C3B C4A La3 La6 -93.0(7)
C3A C4A La3 La6 74.7(6)
C8B C4A La3 La6 35.5(6)
C8A C4A La3 La6 -52.6(6)
C5A C4A La3 La6 -162.8(4)
C5B C4A La3 La6 139.7(5)
La1 C4A La3 La6 31.2(3)
C64A C63A La4 La6 126.8(6)
C47A C63A La4 La6 -113.4(4)
C62A C63A La4 La6 -1.8(4)
La2 C63A La4 La6 87.2(4)
C47A C63A La4 C64A 119.8(6)
C62A C63A La4 C64A -128.6(6)
La6 C63A La4 C64A -126.8(6)
La2 C63A La4 C64A -39.6(6)
C64A C63A La4 C47A -119.8(6)
C62A C63A La4 C47A 111.6(4)
La6 C63A La4 C47A 113.4(4)
La2 C63A La4 C47A -159.4(4)
C64A C63A La4 C62A 128.6(6)
C47A C63A La4 C62A -111.6(4)
La6 C63A La4 C62A 1.8(4)
La2 C63A La4 C62A 89.0(4)
C64A C63A La4 C65A -27.1(5)
C47A C63A La4 C65A 92.8(4)
C62A C63A La4 C65A -155.7(4)
La6 C63A La4 C65A -153.9(4)
La2 C63A La4 C65A -66.7(4)
C64A C63A La4 C49A -61.8(5)
C47A C63A La4 C49A 58.1(4)
C62A C63A La4 C49A 169.7(4)
La6 C63A La4 C49A 171.4(4)
La2 C63A La4 C49A -101.4(4)
C64A C63A La4 C48A -92.1(5)
C47A C63A La4 C48A 27.7(3)
C62A C63A La4 C48A 139.3(4)
La6 C63A La4 C48A 141.1(4)
La2 C63A La4 C48A -131.7(3)
C64A C63A La4 C68A 33.1(4)
C47A C63A La4 C68A 152.9(4)
C62A C63A La4 C68A -95.5(4)
La6 C63A La4 C68A -93.8(4)
La2 C63A La4 C68A -6.5(4)
C64A C63A La4 C61A 96.4(5)
C47A C63A La4 C61A -143.8(3)
C62A C63A La4 C61A -32.2(3)
La6 C63A La4 C61A -30.4(3)
La2 C63A La4 C61A 56.8(3)
C64A C63A La4 C69A 65.7(5)
C47A C63A La4 C69A -174.4(4)
C62A C63A La4 C69A -62.8(3)
La6 C63A La4 C69A -61.1(4)
La2 C63A La4 C69A 26.2(4)
C64A C63A La4 C66A -8.8(5)
C47A C63A La4 C66A 111.0(4)
C62A C63A La4 C66A -137.4(4)
La6 C63A La4 C66A -135.6(4)
La2 C63A La4 C66A -48.4(3)
C63A C64A La4 La6 -54.4(6)
C68A C64A La4 La6 66.5(7)
C65A C64A La4 La6 170.1(6)
La2 C64A La4 La6 94.1(4)
C68A C64A La4 C63A 120.9(8)
C65A C64A La4 C63A -135.4(8)
La2 C64A La4 C63A 148.5(5)
La6 C64A La4 C63A 54.4(6)
C63A C64A La4 C47A 36.7(4)
C68A C64A La4 C47A 157.6(6)
C65A C64A La4 C47A -98.8(6)
La2 C64A La4 C47A -174.8(3)
La6 C64A La4 C47A 91.1(5)
C63A C64A La4 C62A -31.3(4)
C68A C64A La4 C62A 89.7(5)
C65A C64A La4 C62A -166.7(6)
La2 C64A La4 C62A 117.3(3)
La6 C64A La4 C62A 23.2(4)
C63A C64A La4 C65A 135.4(8)
C68A C64A La4 C65A -103.6(8)
La2 C64A La4 C65A -76.0(5)
La6 C64A La4 C65A -170.1(6)
C63A C64A La4 C49A 105.9(6)
C68A C64A La4 C49A -133.2(6)
C65A C64A La4 C49A -29.6(5)
La2 C64A La4 C49A -105.6(3)
La6 C64A La4 C49A 160.3(5)
C63A C64A La4 C48A 72.2(5)
C68A C64A La4 C48A -166.9(6)
C65A C64A La4 C48A -63.2(5)
La2 C64A La4 C48A -139.3(3)
La6 C64A La4 C48A 126.6(5)
C63A C64A La4 C68A -120.9(8)
C65A C64A La4 C68A 103.6(7)
La2 C64A La4 C68A 27.6(6)
La6 C64A La4 C68A -66.5(7)
C63A C64A La4 C61A -66.7(5)
C68A C64A La4 C61A 54.2(5)
C65A C64A La4 C61A 157.9(6)
La2 C64A La4 C61A 81.8(3)
La6 C64A La4 C61A -12.3(4)
C63A C64A La4 C69A -96.1(5)
C68A C64A La4 C69A 24.9(5)
C65A C64A La4 C69A 128.5(5)
La2 C64A La4 C69A 52.5(2)
La6 C64A La4 C69A -41.6(4)
C63A C64A La4 C66A 169.0(7)
C68A C64A La4 C66A -70.1(6)
C65A C64A La4 C66A 33.6(4)
La2 C64A La4 C66A -42.5(4)
La6 C64A La4 C66A -136.6(5)
C43B C47A La4 La6 -55.9(5)
C48A C47A La4 La6 -163.0(5)
C63A C47A La4 La6 66.3(5)
C46A C47A La4 La6 -40.1(6)
C43B C47A La4 C63A -122.2(5)
C48A C47A La4 C63A 130.7(5)
C46A C47A La4 C63A -106.5(6)
La6 C47A La4 C63A -66.3(5)
C43B C47A La4 C64A -156.9(5)
C48A C47A La4 C64A 96.0(4)
C63A C47A La4 C64A -34.7(4)
C46A C47A La4 C64A -141.2(6)
La6 C47A La4 C64A -101.0(4)
C43B C47A La4 C62A -82.2(5)
C48A C47A La4 C62A 170.7(4)
C63A C47A La4 C62A 40.0(2)
C46A C47A La4 C62A -66.5(5)
La6 C47A La4 C62A -26.4(4)
C43B C47A La4 C65A 165.4(4)
C48A C47A La4 C65A 58.3(4)
C63A C47A La4 C65A -72.4(4)
C46A C47A La4 C65A -178.9(6)
La6 C47A La4 C65A -138.7(4)
C43B C47A La4 C49A 129.6(4)
C48A C47A La4 C49A 22.5(4)
C63A C47A La4 C49A -108.2(4)
C46A C47A La4 C49A 145.4(6)
La6 C47A La4 C49A -174.5(4)
C43B C47A La4 C48A 107.1(4)
C63A C47A La4 C48A -130.7(5)
C46A C47A La4 C48A 122.8(7)
La6 C47A La4 C48A 163.0(5)
C43B C47A La4 C68A -145.0(4)
C48A C47A La4 C68A 107.9(4)
C63A C47A La4 C68A -22.8(4)
C46A C47A La4 C68A -129.3(6)
La6 C47A La4 C68A -89.1(4)
C43B C47A La4 C61A -91.5(4)
C48A C47A La4 C61A 161.4(3)
C63A C47A La4 C61A 30.7(3)
C46A C47A La4 C61A -75.8(6)
La6 C47A La4 C61A -35.6(3)
C43B C47A La4 C69A -116.9(4)
C48A C47A La4 C69A 136.0(4)
C63A C47A La4 C69A 5.3(4)
C46A C47A La4 C69A -101.2(6)
La6 C47A La4 C69A -61.0(4)
C43B C47A La4 C66A 166.2(4)
C48A C47A La4 C66A 59.1(4)
C63A C47A La4 C66A -71.6(4)
C46A C47A La4 C66A -178.1(6)
La6 C47A La4 C66A -137.9(4)
C45A C62A La4 La6 -74.8(7)
C45B C62A La4 La6 -50.1(5)
C61A C62A La4 La6 55.6(5)
C63A C62A La4 La6 177.5(6)
La2 C62A La4 La6 63.8(5)
C45A C62A La4 C63A 107.7(5)
C45B C62A La4 C63A 132.4(5)
C61A C62A La4 C63A -122.0(5)
La6 C62A La4 C63A -177.5(6)
La2 C62A La4 C63A -113.7(4)
C45A C62A La4 C64A 137.9(5)
C45B C62A La4 C64A 162.5(5)
C61A C62A La4 C64A -91.8(4)
C63A C62A La4 C64A 30.2(4)
La6 C62A La4 C64A -147.4(6)
La2 C62A La4 C64A -83.5(4)
C45A C62A La4 C47A 66.9(4)
C45B C62A La4 C47A 91.6(4)
C61A C62A La4 C47A -162.7(4)
C63A C62A La4 C47A -40.7(3)
La6 C62A La4 C47A 141.7(6)
La2 C62A La4 C47A -154.4(4)
C45A C62A La4 C65A 130.0(5)
C45B C62A La4 C65A 154.6(4)
C61A C62A La4 C65A -99.7(4)
C63A C62A La4 C65A 22.3(4)
La6 C62A La4 C65A -155.3(5)
La2 C62A La4 C65A -91.4(4)
C45A C62A La4 C49A 96.8(5)
C45B C62A La4 C49A 121.4(4)
C61A C62A La4 C49A -132.9(4)
C63A C62A La4 C49A -10.9(4)
La6 C62A La4 C49A 171.5(5)
La2 C62A La4 C49A -124.6(4)
C45A C62A La4 C48A 72.0(5)
C45B C62A La4 C48A 96.7(4)
C61A C62A La4 C48A -157.6(3)
C63A C62A La4 C48A -35.6(3)
La6 C62A La4 C48A 146.8(5)
La2 C62A La4 C48A -149.3(4)
C45A C62A La4 C68A 173.5(5)
C45B C62A La4 C68A -161.8(4)
C61A C62A La4 C68A -56.1(3)
C63A C62A La4 C68A 65.8(3)
La6 C62A La4 C68A -111.7(5)
La2 C62A La4 C68A -47.8(3)
C45A C62A La4 C61A -130.3(6)
C45B C62A La4 C61A -105.7(3)
C63A C62A La4 C61A 122.0(5)
La6 C62A La4 C61A -55.6(5)
La2 C62A La4 C61A 8.3(4)
C45A C62A La4 C69A -154.6(5)
C45B C62A La4 C69A -129.9(4)
C61A C62A La4 C69A -24.3(3)
C63A C62A La4 C69A 97.7(4)
La6 C62A La4 C69A -79.9(5)
La2 C62A La4 C69A -16.0(4)
C45A C62A La4 C66A 155.4(5)
C45B C62A La4 C66A -179.9(4)
C61A C62A La4 C66A -74.2(4)
C63A C62A La4 C66A 47.8(4)
La6 C62A La4 C66A -129.8(5)
La2 C62A La4 C66A -65.9(3)
C66A C65A La4 La6 97.9(9)
C64A C65A La4 La6 -14.6(9)
C49A C65A La4 La6 -143.9(8)
La2 C65A La4 La6 90.5(7)
C66A C65A La4 C63A 138.9(6)
C64A C65A La4 C63A 26.5(5)
C49A C65A La4 C63A -102.8(5)
La2 C65A La4 C63A 131.5(3)
C66A C65A La4 C64A 112.5(8)
C49A C65A La4 C64A -129.3(8)
La2 C65A La4 C64A 105.1(6)
C66A C65A La4 C47A 178.3(6)
C64A C65A La4 C47A 65.9(5)
C49A C65A La4 C47A -63.4(5)
La2 C65A La4 C47A 171.0(3)
C66A C65A La4 C62A 124.5(5)
C64A C65A La4 C62A 12.1(6)
C49A C65A La4 C62A -117.2(5)
La2 C65A La4 C62A 117.2(3)
C66A C65A La4 C49A -118.2(8)
C64A C65A La4 C49A 129.3(8)
La2 C65A La4 C49A -125.6(5)
C66A C65A La4 C48A -148.3(7)
C64A C65A La4 C48A 99.2(6)
C49A C65A La4 C48A -30.1(4)
La2 C65A La4 C48A -155.7(3)
C66A C65A La4 C68A 71.2(6)
C64A C65A La4 C68A -41.3(5)
C49A C65A La4 C68A -170.6(7)
La2 C65A La4 C68A 63.8(4)
C66A C65A La4 C61A 91.3(6)
C64A C65A La4 C61A -21.2(6)
C49A C65A La4 C61A -150.5(5)
La2 C65A La4 C61A 83.9(3)
C66A C65A La4 C69A 70.6(6)
C64A C65A La4 C69A -41.9(5)
C49A C65A La4 C69A -171.2(5)
La2 C65A La4 C69A 63.2(2)
C64A C65A La4 C66A -112.5(8)
C49A C65A La4 C66A 118.2(8)
La2 C65A La4 C66A -7.4(6)
C48A C49A La4 La6 -37.8(13)
C50A C49A La4 La6 -160.6(10)
C65A C49A La4 La6 87.7(12)
La2 C49A La4 La6 145.7(12)
C48A C49A La4 C63A -59.9(5)
C50A C49A La4 C63A 177.2(6)
C65A C49A La4 C63A 65.5(5)
La2 C49A La4 C63A 123.5(3)
C48A C49A La4 C64A -94.7(5)
C50A C49A La4 C64A 142.5(6)
C65A C49A La4 C64A 30.7(5)
La2 C49A La4 C64A 88.8(4)
C48A C49A La4 C47A -23.7(4)
C50A C49A La4 C47A -146.6(6)
C65A C49A La4 C47A 101.7(5)
La2 C49A La4 C47A 159.7(4)
C48A C49A La4 C62A -53.3(6)
C50A C49A La4 C62A -176.1(5)
C65A C49A La4 C62A 72.2(5)
La2 C49A La4 C62A 130.2(4)
C48A C49A La4 C65A -125.4(7)
C50A C49A La4 C65A 111.7(7)
La2 C49A La4 C65A 58.0(5)
C50A C49A La4 C48A -122.8(8)
C65A C49A La4 C48A 125.4(7)
La2 C49A La4 C48A -176.6(5)
C48A C49A La4 C68A -117.9(5)
C50A C49A La4 C68A 119.2(5)
C65A C49A La4 C68A 7.5(5)
La2 C49A La4 C68A 65.5(3)
C48A C49A La4 C61A -85.4(6)
C50A C49A La4 C61A 151.8(5)
C65A C49A La4 C61A 40.0(6)
La2 C49A La4 C61A 98.0(4)
C48A C49A La4 C69A -115.6(5)
C50A C49A La4 C69A 121.6(5)
C65A C49A La4 C69A 9.9(6)
La2 C49A La4 C69A 67.9(3)
C48A C49A La4 C66A -157.0(6)
C50A C49A La4 C66A 80.2(5)
C65A C49A La4 C66A -31.5(4)
La2 C49A La4 C66A 26.5(4)
C49A C48A La4 La6 162.1(6)
C47A C48A La4 La6 21.8(6)
C29A C48A La4 La6 -81.5(7)
C49A C48A La4 C63A 109.4(5)
C47A C48A La4 C63A -30.9(3)
C29A C48A La4 C63A -134.3(4)
C49A C48A La4 C64A 71.4(5)
C47A C48A La4 C64A -68.9(4)
C29A C48A La4 C64A -172.2(5)
C49A C48A La4 C47A 140.3(7)
C29A C48A La4 C47A -103.4(4)
C49A C48A La4 C62A 132.3(5)
C47A C48A La4 C62A -8.0(4)
C29A C48A La4 C62A -111.4(4)
C49A C48A La4 C65A 33.1(5)
C47A C48A La4 C65A -107.2(5)
C29A C48A La4 C65A 149.5(5)
C47A C48A La4 C49A -140.3(7)
C29A C48A La4 C49A 116.4(7)
C49A C48A La4 C68A 64.2(6)
C47A C48A La4 C68A -76.1(4)
C29A C48A La4 C68A -179.4(4)
C49A C48A La4 C61A 118.1(5)
C47A C48A La4 C61A -22.2(4)
C29A C48A La4 C61A -125.5(4)
C49A C48A La4 C69A 83.8(6)
C47A C48A La4 C69A -56.5(4)
C29A C48A La4 C69A -159.9(4)
C49A C48A La4 C66A 18.5(5)
C47A C48A La4 C66A -121.8(4)
C29A C48A La4 C66A 134.8(4)
C67A C68A La4 La6 128.9(6)
C69A C68A La4 La6 18.5(6)
C64A C68A La4 La6 -116.7(7)
La2 C68A La4 La6 93.2(4)
C67A C68A La4 C63A -150.0(5)
C69A C68A La4 C63A 99.6(6)
C64A C68A La4 C63A -35.6(5)
La2 C68A La4 C63A 174.3(4)
La6 C68A La4 C63A 81.1(5)
C67A C68A La4 C64A -114.4(7)
C69A C68A La4 C64A 135.2(10)
La2 C68A La4 C64A -150.1(6)
La6 C68A La4 C64A 116.7(7)
C67A C68A La4 C47A -134.0(4)
C69A C68A La4 C47A 115.6(5)
C64A C68A La4 C47A -19.6(5)
La2 C68A La4 C47A -169.7(3)
La6 C68A La4 C47A 97.1(4)
C67A C68A La4 C62A 170.3(5)
C69A C68A La4 C62A 59.9(5)
C64A C68A La4 C62A -75.3(5)
La2 C68A La4 C62A 134.5(3)
La6 C68A La4 C62A 41.4(4)
C67A C68A La4 C65A -68.4(4)
C69A C68A La4 C65A -178.8(7)
C64A C68A La4 C65A 45.9(5)
La2 C68A La4 C65A -104.2(4)
La6 C68A La4 C65A 162.6(5)
C67A C68A La4 C49A -73.8(5)
C69A C68A La4 C49A 175.8(6)
C64A C68A La4 C49A 40.6(5)
La2 C68A La4 C49A -109.5(3)
La6 C68A La4 C49A 157.3(5)
C67A C68A La4 C48A -101.8(5)
C69A C68A La4 C48A 147.8(5)
C64A C68A La4 C48A 12.6(6)
La2 C68A La4 C48A -137.6(3)
La6 C68A La4 C48A 129.3(5)
C67A C68A La4 C61A 136.2(5)
C69A C68A La4 C61A 25.8(5)
C64A C68A La4 C61A -109.4(6)
La2 C68A La4 C61A 100.4(3)
La6 C68A La4 C61A 7.3(4)
C67A C68A La4 C69A 110.4(7)
C64A C68A La4 C69A -135.2(10)
La2 C68A La4 C69A 74.6(5)
La6 C68A La4 C69A -18.5(6)
C67A C68A La4 C66A -31.7(3)
C69A C68A La4 C66A -142.2(7)
C64A C68A La4 C66A 82.6(5)
La2 C68A La4 C66A -67.5(4)
La6 C68A La4 C66A -160.7(5)
C69A C61A La4 La6 140.0(9)
C60A C61A La4 La6 22.1(7)
C62A C61A La4 La6 -85.8(7)
La2 C61A La4 La6 101.6(7)
C69A C61A La4 C63A -98.5(5)
C60A C61A La4 C63A 143.6(4)
C62A C61A La4 C63A 35.8(3)
La6 C61A La4 C63A 121.5(7)
La2 C61A La4 C63A -136.8(3)
C69A C61A La4 C64A -60.6(5)
C60A C61A La4 C64A -178.5(5)
C62A C61A La4 C64A 73.6(4)
La6 C61A La4 C64A 159.4(7)
La2 C61A La4 C64A -99.0(3)
C69A C61A La4 C47A -119.4(5)
C60A C61A La4 C47A 122.7(4)
C62A C61A La4 C47A 14.8(4)
La6 C61A La4 C47A 100.6(7)
La2 C61A La4 C47A -157.8(3)
C69A C61A La4 C62A -134.2(6)
C60A C61A La4 C62A 107.9(4)
La6 C61A La4 C62A 85.8(7)
La2 C61A La4 C62A -172.6(4)
C69A C61A La4 C65A -47.5(6)
C60A C61A La4 C65A -165.4(4)
C62A C61A La4 C65A 86.8(4)
La6 C61A La4 C65A 172.5(7)
La2 C61A La4 C65A -85.8(3)
C69A C61A La4 C49A -69.5(6)
C60A C61A La4 C49A 172.6(4)
C62A C61A La4 C49A 64.8(4)
La6 C61A La4 C49A 150.5(8)
La2 C61A La4 C49A -107.8(4)
C69A C61A La4 C48A -107.5(5)
C60A C61A La4 C48A 134.6(4)
C62A C61A La4 C48A 26.8(4)
La6 C61A La4 C48A 112.5(7)
La2 C61A La4 C48A -145.8(3)
C69A C61A La4 C68A -27.5(5)
C60A C61A La4 C68A -145.5(5)
C62A C61A La4 C68A 106.7(4)
La6 C61A La4 C68A -167.6(7)
La2 C61A La4 C68A -65.9(3)
C60A C61A La4 C69A -117.9(7)
C62A C61A La4 C69A 134.2(6)
La6 C61A La4 C69A -140.0(9)
La2 C61A La4 C69A -38.4(5)
C69A C61A La4 C66A -18.3(6)
C60A C61A La4 C66A -136.2(4)
C62A C61A La4 C66A 116.0(4)
La6 C61A La4 C66A -158.3(7)
La2 C61A La4 C66A -56.6(3)
C61A C69A La4 La6 -25.8(6)
C68A C69A La4 La6 -158.5(7)
C70A C69A La4 La6 95.7(7)
La2 C69A La4 La6 110.3(5)
C61A C69A La4 C63A 67.6(5)
C68A C69A La4 C63A -65.1(5)
C70A C69A La4 C63A -170.9(5)
La6 C69A La4 C63A 93.4(5)
La2 C69A La4 C63A -156.3(3)
C61A C69A La4 C64A 106.0(5)
C68A C69A La4 C64A -26.7(6)
C70A C69A La4 C64A -132.5(5)
La6 C69A La4 C64A 131.8(5)
La2 C69A La4 C64A -117.9(3)
C61A C69A La4 C47A 64.2(5)
C68A C69A La4 C47A -68.6(6)
C70A C69A La4 C47A -174.3(5)
La6 C69A La4 C47A 90.0(5)
La2 C69A La4 C47A -159.7(3)
C61A C69A La4 C62A 27.9(4)
C68A C69A La4 C62A -104.8(6)
C70A C69A La4 C62A 149.4(6)
La6 C69A La4 C62A 53.8(5)
La2 C69A La4 C62A 164.0(4)
C61A C69A La4 C65A 133.7(6)
C68A C69A La4 C65A 0.9(6)
C70A C69A La4 C65A -104.8(5)
La6 C69A La4 C65A 159.5(6)
La2 C69A La4 C65A -90.2(3)
C61A C69A La4 C49A 128.0(5)
C68A C69A La4 C49A -4.7(6)
C70A C69A La4 C49A -110.5(5)
La6 C69A La4 C49A 153.8(6)
La2 C69A La4 C49A -95.9(3)
C61A C69A La4 C48A 92.3(5)
C68A C69A La4 C48A -40.4(6)
C70A C69A La4 C48A -146.2(5)
La6 C69A La4 C48A 118.1(5)
La2 C69A La4 C48A -131.6(3)
C61A C69A La4 C68A 132.7(8)
C70A C69A La4 C68A -105.8(7)
La6 C69A La4 C68A 158.5(8)
La2 C69A La4 C68A -91.2(6)
C68A C69A La4 C61A -132.7(8)
C70A C69A La4 C61A 121.5(8)
La6 C69A La4 C61A 25.8(6)
La2 C69A La4 C61A 136.1(6)
C61A C69A La4 C66A 161.5(6)
C68A C69A La4 C66A 28.7(5)
C70A C69A La4 C66A -77.0(5)
La6 C69A La4 C66A -172.7(5)
La2 C69A La4 C66A -62.4(3)
C52A C66A La4 La6 118.7(8)
C65A C66A La4 La6 -112.9(8)
C67A C66A La4 La6 2.7(8)
La2 C66A La4 La6 58.5(6)
C52A C66A La4 C63A -165.1(6)
C65A C66A La4 C63A -36.7(6)
C67A C66A La4 C63A 78.9(5)
La2 C66A La4 C63A 134.7(3)
C52A C66A La4 C64A -171.4(7)
C65A C66A La4 C64A -43.0(5)
C67A C66A La4 C64A 72.6(6)
La2 C66A La4 C64A 128.4(5)
C52A C66A La4 C47A -130.1(5)
C65A C66A La4 C47A -1.6(6)
C67A C66A La4 C47A 114.0(5)
La2 C66A La4 C47A 169.8(3)
C52A C66A La4 C62A 168.7(5)
C65A C66A La4 C62A -62.9(6)
C67A C66A La4 C62A 52.7(5)
La2 C66A La4 C62A 108.5(3)
C52A C66A La4 C65A -128.4(9)
C67A C66A La4 C65A 115.6(8)
La2 C66A La4 C65A 171.4(7)
C52A C66A La4 C49A -89.9(6)
C65A C66A La4 C49A 38.5(5)
C67A C66A La4 C49A 154.1(6)
La2 C66A La4 C49A -150.1(4)
C52A C66A La4 C48A -101.8(5)
C65A C66A La4 C48A 26.7(6)
C67A C66A La4 C48A 142.3(5)
La2 C66A La4 C48A -162.0(3)
C52A C66A La4 C68A 146.3(7)
C65A C66A La4 C68A -85.2(6)
C67A C66A La4 C68A 30.4(5)
La2 C66A La4 C68A 86.2(4)
C52A C66A La4 C61A 136.5(5)
C65A C66A La4 C61A -95.1(6)
C67A C66A La4 C61A 20.5(5)
La2 C66A La4 C61A 76.3(3)
C52A C66A La4 C69A 127.6(6)
C65A C66A La4 C69A -104.0(6)
C67A C66A La4 C69A 11.6(5)
La2 C66A La4 C69A 67.4(3)
C6A La3 La5 C2A 58.9(10)
C4A La3 La5 C2A -7.4(6)
La4 La3 La5 C2A -126.8(4)
La6 La3 La5 C2A -127.0(3)
C2A La3 La5 C6A -58.9(10)
C4A La3 La5 C6A -66.3(7)
La4 La3 La5 C6A 174.4(7)
La6 La3 La5 C6A 174.2(8)
C6A La3 La5 La4 -174.4(7)
C2A La3 La5 La4 126.8(4)
C4A La3 La5 La4 119.3(4)
La6 La3 La5 La4 -0.18(14)
C6A La3 La5 La6 -174.2(8)
C2A La3 La5 La6 127.0(3)
C4A La3 La5 La6 119.5(4)
La4 La3 La5 La6 0.18(14)
C19B C2A La5 La3 -159.7(10)
C3A C2A La5 La3 39.0(8)
C5B C2A La5 La3 -27.5(8)
C1A C2A La5 La3 -77.7(7)
C14A C2A La5 La3 158.1(8)
C7B C2A La5 La3 75.5(8)
La1 C2A La5 La3 36.1(5)
C19B C2A La5 C6A -133.5(7)
C3A C2A La5 C6A 65.1(5)
C5B C2A La5 C6A -1.4(6)
C1A C2A La5 C6A -51.6(4)
C14A C2A La5 C6A -175.7(5)
C7B C2A La5 C6A 101.7(5)
La1 C2A La5 C6A 62.2(3)
La3 C2A La5 C6A 26.2(6)
C19B C2A La5 La4 90.0(7)
C3A C2A La5 La4 -71.3(5)
C5B C2A La5 La4 -137.8(5)
C1A C2A La5 La4 172.0(4)
C14A C2A La5 La4 47.8(6)
C7B C2A La5 La4 -34.8(6)
La1 C2A La5 La4 -74.2(3)
La3 C2A La5 La4 -110.3(7)
C19B C2A La5 La6 104.4(7)
C3A C2A La5 La6 -57.0(6)
C5B C2A La5 La6 -123.5(5)
C1A C2A La5 La6 -173.7(4)
C14A C2A La5 La6 62.1(6)
C7B C2A La5 La6 -20.5(6)
La1 C2A La5 La6 -59.9(3)
La3 C2A La5 La6 -96.0(7)
C19A C6A La5 La3 -102.3(12)
C3B C6A La5 La3 56.9(11)
C5A C6A La5 La3 123.0(11)
C1B C6A La5 La3 173.9(12)
C14B C6A La5 La3 -63.1(11)
C7A C6A La5 La3 21.6(10)
La1 C6A La5 La3 48.5(9)
C19A C6A La5 C2A 136.0(7)
C3B C6A La5 C2A -64.8(5)
C5A C6A La5 C2A 1.3(5)
C1B C6A La5 C2A 52.2(6)
C14B C6A La5 C2A 175.2(6)
C7A C6A La5 C2A -100.1(4)
La3 C6A La5 C2A -121.7(10)
La1 C6A La5 C2A -73.2(3)
C19A C6A La5 La4 -94.8(7)
C3B C6A La5 La4 64.4(6)
C5A C6A La5 La4 130.4(5)
C1B C6A La5 La4 -178.7(5)
C14B C6A La5 La4 -55.7(7)
C7A C6A La5 La4 29.0(5)
La3 C6A La5 La4 7.4(9)
La1 C6A La5 La4 56.0(3)
C19A C6A La5 La6 -95.6(7)
C3B C6A La5 La6 63.6(5)
C5A C6A La5 La6 129.7(5)
C1B C6A La5 La6 -179.4(5)
C14B C6A La5 La6 -56.4(6)
C7A C6A La5 La6 28.3(5)
La3 C6A La5 La6 6.7(9)
La1 C6A La5 La6 55.2(3)
La6 La4 La5 La3 0.9(6)
C63A La4 La5 La3 -80.0(7)
C64A La4 La5 La3 176.7(11)
C47A La4 La5 La3 -99.7(6)
C62A La4 La5 La3 -26.6(6)
C65A La4 La5 La3 172.6(6)
C49A La4 La5 La3 -161.7(6)
C48A La4 La5 La3 -129.7(6)
C68A La4 La5 La3 96.1(7)
C61A La4 La5 La3 16.3(6)
C69A La4 La5 La3 53.3(6)
C66A La4 La5 La3 143.6(6)
La6 La4 La5 C2A 110.1(4)
C63A La4 La5 C2A 29.3(6)
C64A La4 La5 C2A -74.1(10)
C47A La4 La5 C2A 9.6(3)
C62A La4 La5 C2A 82.7(3)
C65A La4 La5 C2A -78.1(4)
C49A La4 La5 C2A -52.4(3)
C48A La4 La5 C2A -20.5(3)
C68A La4 La5 C2A -154.6(4)
C61A La4 La5 C2A 125.6(3)
C69A La4 La5 C2A 162.6(3)
C66A La4 La5 C2A -107.2(3)
La6 La4 La5 C6A -3.0(5)
C63A La4 La5 C6A -83.9(5)
C64A La4 La5 C6A 172.8(9)
C47A La4 La5 C6A -103.6(3)
C62A La4 La5 C6A -30.5(4)
C65A La4 La5 C6A 168.7(4)
C49A La4 La5 C6A -165.6(3)
C48A La4 La5 C6A -133.6(3)
C68A La4 La5 C6A 92.3(5)
C61A La4 La5 C6A 12.5(4)
C69A La4 La5 C6A 49.4(4)
C66A La4 La5 C6A 139.7(3)
C63A La4 La5 La6 -80.9(6)
C64A La4 La5 La6 175.8(11)
C47A La4 La5 La6 -100.6(4)
C62A La4 La5 La6 -27.5(4)
C65A La4 La5 La6 171.7(5)
C49A La4 La5 La6 -162.6(5)
C48A La4 La5 La6 -130.6(4)
C68A La4 La5 La6 95.3(5)
C61A La4 La5 La6 15.5(4)
C69A La4 La5 La6 52.4(4)
C66A La4 La5 La6 142.7(5)
C63A La4 La6 C62A 1.5(4)
C64A La4 La6 C62A 29.8(5)
C47A La4 La6 C62A -32.6(4)
C65A La4 La6 C62A 38.5(8)
C49A La4 La6 C62A -20.3(13)
C48A La4 La6 C62A -44.4(6)
C68A La4 La6 C62A 59.5(4)
C61A La4 La6 C62A 49.5(4)
C69A La4 La6 C62A 70.2(4)
C66A La4 La6 C62A 80.0(7)
C63A La4 La6 C61A -48.1(6)
C64A La4 La6 C61A -19.8(7)
C47A La4 La6 C61A -82.1(6)
C62A La4 La6 C61A -49.5(4)
C65A La4 La6 C61A -11.0(11)
C49A La4 La6 C61A -69.8(12)
C48A La4 La6 C61A -93.9(6)
C68A La4 La6 C61A 10.0(6)
C69A La4 La6 C61A 20.6(4)
C66A La4 La6 C61A 30.5(10)
C64A La4 La6 C63A 28.3(3)
C47A La4 La6 C63A -34.0(2)
C62A La4 La6 C63A -1.5(4)
C65A La4 La6 C63A 37.0(6)
C49A La4 La6 C63A -21.8(10)
C48A La4 La6 C63A -45.9(4)
C68A La4 La6 C63A 58.0(3)
C61A La4 La6 C63A 48.1(6)
C69A La4 La6 C63A 68.7(3)
C66A La4 La6 C63A 78.6(5)
C63A La4 La6 C60A -89.4(15)
C64A La4 La6 C60A -61.1(16)
C47A La4 La6 C60A -123.5(15)
C62A La4 La6 C60A -90.9(15)
C65A La4 La6 C60A -52.4(19)
C49A La4 La6 C60A -111.2(16)
C48A La4 La6 C60A -135.3(13)
C68A La4 La6 C60A -31.4(15)
C61A La4 La6 C60A -41.4(11)
C69A La4 La6 C60A -20.7(13)
C66A La4 La6 C60A -10.9(19)
C63A La4 La6 C69A -68.7(3)
C64A La4 La6 C69A -40.4(4)
C47A La4 La6 C69A -102.7(4)
C62A La4 La6 C69A -70.2(4)
C65A La4 La6 C69A -31.7(8)
C49A La4 La6 C69A -90.5(10)
C48A La4 La6 C69A -114.6(4)
C68A La4 La6 C69A -10.7(4)
C61A La4 La6 C69A -20.6(4)
C66A La4 La6 C69A 9.9(7)
C63A La4 La6 C47A 34.0(2)
C64A La4 La6 C47A 62.3(3)
C62A La4 La6 C47A 32.6(4)
C65A La4 La6 C47A 71.1(6)
C49A La4 La6 C47A 12.3(10)
C48A La4 La6 C47A -11.9(3)
C68A La4 La6 C47A 92.1(3)
C61A La4 La6 C47A 82.1(6)
C69A La4 La6 C47A 102.7(4)
C66A La4 La6 C47A 112.6(6)
C63A La4 La6 C64A -28.3(3)
C47A La4 La6 C64A -62.3(3)
C62A La4 La6 C64A -29.8(5)
C65A La4 La6 C64A 8.7(6)
C49A La4 La6 C64A -50.1(10)
C48A La4 La6 C64A -74.2(5)
C68A La4 La6 C64A 29.7(3)
C61A La4 La6 C64A 19.8(7)
C69A La4 La6 C64A 40.4(4)
C66A La4 La6 C64A 50.3(5)
C63A La4 La6 C68A -58.0(3)
C64A La4 La6 C68A -29.7(3)
C47A La4 La6 C68A -92.1(3)
C62A La4 La6 C68A -59.5(4)
C65A La4 La6 C68A -21.0(6)
C49A La4 La6 C68A -79.8(10)
C48A La4 La6 C68A -103.9(5)
C61A La4 La6 C68A -10.0(6)
C69A La4 La6 C68A 10.7(4)
C66A La4 La6 C68A 20.5(5)
C63A La4 La6 C59A -131.6(6)
C64A La4 La6 C59A -103.3(6)
C47A La4 La6 C59A -165.7(5)
C62A La4 La6 C59A -133.1(8)
C65A La4 La6 C59A -94.6(9)
C49A La4 La6 C59A -153.4(8)
C48A La4 La6 C59A -177.5(4)
C68A La4 La6 C59A -73.6(6)
C61A La4 La6 C59A -83.6(7)
C69A La4 La6 C59A -62.9(5)
C66A La4 La6 C59A -53.1(9)
C63A La4 La6 C70A -98.6(3)
C64A La4 La6 C70A -70.3(4)
C47A La4 La6 C70A -132.6(3)
C62A La4 La6 C70A -100.1(4)
C65A La4 La6 C70A -61.5(7)
C49A La4 La6 C70A -120.4(10)
C48A La4 La6 C70A -144.5(4)
C68A La4 La6 C70A -40.6(3)
C61A La4 La6 C70A -50.5(5)
C69A La4 La6 C70A -29.9(2)
C66A La4 La6 C70A -20.0(7)
C63A La4 La6 La5 153.0(2)
C64A La4 La6 La5 -178.7(3)
C47A La4 La6 La5 119.0(2)
C62A La4 La6 La5 151.5(3)
C65A La4 La6 La5 -169.9(7)
C49A La4 La6 La5 131.2(11)
C48A La4 La6 La5 107.1(4)
C68A La4 La6 La5 -149.0(3)
C61A La4 La6 La5 -158.9(5)
C69A La4 La6 La5 -138.3(3)
C66A La4 La6 La5 -128.4(6)
C45A C62A La6 La4 105.0(6)
C45B C62A La6 La4 130.0(6)
C61A C62A La6 La4 -120.9(5)
C63A C62A La6 La4 -2.2(5)
La2 C62A La6 La4 -50.0(4)
C45A C62A La6 C61A -134.1(5)
C45B C62A La6 C61A -109.1(5)
C63A C62A La6 C61A 118.7(5)
La4 C62A La6 C61A 120.9(5)
La2 C62A La6 C61A 71.0(5)
C45A C62A La6 C63A 107.2(4)
C45B C62A La6 C63A 132.2(6)
C61A C62A La6 C63A -118.7(5)
La4 C62A La6 C63A 2.2(5)
La2 C62A La6 C63A -47.8(5)
C45A C62A La6 C60A -97.2(4)
C45B C62A La6 C60A -72.2(4)
C61A C62A La6 C60A 37.0(2)
C63A C62A La6 C60A 155.7(4)
La4 C62A La6 C60A 157.9(5)
La2 C62A La6 C60A 107.9(5)
C45A C62A La6 C69A -162.4(4)
C45B C62A La6 C69A -137.3(5)
C61A C62A La6 C69A -28.2(3)
C63A C62A La6 C69A 90.5(4)
La4 C62A La6 C69A 92.7(5)
La2 C62A La6 C69A 42.7(5)
C45A C62A La6 C47A 71.7(3)
C45B C62A La6 C47A 96.7(5)
C61A C62A La6 C47A -154.2(4)
C63A C62A La6 C47A -35.4(2)
La4 C62A La6 C47A -33.2(5)
La2 C62A La6 C47A -83.2(5)
C45A C62A La6 C64A 132.8(4)
C45B C62A La6 C64A 157.8(5)
C61A C62A La6 C64A -93.1(4)
C63A C62A La6 C64A 25.6(3)
La4 C62A La6 C64A 27.8(5)
La2 C62A La6 C64A -22.1(5)
C45A C62A La6 C68A 164.9(4)
C45B C62A La6 C68A -170.1(5)
C61A C62A La6 C68A -61.0(3)
C63A C62A La6 C68A 57.7(3)
La4 C62A La6 C68A 59.9(4)
La2 C62A La6 C68A 10.0(4)
C45A C62A La6 C59A -103.7(4)
C45B C62A La6 C59A -78.7(4)
C61A C62A La6 C59A 30.4(3)
C63A C62A La6 C59A 149.1(3)
La4 C62A La6 C59A 151.3(5)
La2 C62A La6 C59A 101.4(4)
C45A C62A La6 C70A -153.6(4)
C45B C62A La6 C70A -128.5(5)
C61A C62A La6 C70A -19.4(3)
C63A C62A La6 C70A 99.3(3)
La4 C62A La6 C70A 101.5(5)
La2 C62A La6 C70A 51.5(4)
C45A C62A La6 La5 2.1(7)
C45B C62A La6 La5 27.1(7)
C61A C62A La6 La5 136.2(6)
C63A C62A La6 La5 -105.0(6)
La4 C62A La6 La5 -102.8(7)
La2 C62A La6 La5 -152.8(9)
C69A C61A La6 La4 -39.5(8)
C60A C61A La6 La4 -158.0(7)
C62A C61A La6 La4 87.0(7)
La2 C61A La6 La4 -46.2(5)
C69A C61A La6 C62A -126.5(6)
C60A C61A La6 C62A 115.0(4)
La4 C61A La6 C62A -87.0(7)
La2 C61A La6 C62A -133.2(4)
C69A C61A La6 C63A -89.3(5)
C60A C61A La6 C63A 152.2(4)
C62A C61A La6 C63A 37.2(3)
La4 C61A La6 C63A -49.8(6)
La2 C61A La6 C63A -96.0(3)
C69A C61A La6 C60A 118.5(7)
C62A C61A La6 C60A -115.0(4)
La4 C61A La6 C60A 158.0(7)
La2 C61A La6 C60A 111.8(4)
C60A C61A La6 C69A -118.5(7)
C62A C61A La6 C69A 126.5(6)
La4 C61A La6 C69A 39.5(9)
La2 C61A La6 C69A -6.7(6)
C69A C61A La6 C47A -103.6(5)
C60A C61A La6 C47A 137.9(4)
C62A C61A La6 C47A 22.9(4)
La4 C61A La6 C47A -64.2(6)
La2 C61A La6 C47A -110.3(4)
C69A C61A La6 C64A -56.8(5)
C60A C61A La6 C64A -175.3(4)
C62A C61A La6 C64A 69.7(4)
La4 C61A La6 C64A -17.4(6)
La2 C61A La6 C64A -63.5(3)
C69A C61A La6 C68A -28.1(5)
C60A C61A La6 C68A -146.6(5)
C62A C61A La6 C68A 98.4(4)
La4 C61A La6 C68A 11.3(7)
La2 C61A La6 C68A -34.8(4)
C69A C61A La6 C59A 90.1(6)
C60A C61A La6 C59A -28.3(3)
C62A C61A La6 C59A -143.4(4)
La4 C61A La6 C59A 129.6(6)
La2 C61A La6 C59A 83.4(3)
C69A C61A La6 C70A 29.6(5)
C60A C61A La6 C70A -88.9(4)
C62A C61A La6 C70A 156.1(4)
La4 C61A La6 C70A 69.1(7)
La2 C61A La6 C70A 22.9(4)
C69A C61A La6 La5 95.3(7)
C60A C61A La6 La5 -23.1(7)
C62A C61A La6 La5 -138.1(6)
La4 C61A La6 La5 134.8(10)
La2 C61A La6 La5 88.7(6)
C64A C63A La6 La4 -51.2(6)
C47A C63A La6 La4 63.6(5)
C62A C63A La6 La4 177.9(5)
La2 C63A La6 La4 -35.4(3)
C64A C63A La6 C62A 130.8(6)
C47A C63A La6 C62A -114.3(5)
La4 C63A La6 C62A -177.9(5)
La2 C63A La6 C62A 146.7(4)
C64A C63A La6 C61A 91.0(5)
C47A C63A La6 C61A -154.1(4)
C62A C63A La6 C61A -39.8(3)
La4 C63A La6 C61A 142.2(4)
La2 C63A La6 C61A 106.9(3)
C64A C63A La6 C60A 108.0(5)
C47A C63A La6 C60A -137.2(4)
C62A C63A La6 C60A -22.9(4)
La4 C63A La6 C60A 159.2(5)
La2 C63A La6 C60A 123.8(3)
C64A C63A La6 C69A 56.5(5)
C47A C63A La6 C69A 171.3(5)
C62A C63A La6 C69A -74.4(4)
La4 C63A La6 C69A 107.7(4)
La2 C63A La6 C69A 72.3(3)
C64A C63A La6 C47A -114.8(7)
C62A C63A La6 C47A 114.3(5)
La4 C63A La6 C47A -63.6(5)
La2 C63A La6 C47A -99.0(4)
C47A C63A La6 C64A 114.8(7)
C62A C63A La6 C64A -130.8(6)
La4 C63A La6 C64A 51.2(6)
La2 C63A La6 C64A 15.8(6)
C64A C63A La6 C68A 27.8(5)
C47A C63A La6 C68A 142.7(5)
C62A C63A La6 C68A -103.0(4)
La4 C63A La6 C68A 79.0(4)
La2 C63A La6 C68A 43.7(3)
C64A C63A La6 C59A 90.4(6)
C47A C63A La6 C59A -154.8(4)
C62A C63A La6 C59A -40.4(4)
La4 C63A La6 C59A 141.6(5)
La2 C63A La6 C59A 106.3(4)
C64A C63A La6 C70A 44.3(5)
C47A C63A La6 C70A 159.1(4)
C62A C63A La6 C70A -86.6(4)
La4 C63A La6 C70A 95.5(4)
La2 C63A La6 C70A 60.1(2)
C64A C63A La6 La5 -92.4(6)
C47A C63A La6 La5 22.4(6)
C62A C63A La6 La5 136.8(5)
La4 C63A La6 La5 -41.2(4)
La2 C63A La6 La5 -76.6(4)
C43A C60A La6 La4 -173.7(15)
C59A C60A La6 La4 -66.1(15)
C61A C60A La6 La4 57.4(15)
C46B C60A La6 La4 175.3(17)
C43A C60A La6 C62A 86.1(5)
C59A C60A La6 C62A -166.3(5)
C61A C60A La6 C62A -42.8(3)
C46B C60A La6 C62A 75.1(8)
C43A C60A La6 C61A 128.9(6)
C59A C60A La6 C61A -123.5(5)
C46B C60A La6 C61A 117.9(8)
C43A C60A La6 C63A 102.1(4)
C59A C60A La6 C63A -150.4(4)
C61A C60A La6 C63A -26.8(4)
C46B C60A La6 C63A 91.0(8)
C43A C60A La6 C69A 162.6(5)
C59A C60A La6 C69A -89.9(4)
C61A C60A La6 C69A 33.7(4)
C46B C60A La6 C69A 151.5(8)
C43A C60A La6 C47A 74.0(4)
C59A C60A La6 C47A -178.5(4)
C61A C60A La6 C47A -54.9(5)
C46B C60A La6 C47A 62.9(9)
C43A C60A La6 C64A 133.7(4)
C59A C60A La6 C64A -118.7(4)
C61A C60A La6 C64A 4.8(5)
C46B C60A La6 C64A 122.7(8)
C43A C60A La6 C68A 156.5(4)
C59A C60A La6 C68A -96.0(4)
C61A C60A La6 C68A 27.6(4)
C46B C60A La6 C68A 145.4(8)
C43A C60A La6 C59A -107.6(4)
C61A C60A La6 C59A 123.5(5)
C46B C60A La6 C59A -118.6(9)
C43A C60A La6 C70A -163.4(4)
C59A C60A La6 C70A -55.9(4)
C61A C60A La6 C70A 67.7(4)
C46B C60A La6 C70A -174.5(8)
C43A C60A La6 La5 -63.2(4)
C59A C60A La6 La5 44.3(4)
C61A C60A La6 La5 167.9(4)
C46B C60A La6 La5 -74.3(8)
C61A C69A La6 La4 149.8(7)
C68A C69A La6 La4 20.1(7)
C70A C69A La6 La4 -84.9(6)
La2 C69A La6 La4 -36.7(3)
C61A C69A La6 C62A 36.8(5)
C68A C69A La6 C62A -92.9(6)
C70A C69A La6 C62A 162.1(6)
La2 C69A La6 C62A -149.6(4)
La4 C69A La6 C62A -112.9(5)
C68A C69A La6 C61A -129.7(8)
C70A C69A La6 C61A 125.3(8)
La2 C69A La6 C61A 173.5(6)
La4 C69A La6 C61A -149.8(7)
C61A C69A La6 C63A 79.5(6)
C68A C69A La6 C63A -50.2(5)
C70A C69A La6 C63A -155.2(6)
La2 C69A La6 C63A -106.9(3)
La4 C69A La6 C63A -70.2(5)
C61A C69A La6 C60A -38.4(4)
C68A C69A La6 C60A -168.1(6)
C70A C69A La6 C60A 86.9(5)
La2 C69A La6 C60A 135.1(4)
La4 C69A La6 C60A 171.8(5)
C61A C69A La6 C47A 84.6(6)
C68A C69A La6 C47A -45.1(6)
C70A C69A La6 C47A -150.2(5)
La2 C69A La6 C47A -101.9(3)
La4 C69A La6 C47A -65.2(4)
C61A C69A La6 C64A 109.7(5)
C68A C69A La6 C64A -20.0(6)
C70A C69A La6 C64A -125.0(5)
La2 C69A La6 C64A -76.7(3)
La4 C69A La6 C64A -40.0(4)
C61A C69A La6 C68A 129.7(8)
C70A C69A La6 C68A -105.0(7)
La2 C69A La6 C68A -56.8(6)
La4 C69A La6 C68A -20.1(7)
C61A C69A La6 C59A -71.0(5)
C68A C69A La6 C59A 159.3(6)
C70A C69A La6 C59A 54.3(5)
La2 C69A La6 C59A 102.5(3)
La4 C69A La6 C59A 139.2(5)
C61A C69A La6 C70A -125.3(8)
C68A C69A La6 C70A 105.0(7)
La2 C69A La6 C70A 48.2(5)
La4 C69A La6 C70A 84.9(6)
C61A C69A La6 La5 -132.1(5)
C68A C69A La6 La5 98.2(6)
C70A C69A La6 La5 -6.8(7)
La2 C69A La6 La5 41.5(3)
La4 C69A La6 La5 78.2(5)
C43B C47A La6 La4 124.4(6)
C48A C47A La6 La4 17.3(5)
C63A C47A La6 La4 -103.9(5)
C46A C47A La6 La4 139.4(8)
C43B C47A La6 C62A -89.3(6)
C48A C47A La6 C62A 163.7(5)
C63A C47A La6 C62A 42.5(4)
C46A C47A La6 C62A -74.3(7)
La4 C47A La6 C62A 146.3(5)
C43B C47A La6 C61A -107.1(6)
C48A C47A La6 C61A 145.9(4)
C63A C47A La6 C61A 24.7(4)
C46A C47A La6 C61A -92.1(7)
La4 C47A La6 C61A 128.6(5)
C43B C47A La6 C63A -131.8(7)
C48A C47A La6 C63A 121.2(6)
C46A C47A La6 C63A -116.8(8)
La4 C47A La6 C63A 103.9(5)
C43B C47A La6 C60A -76.6(6)
C48A C47A La6 C60A 176.4(4)
C63A C47A La6 C60A 55.2(5)
C46A C47A La6 C60A -61.6(8)
La4 C47A La6 C60A 159.0(5)
C43B C47A La6 C69A -140.4(6)
C48A C47A La6 C69A 112.5(4)
C63A C47A La6 C69A -8.7(5)
C46A C47A La6 C69A -125.4(7)
La4 C47A La6 C69A 95.2(4)
C43B C47A La6 C64A -167.2(6)
C48A C47A La6 C64A 85.8(4)
C63A C47A La6 C64A -35.4(4)
C46A C47A La6 C64A -152.2(7)
La4 C47A La6 C64A 68.4(4)
C43B C47A La6 C68A -162.0(6)
C48A C47A La6 C68A 91.0(4)
C63A C47A La6 C68A -30.2(4)
C46A C47A La6 C68A -147.0(7)
La4 C47A La6 C68A 73.6(4)
C43B C47A La6 C59A -78.4(7)
C48A C47A La6 C59A 174.6(6)
C63A C47A La6 C59A 53.4(8)
C46A C47A La6 C59A -63.4(10)
La4 C47A La6 C59A 157.3(8)
C43B C47A La6 C70A -159.6(6)
C48A C47A La6 C70A 93.4(5)
C63A C47A La6 C70A -27.8(5)
C46A C47A La6 C70A -144.6(7)
La4 C47A La6 C70A 76.0(4)
C43B C47A La6 La5 63.5(5)
C48A C47A La6 La5 -43.6(4)
C63A C47A La6 La5 -164.8(4)
C46A C47A La6 La5 78.5(7)
La4 C47A La6 La5 -60.9(3)
C63A C64A La6 La4 117.2(7)
C68A C64A La6 La4 -111.8(7)
C65A C64A La6 La4 -9.7(6)
La2 C64A La6 La4 -46.5(4)
C63A C64A La6 C62A -33.0(4)
C68A C64A La6 C62A 98.0(6)
C65A C64A La6 C62A -159.9(7)
La4 C64A La6 C62A -150.2(5)
La2 C64A La6 C62A 163.3(4)
C63A C64A La6 C61A -78.6(5)
C68A C64A La6 C61A 52.3(5)
C65A C64A La6 C61A 154.5(6)
La4 C64A La6 C61A 164.2(6)
La2 C64A La6 C61A 117.6(3)
C68A C64A La6 C63A 131.0(8)
C65A C64A La6 C63A -126.9(9)
La4 C64A La6 C63A -117.2(7)
La2 C64A La6 C63A -163.7(6)
C63A C64A La6 C60A -81.7(6)
C68A C64A La6 C60A 49.3(6)
C65A C64A La6 C60A 151.4(5)
La4 C64A La6 C60A 161.1(5)
La2 C64A La6 C60A 114.6(3)
C63A C64A La6 C69A -110.8(5)
C68A C64A La6 C69A 20.2(6)
C65A C64A La6 C69A 122.3(6)
La4 C64A La6 C69A 132.0(5)
La2 C64A La6 C69A 85.5(3)
C63A C64A La6 C47A 38.8(5)
C68A C64A La6 C47A 169.8(7)
C65A C64A La6 C47A -88.0(6)
La4 C64A La6 C47A -78.4(5)
La2 C64A La6 C47A -124.9(3)
C63A C64A La6 C68A -131.0(8)
C65A C64A La6 C68A 102.2(8)
La4 C64A La6 C68A 111.8(7)
La2 C64A La6 C68A 65.3(5)
C63A C64A La6 C59A -111.6(5)
C68A C64A La6 C59A 19.4(6)
C65A C64A La6 C59A 121.6(6)
La4 C64A La6 C59A 131.3(5)
La2 C64A La6 C59A 84.7(3)
C63A C64A La6 C70A -135.3(5)
C68A C64A La6 C70A -4.4(5)
C65A C64A La6 C70A 97.8(6)
La4 C64A La6 C70A 107.5(5)
La2 C64A La6 C70A 60.9(2)
C63A C64A La6 La5 118.9(5)
C68A C64A La6 La5 -110.2(6)
C65A C64A La6 La5 -8.0(7)
La4 C64A La6 La5 1.7(4)
La2 C64A La6 La5 -44.9(3)
C67A C68A La6 La4 -52.3(6)
C69A C68A La6 La4 -159.4(7)
C64A C68A La6 La4 55.4(6)
La2 C68A La6 La4 -46.7(3)
C67A C68A La6 C62A -177.5(5)
C69A C68A La6 C62A 75.4(6)
C64A C68A La6 C62A -69.8(5)
La2 C68A La6 C62A -171.8(3)
La4 C68A La6 C62A -125.2(5)
C67A C68A La6 C61A 136.9(6)
C69A C68A La6 C61A 29.8(5)
C64A C68A La6 C61A -115.4(6)
La2 C68A La6 C61A 142.5(4)
La4 C68A La6 C61A -170.8(6)
C67A C68A La6 C63A -135.9(6)
C69A C68A La6 C63A 117.1(7)
C64A C68A La6 C63A -28.1(5)
La2 C68A La6 C63A -130.2(4)
La4 C68A La6 C63A -83.5(5)
C67A C68A La6 C60A 117.3(5)
C69A C68A La6 C60A 10.2(6)
C64A C68A La6 C60A -135.0(6)
La2 C68A La6 C60A 123.0(3)
La4 C68A La6 C60A 169.6(5)
C67A C68A La6 C69A 107.1(7)
C64A C68A La6 C69A -145.2(10)
La2 C68A La6 C69A 112.8(6)
La4 C68A La6 C69A 159.4(7)
C67A C68A La6 C47A -116.0(5)
C69A C68A La6 C47A 136.9(6)
C64A C68A La6 C47A -8.3(5)
La2 C68A La6 C47A -110.3(3)
La4 C68A La6 C47A -63.7(4)
C67A C68A La6 C64A -107.7(7)
C69A C68A La6 C64A 145.2(10)
La2 C68A La6 C64A -102.1(6)
La4 C68A La6 C64A -55.4(6)
C67A C68A La6 C59A 88.7(5)
C69A C68A La6 C59A -18.4(6)
C64A C68A La6 C59A -163.6(5)
La2 C68A La6 C59A 94.3(3)
La4 C68A La6 C59A 141.0(5)
C67A C68A La6 C70A 66.4(4)
C69A C68A La6 C70A -40.6(4)
C64A C68A La6 C70A 174.2(7)
La2 C68A La6 C70A 72.1(3)
La4 C68A La6 C70A 118.8(5)
C67A C68A La6 La5 -8.7(6)
C69A C68A La6 La5 -115.8(6)
C64A C68A La6 La5 99.0(6)
La2 C68A La6 La5 -3.0(2)
La4 C68A La6 La5 43.6(4)
C58A C59A La6 La4 18.5(8)
C60A C59A La6 La4 151.2(7)
C41A C59A La6 La4 -106.0(7)
C58A C59A La6 C62A -120.2(5)
C60A C59A La6 C62A 12.5(4)
C41A C59A La6 C62A 115.3(4)
C58A C59A La6 C61A -95.9(5)
C60A C59A La6 C61A 36.8(4)
C41A C59A La6 C61A 139.6(4)
C58A C59A La6 C63A -95.2(6)
C60A C59A La6 C63A 37.5(5)
C41A C59A La6 C63A 140.3(4)
C58A C59A La6 C60A -132.8(6)
C41A C59A La6 C60A 102.8(4)
C58A C59A La6 C69A -58.6(5)
C60A C59A La6 C69A 74.2(4)
C41A C59A La6 C69A 177.0(5)
C58A C59A La6 C47A -129.8(7)
C60A C59A La6 C47A 3.0(7)
C41A C59A La6 C47A 105.8(7)
C58A C59A La6 C64A -57.9(5)
C60A C59A La6 C64A 74.9(4)
C41A C59A La6 C64A 177.7(4)
C58A C59A La6 C68A -48.1(5)
C60A C59A La6 C68A 84.7(4)
C41A C59A La6 C68A -172.5(4)
C58A C59A La6 C70A -26.7(4)
C60A C59A La6 C70A 106.1(4)
C41A C59A La6 C70A -151.1(5)
C58A C59A La6 La5 86.6(4)
C60A C59A La6 La5 -140.6(4)
C41A C59A La6 La5 -37.8(4)
C71A C70A La6 La4 -6.5(7)
C69A C70A La6 La4 100.3(6)
C58A C70A La6 La4 -127.1(6)
La2 C70A La6 La4 -21.6(3)
C71A C70A La6 C62A -123.3(6)
C69A C70A La6 C62A -16.5(5)
C58A C70A La6 C62A 116.1(5)
La2 C70A La6 C62A -138.4(4)
C71A C70A La6 C61A -139.5(7)
C69A C70A La6 C61A -32.7(5)
C58A C70A La6 C61A 99.9(5)
La2 C70A La6 C61A -154.6(4)
C71A C70A La6 C63A -82.7(6)
C69A C70A La6 C63A 24.1(6)
C58A C70A La6 C63A 156.7(5)
La2 C70A La6 C63A -97.8(3)
C71A C70A La6 C60A 177.1(7)
C69A C70A La6 C60A -76.1(5)
C58A C70A La6 C60A 56.5(5)
La2 C70A La6 C60A 162.0(4)
C71A C70A La6 C69A -106.8(7)
C58A C70A La6 C69A 132.6(7)
La2 C70A La6 C69A -121.9(6)
C71A C70A La6 C47A -67.4(7)
C69A C70A La6 C47A 39.4(6)
C58A C70A La6 C47A 172.0(5)
La2 C70A La6 C47A -82.5(4)
C71A C70A La6 C64A -61.1(6)
C69A C70A La6 C64A 45.7(5)
C58A C70A La6 C64A 178.3(5)
La2 C70A La6 C64A -76.2(3)
C71A C70A La6 C68A -64.2(6)
C69A C70A La6 C68A 42.6(5)
C58A C70A La6 C68A 175.3(6)
La2 C70A La6 C68A -79.3(4)
C71A C70A La6 C59A 145.5(7)
C69A C70A La6 C59A -107.7(6)
C58A C70A La6 C59A 25.0(4)
La2 C70A La6 C59A 130.4(4)
C71A C70A La6 La5 68.5(6)
C69A C70A La6 La5 175.3(5)
C58A C70A La6 La5 -52.1(5)
La2 C70A La6 La5 53.4(2)
La3 La5 La6 La4 -179.2(6)
C2A La5 La6 La4 -78.1(4)
C6A La5 La6 La4 177.4(4)
La3 La5 La6 C62A -65.8(8)
C2A La5 La6 C62A 35.2(7)
C6A La5 La6 C62A -69.2(6)
La4 La5 La6 C62A 113.3(7)
La3 La5 La6 C61A 35.9(8)
C2A La5 La6 C61A 136.9(5)
C6A La5 La6 C61A 32.4(6)
La4 La5 La6 C61A -145.0(8)
La3 La5 La6 C63A -137.5(6)
C2A La5 La6 C63A -36.4(5)
C6A La5 La6 C63A -140.9(4)
La4 La5 La6 C63A 41.6(4)
La3 La5 La6 C60A 20.6(6)
C2A La5 La6 C60A 121.6(3)
C6A La5 La6 C60A 17.2(3)
La4 La5 La6 C60A -160.3(5)
La3 La5 La6 C69A 91.9(7)
C2A La5 La6 C69A -167.0(4)
C6A La5 La6 C69A 88.5(5)
La4 La5 La6 C69A -88.9(5)
La3 La5 La6 C47A -124.7(6)
C2A La5 La6 C47A -23.6(3)
C6A La5 La6 C47A -128.1(3)
La4 La5 La6 C47A 54.5(4)
La3 La5 La6 C64A 179.4(6)
C2A La5 La6 C64A -79.6(4)
C6A La5 La6 C64A 176.0(4)
La4 La5 La6 C64A -1.5(4)
La3 La5 La6 C68A 137.4(6)
C2A La5 La6 C68A -121.6(3)
C6A La5 La6 C68A 134.0(3)
La4 La5 La6 C68A -43.5(4)
La3 La5 La6 C59A 40.3(6)
C2A La5 La6 C59A 141.3(3)
C6A La5 La6 C59A 36.9(3)
La4 La5 La6 C59A -140.6(4)
La3 La5 La6 C70A 88.3(6)
C2A La5 La6 C70A -170.6(3)
C6A La5 La6 C70A 84.9(3)
La4 La5 La6 C70A -92.5(4)

loop_
_cod_changelog_entry_id
_cod_changelog_entry_author
_cod_changelog_entry_date
_cod_changelog_entry_text
1 'Vaitkus, Antanas' 2024-11-16T00:18:53+02:00
;
 Replaced the '\/Y' character sequence with the backslash character ('\')
 in the '_diffrn_measurement_method' data value.
;
